data_1564643
loop_
_publ_author_name
'Riesinger, Christoph'
'Bal\'azs, G\'abor'
'Seidl, Michael'
'Scheer, Manfred'

_publ_section_title
;
 Substituted aromatic pentaphosphole ligands -- a journey across the
 p-block
;
_journal_name_full 'Chemical Science'
_journal_paper_doi 10.1039/D1SC04296C
_journal_year 2021
_chemical_formula_moiety '2(C17 H27 I Sb), 2(C10 H15 Fe P5), 2(Al C16 F36 O4), 0.5[C6H14], 0.5[C6H14]'
_chemical_formula_sum 'C92 H98 Al2 F72 Fe2 I2 O8 P10 Sb2'
_chemical_formula_weight 3672.36
_space_group_crystal_system monoclinic
_space_group_IT_number 14
_space_group_name_Hall '-P 2yn'
_space_group_name_H-M_alt 'P 1 21/n 1'
_atom_sites_solution_hydrogens geom
_audit_creation_date 2021-03-19
_audit_creation_method
;
Olex2 1.3-alpha
(compiled 2020.11.12 svn.r5f609507 for OlexSys, GUI svn.r6272)
;
_audit_update_record
;
2021-05-13 deposited with the CCDC.	2021-09-03 downloaded from the CCDC.
;
_cell_angle_alpha 90
_cell_angle_beta 92.2010(10)
_cell_angle_gamma 90
_cell_formula_units_Z 4
_cell_length_a 21.0539(2)
_cell_length_b 16.5834(2)
_cell_length_c 38.0631(4)
_cell_measurement_reflns_used 17655
_cell_measurement_temperature 123(1)
_cell_measurement_theta_max 71.1720
_cell_measurement_theta_min 4.1850
_cell_volume 13279.7(2)
_computing_cell_refinement 'CrysAlisPro 1.171.41.27a (Rigaku OD, 2019)'
_computing_data_collection 'CrysAlisPro 1.171.41.27a (Rigaku OD, 2019)'
_computing_data_reduction 'CrysAlisPro 1.171.41.27a (Rigaku OD, 2019)'
_computing_molecular_graphics 'Olex2 1.3-alpha (Dolomanov et al., 2009)'
_computing_publication_material 'Olex2 1.3-alpha (Dolomanov et al., 2009)'
_computing_structure_refinement 'SHELXL 2018/3 (Sheldrick, 2015)'
_computing_structure_solution 'SHELXT 2014/5 (Sheldrick, 2014)'
_diffrn_ambient_temperature 123(1)
_diffrn_detector_area_resol_mean 5.2548
_diffrn_detector_type AtlasS2
_diffrn_measured_fraction_theta_full 0.994
_diffrn_measured_fraction_theta_max 0.971
_diffrn_measurement_details
;
List of Runs (angles in degrees, time in seconds):

  # Type    Start    End  Width  t~exp~   \w     \q     \k     \f   Frames
#--------------------------------------------------------------------------
  1  \w    -98.00 -18.00   1.00   10.00    --  -39.78 125.00 -90.00   80
  2  \w    -43.00  27.00   1.00   10.00    --   39.78 -19.00 -90.00   70
  3  \w    -43.00  27.00   1.00   10.00    --   39.78 -19.00 -30.00   70
  4  \w    -38.00  43.00   1.00   10.00    --   39.78 -38.00  30.00   81
  5  \w     15.00 178.00   1.00   40.00    --  105.16   0.00-120.00  163
  6  \w     21.00 141.00   1.00   40.00    --  105.16 -82.00 -68.06  120
  7  \w     76.00 178.00   1.00   40.00    --  105.16  45.00-120.00  102
  8  \w     21.00 141.00   1.00   40.00    --  105.16 -81.00  87.79  120
  9  \w   -121.00  -5.00   1.00   10.00    --  -39.78 -77.00  90.00  116
 10  \w      9.00 116.00   1.00   10.00    --   39.78  57.00   0.00  107
 11  \w     28.00 111.00   1.00   40.00    --  105.16  15.00  60.00   83
;
_diffrn_measurement_device 'four-circle diffractometer'
_diffrn_measurement_device_type 'Xcalibur, AtlasS2, Gemini ultra'
_diffrn_measurement_method '\w scans'
_diffrn_radiation_type CuK\a
_diffrn_radiation_wavelength 1.54184
_diffrn_reflns_av_R_equivalents 0.0782
_diffrn_reflns_av_unetI/netI 0.0814
_diffrn_reflns_Laue_measured_fraction_full 0.994
_diffrn_reflns_Laue_measured_fraction_max 0.971
_diffrn_reflns_limit_h_max 25
_diffrn_reflns_limit_h_min -25
_diffrn_reflns_limit_k_max 13
_diffrn_reflns_limit_k_min -20
_diffrn_reflns_limit_l_max 46
_diffrn_reflns_limit_l_min -45
_diffrn_reflns_number 75069
_diffrn_reflns_point_group_measured_fraction_full 0.994
_diffrn_reflns_point_group_measured_fraction_max 0.971
_diffrn_reflns_theta_full 67.684
_diffrn_reflns_theta_max 71.750
_diffrn_reflns_theta_min 3.394
_exptl_absorpt_coefficient_mu 11.213
_exptl_absorpt_correction_T_max 0.587
_exptl_absorpt_correction_T_min 0.070
_exptl_absorpt_correction_type analytical
_exptl_absorpt_process_details
;
CrysAlisPro 1.171.41.27a (Rigaku Oxford Diffraction, 2019)
Analytical numeric absorption correction using a multifaceted crystal
			model based on expressions derived by R.C. Clark & J.S. Reid.
(Clark, R. C. & Reid, J. S. (1995). Acta Cryst. A51, 887-897)
Empirical absorption correction using spherical harmonics,
 implemented in SCALE3 ABSPACK scaling algorithm.
;
_exptl_crystal_colour 'light brown'
_exptl_crystal_colour_modifier light
_exptl_crystal_colour_primary brown
_exptl_crystal_density_diffrn 1.837
_exptl_crystal_description rod
_exptl_crystal_F_000 7192
_exptl_crystal_size_max 0.528
_exptl_crystal_size_mid 0.095
_exptl_crystal_size_min 0.083
_refine_diff_density_max 1.024
_refine_diff_density_min -0.980
_refine_diff_density_rms 0.124
_refine_ls_extinction_method none
_refine_ls_goodness_of_fit_ref 1.008
_refine_ls_hydrogen_treatment constr
_refine_ls_matrix_type full
_refine_ls_number_parameters 2570
_refine_ls_number_reflns 25253
_refine_ls_number_restraints 1318
_refine_ls_restrained_S_all 1.018
_refine_ls_R_factor_all 0.0875
_refine_ls_R_factor_gt 0.0649
_refine_ls_shift/su_max 0.001
_refine_ls_shift/su_mean 0.000
_refine_ls_structure_factor_coef Fsqd
_refine_ls_weighting_details 'w=1/[\s^2^(Fo^2^)+(0.0761P)^2^+34.5007P] where P=(Fo^2^+2Fc^2^)/3'
_refine_ls_weighting_scheme calc
_refine_ls_wR_factor_gt 0.1570
_refine_ls_wR_factor_ref 0.1737
_reflns_Friedel_coverage 0.000
_reflns_number_gt 18923
_reflns_number_total 25253
_reflns_threshold_expression 'I > 2\s(I)'
_cod_data_source_file d1sc04296c2.cif
_cod_data_source_block cr379_cua
_cod_database_code 1564643
_shelx_shelxl_version_number 2018/3
_shelx_space_group_comment
;
The symmetry employed for this shelxl refinement is uniquely defined
by the following loop, which should always be used as a source of
symmetry information in preference to the above space-group names.
They are only intended as comments.
;
_shelx_estimated_absorpt_t_max 0.456
_shelx_estimated_absorpt_t_min 0.066
_olex2_refinement_description
;
1. Fixed Uiso
 At 1.5 times of:
  All C(H,H,H) groups
2. Restrained distances
 C55A-F2A \\sim C55A-F1A \\sim C55A-F3A
 with sigma of 0.02
 C70-C73B \\sim C70-C71B \\sim C70-C72
 with sigma of 0.02
 C84C-C82 \\sim C82-C84A \\sim C84B-C82 \\sim C82-C83A \\sim C83B-C82 \\sim
C83C-C82 \\sim C85B-C82 ~
 C82-C85A \\sim C85C-C82
 with sigma of 0.02
 C53B-C44B \\sim C53B-C47B \\sim C49B-C48B \\sim C49B-C45B \\sim C50B-C44B
\\sim C50B-C46B \\sim C51B-
 C45B \\sim C51B-C47B \\sim C52B-C46B \\sim C52B-C48B
 with sigma of 0.04
 C81B-C78 \\sim C81A-C78
 with sigma of 0.02
 F58-C80B \\sim F58-C80A \\sim F59B-C80B \\sim F59A-C80A \\sim F60B-C80B \\sim
F60A-C80A
 with sigma of 0.02
 C48B-C53B \\sim C44B-C49B \\sim C45B-C50B \\sim C46B-C51B \\sim C47B-C52B
 with sigma of 0.04
 F49C-C76B \\sim F51B-C76B \\sim F50B-C76B
 with sigma of 0.02
 C80B-C78 \\sim C80A-C78
 with sigma of 0.02
 C76A-C74 \\sim C76B-C74
 with sigma of 0.02
 F61B-C81B \\sim F62B-C81B \\sim F63B-C81B
 with sigma of 0.02
 C48B-C44B \\sim C44B-C45B \\sim C45B-C46B \\sim C46B-C47B \\sim C47B-C48B
 with sigma of 0.04
 F13B-F15B \\sim F15B-F14B \\sim F14B-F13B
 with sigma of 0.02
 F8A-C57A \\sim F7A-C57A \\sim F9A-C57A
 with sigma of 0.02
 C57B-C54B \\sim C57A-C54A \\sim C56A-C54A \\sim C56B-C54B \\sim C55B-C54B
\\sim C55A-C54A
 with sigma of 0.02
 F24B-C64B \\sim F22B-C64B \\sim F23B-C64B
 with sigma of 0.02
 F12B-C59B \\sim F10-C59B \\sim F11B-C59B
 with sigma of 0.02
 F10-F11B \\sim F11B-F12B \\sim F12B-F10
 with sigma of 0.02
 C65B-F27B \\sim C65B-F25B \\sim C65B-F26B
 with sigma of 0.02
 C63B-F19B \\sim C63B-F20B \\sim C63B-F21B
 with sigma of 0.02
 F27B-F25B \\sim F25B-F26B \\sim F26B-F27B
 with sigma of 0.02
 F24B-F22B \\sim F22B-F23B \\sim F23B-F24B
 with sigma of 0.02
 F19B-F20B \\sim F20B-F21B \\sim F21B-F19B
 with sigma of 0.02
 C63A-C62A \\sim C62B-C63B \\sim C65B-C62B \\sim C65A-C62A \\sim C64B-C62B
\\sim C64A-C62A
 with sigma of 0.02
 C65B-C64B \\sim C64B-C63B \\sim C63B-C65B
 with sigma of 0.02
 O3B-C62B \\sim O3A-C62A
 with sigma of 0.02
 C12A-C10 \\sim C12B-C10 \\sim C13A-C10 \\sim C13B-C10 \\sim C10-C11
 with sigma of 0.02
 F9B-C57B \\sim F7B-C57B \\sim F8B-C57B
 with sigma of 0.02
3. Uiso/Uaniso restraints and constraints
F39A \\sim F37A \\sim F38B \\sim C71A: within 1.7A with sigma of 0.01 and sigma
for terminal atoms of 0.02 within 1.7A
C70 \\sim C73B \\sim C71B \\sim C72 \\sim C71A: within 1.7A with sigma of 0.01
and sigma for terminal atoms of 0.02 within 1.7A
F39B \\sim F38B \\sim F37B \\sim C71B: within 1.7A with sigma of 0.01 and sigma
for terminal atoms of 0.02 within 1.7A
F45A \\sim F43A \\sim F44A: within 1.7A with sigma of 0.01 and sigma for
terminal atoms of 0.02 within 1.7A
F43B \\sim C73B \\sim F45B \\sim F44B: within 1.7A with sigma of 0.01 and sigma
for terminal atoms of 0.02 within 1.7A
C82 \\sim C85B \\sim C85A \\sim C85C \\sim C83A \\sim C83C \\sim C83B \\sim
C84B \\sim C84A \\sim C84C: within 1.9A with sigma of 0.01 and sigma for
terminal atoms of 0.02 within 1.9A
F68C \\sim F69C \\sim C84C: within 1.9A with sigma of 0.01 and sigma for
terminal atoms of 0.02 within 1.9A
C76B \\sim F50B \\sim F51B \\sim C74: within 1.9A with sigma of 0.005 and sigma
for terminal atoms of 0.01 within 1.9A
C59B \\sim C58B \\sim C61 \\sim C60B \\sim C58A: within 1.9A with sigma of 0.01
and sigma for terminal atoms of 0.01 within 1.9A
C50A \\sim C45A \\sim C46A \\sim C51A \\sim C47A \\sim C52A \\sim C48A \\sim
C53A \\sim C44A \\sim C49A \\sim C50B \\sim C45B \\sim C51B \\sim C46B \\sim
C47B \\sim C52B \\sim C48B \\sim C53B \\sim C44B \\sim C49B: within 1.7A with
sigma of 0.02 and sigma for terminal atoms of 0.02 within 1.7A
F13B \\sim C60B \\sim F14B \\sim F15B: within 1.9A with sigma of 0.01 and sigma
for terminal atoms of 0.01 within 1.9A
C55B \\sim F2B \\sim F3B \\sim F1B: within 1.9A with sigma of 0.01 and sigma
for terminal atoms of 0.01 within 1.9A
C81A \\sim C81B \\sim F61B \\sim F62B \\sim F63B: within 1.9A with sigma of
0.01 and sigma for terminal atoms of 0.01 within 1.9A
C80B \\sim C80A: within 1.9A with sigma of 0.01 and sigma for terminal atoms of
0.01 within 1.9A
F1A \\sim C55A \\sim F2A \\sim F3A: within 1.9A with sigma of 0.01 and sigma
for terminal atoms of 0.005 within 1.9A
F53A \\sim F53B \\sim C77A \\sim C77B \\sim F54A \\sim F54B: within 1.9A with
sigma of 0.01 and sigma for terminal atoms of 0.01 within 1.9A
C57A \\sim F7A \\sim F9A \\sim F8A: within 1.9A with sigma of 0.01 and sigma
for terminal atoms of 0.01 within 1.9A
O8B \\sim O8A: within 1.7A with sigma of 0.01 and sigma for terminal atoms of
0.02 within 1.7A
F71B \\sim C85A \\sim F72A: within 2A with sigma of 0.01 and sigma for terminal
atoms of 0.02 within 2A
C54B \\sim C54A \\sim C55B \\sim C55A \\sim C56B \\sim C56A \\sim C57B \\sim
C57A: within 1.9A with sigma of 0.01 and sigma for terminal atoms of 0.02
within 1.9A
F12B \\sim C59B \\sim F11B: within 1.9A with sigma of 0.01 and sigma for
terminal atoms of 0.02 within 1.9A
C65B \\sim C62B \\sim C62A \\sim C64B \\sim C63B \\sim C63A \\sim C64A \\sim
C65A: within 1.9A with sigma of 0.01 and sigma for terminal atoms of 0.01
within 1.9A
C63B \\sim F20B \\sim F19B \\sim F21B: within 1.9A with sigma of 0.01 and sigma
for terminal atoms of 0.02 within 1.9A
F25B \\sim C65B \\sim F26B \\sim F27B: within 1.9A with sigma of 0.01 and sigma
for terminal atoms of 0.02 within 1.9A
C64B \\sim F22B \\sim F23B \\sim F24B: within 1.9A with sigma of 0.01 and sigma
for terminal atoms of 0.02 within 1.9A
O3A \\sim O3B: within 1.7A with sigma of 0.01 and sigma for terminal atoms of
0.02 within 1.7A
C12B \\sim C13B \\sim C10 \\sim C2: within 1.9A with sigma of 0.01 and sigma
for terminal atoms of 0.005 within 1.9A
O4B \\sim O4A: within 1.7A with sigma of 0.01 and sigma for terminal atoms of
0.02 within 1.7A
C40 \\sim C35: within 1.7A with sigma of 0.01 and sigma for terminal atoms of
0.02 within 1.7A
C43 \\sim C38: within 1.7A with sigma of 0.01 and sigma for terminal atoms of
0.02 within 1.7A
C38 \\sim C43: within 1.7A with sigma of 0.01 and sigma for terminal atoms of
0.02 within 1.7A
C44 \\sim C39: within 1.7A with sigma of 0.01 and sigma for terminal atoms of
0.02 within 1.7A
F4B \\sim C56B \\sim F6B \\sim F5B: within 1.9A with sigma of 0.01 and sigma
for terminal atoms of 0.02 within 1.9A
F6A \\sim C56A \\sim F4A \\sim F5A: within 1.9A with sigma of 0.01 and sigma
for terminal atoms of 0.02 within 1.9A
C57B \\sim F8B \\sim F9B \\sim F7B: within 1.9A with sigma of 0.01 and sigma
for terminal atoms of 0.02 within 1.9A
C85C \\sim F70C: within 2A with sigma of 0.01 and sigma for terminal atoms of
0.02 within 2A
F65B \\sim C83B \\sim F64B: within 2A with sigma of 0.01 and sigma for terminal
atoms of 0.02 within 2A
O5 \\sim O5A: within 2A with sigma of 0.01 and sigma for terminal atoms of 0.02
within 2A
4. Others
 Fixed Sof: I2A(0.75) I1A(0.75) O5(0.5) F54A(0.74) O4A(0.47) F51A(0.74)
 F15A(0.68) O7A(0.67) F34A(0.47) F39B(0.5) F61A(0.67) F37B(0.5) F50A(0.74)
 F60A(0.67) F53A(0.74) F62A(0.67) O3A(0.67) F33A(0.47) F32A(0.47) F59A(0.67)
 F52A(0.74) F67A(0.68) F27A(0.67) F66A(0.73) F63A(0.67) C62A(0.67) F22A(0.67)
 F71A(0.41) F26A(0.67) F12A(0.68) F13A(0.68) F11A(0.68) F20A(0.67) F23A(0.67)
 F36A(0.47) F70A(0.73) F68A(0.41) F25A(0.67) F14A(0.68) F24A(0.67) F19A(0.67)
 C76A(0.74) C77A(0.74) F21A(0.67) C71B(0.5) C81A(0.67) C60A(0.68) F69A(0.41)
 C85A(0.41) C84A(0.41) C58A(0.68) C83A(0.41) C65A(0.67) C13A(0.75) H13A(0.75)
 H13B(0.75) H13C(0.75) F65A(0.41) C64A(0.67) C59A(0.68) C12A(0.75) H12A(0.75)
 H12B(0.75) H12C(0.75) C63A(0.67) F72A(0.41) C54A(0.59) C57A(0.59) C56A(0.59)
 F2A(0.59) F1A(0.59) F5A(0.59) F6A(0.59) F3A(0.59) F7A(0.59) F4A(0.59)
 F8A(0.59) F9A(0.59) C55A(0.59) I1B(0.25) I2B(0.25) C54B(0.41) C57B(0.41)
 F2B(0.41) F1B(0.41) F5B(0.41) F6B(0.41) F3B(0.41) F7B(0.41) F4B(0.41)
 F8B(0.41) F9B(0.41) C55B(0.41) C56B(0.41) F13B(0.32) F15B(0.32) F11B(0.32)
 F14B(0.32) F12B(0.32) C59B(0.32) C58B(0.32) C60B(0.32) F27B(0.33) F24B(0.33)
 F25B(0.33) F22B(0.33) F23B(0.33) F19B(0.33) F26B(0.33) F20B(0.33) F21B(0.33)
 C65B(0.33) C64B(0.33) C63B(0.33) F35A(0.47) C62B(0.33) F35B(0.53) F34B(0.53)
 F36B(0.53) F32B(0.53) F33B(0.53) F72B(0.59) F64B(0.32) F67B(0.32) F68B(0.32)
 F69B(0.32) C85B(0.32) C84B(0.32) C83B(0.32) F65B(0.32) F71B(0.32) F64A(0.68)
 F66C(0.27) F70C(0.27) F68C(0.27) F69C(0.27) C85C(0.27) C84C(0.27) C83C(0.27)
 F65C(0.27) F71C(0.27) C44A(0.7) C48A(0.7) C46A(0.7) C47A(0.7) C45A(0.7)
 C52A(0.7) H52A(0.7) H52B(0.7) H52C(0.7) C53A(0.7) H53A(0.7) H53B(0.7)
 H53C(0.7) C49A(0.7) H49A(0.7) H49B(0.7) H49C(0.7) C51A(0.7) H51A(0.7)
 H51B(0.7) H51C(0.7) C50A(0.7) H50A(0.7) H50B(0.7) H50C(0.7) O3B(0.33)
 O4B(0.53) O8B(0.35) O8A(0.65) O7B(0.33) F61B(0.33) F62B(0.33) F63B(0.33)
 C80A(0.67) C81B(0.33) C13B(0.25) H13D(0.25) H13E(0.25) H13F(0.25) C12B(0.25)
 H12D(0.25) H12E(0.25) H12F(0.25) F54B(0.26) F51B(0.26) F50B(0.26) F53B(0.26)
 F52B(0.26) C76B(0.26) C77B(0.26) F38B(0.5) F43B(0.5) F44B(0.5) F45B(0.5)
 C73B(0.5) F59B(0.33) F60B(0.33) C80B(0.33) C48B(0.3) C44B(0.3) C45B(0.3)
 C46B(0.3) C47B(0.3) C52B(0.3) H52D(0.3) H52E(0.3) H52F(0.3) C51B(0.3)
 H51D(0.3) H51E(0.3) H51F(0.3) C50B(0.3) H50D(0.3) H50E(0.3) H50F(0.3)
 C49B(0.3) H49D(0.3) H49E(0.3) H49F(0.3) C53B(0.3) H53D(0.3) H53E(0.3)
 H53F(0.3) C71A(0.5) F37A(0.5) F38A(0.5) F39A(0.5) F44A(0.5) C73A(0.5)
 F43A(0.5) F45A(0.5) O5A(0.5)
 Fixed X: F42(0.232029)
 Fixed Y: F42(0.47026)
 Fixed Z: F42(0.381881)
5.a Idealised Me refined with riding coordinates:
 C52A(H52A,H52B,H52C), C53A(H53A,H53B,H53C), C49A(H49A,H49B,H49C), C51A(H51A,
 H51B,H51C), C50A(H50A,H50B,H50C), C52B(H52D,H52E,H52F), C51B(H51D,H51E,H51F),
 C50B(H50D,H50E,H50F), C49B(H49D,H49E,H49F), C53B(H53D,H53E,H53F)
5.b Idealised Me refined as rotating group:
 C16(H16A,H16B,H16C), C29(H29A,H29B,H29C), C30(H30A,H30B,H30C), C34(H34A,H34B,
 H34C), C25(H25A,H25B,H25C), C28(H28A,H28B,H28C), C24(H24A,H24B,H24C), C33(H33A,
 H33B,H33C), C32(H32A,H32B,H32C), C15(H15A,H15B,H15C), C41(H41A,H41B,H41C),
 C17(H17A,H17B,H17C), C7(H7A,H7B,H7C), C26(H26A,H26B,H26C), C8(H8A,H8B,H8C),
 C44(H44A,H44B,H44C), C42(H42A,H42B,H42C), C40(H40A,H40B,H40C), C9(H9A,H9B,H9C),
  C43(H43A,H43B,H43C), C13A(H13A,H13B,H13C), C12A(H12A,H12B,H12C), C11(H11A,
 H11B,H11C), C13B(H13D,H13E,H13F), C12B(H12D,H12E,H12F)
;
_smtbx_masks_special_details
;
A solvent mask was calculated and 204 electrons were 
found in a volume of 1206\%A^3^ in 3 voids per unit cell. 
This is consistent with the presence of 
0.5[C6H14], 0.5[C6H14] per Asymmetric Unit 
which account for 200 electrons 
per unit cell.
;
_olex2_submission_special_instructions 'No special instructions were received'
_oxdiff_exptl_absorpt_empirical_details
;
Empirical correction (ABSPACK) includes:
- Absorption correction using spherical harmonics
- Frame scaling
;

loop_
_space_group_symop_operation_xyz
'x, y, z'
'-x+1/2, y+1/2, -z+1/2'
'-x, -y, -z'
'x-1/2, -y-1/2, z-1/2'

loop_
_atom_site_label
_atom_site_type_symbol
_atom_site_fract_x
_atom_site_fract_y
_atom_site_fract_z
_atom_site_U_iso_or_equiv
_atom_site_adp_type
_atom_site_occupancy
_atom_site_site_symmetry_order
_atom_site_calc_flag
_atom_site_refinement_flags_posn
_atom_site_refinement_flags_adp
_atom_site_refinement_flags_occupancy
_atom_site_disorder_assembly
_atom_site_disorder_group
Sb1 Sb 0.72193(2) 0.08582(2) 0.37438(2) 0.02746(11) Uani 1 1 d . . . . .
Sb2 Sb 0.22121(2) 0.09129(2) 0.38527(2) 0.02558(10) Uani 1 1 d . . . . .
I2A I 0.10054(13) 0.0253(2) 0.39205(9) 0.0407(4) Uani 0.75 1 d . . P A 1
I1A I 0.61718(12) -0.01540(13) 0.37851(5) 0.0408(3) Uani 0.75 1 d . . P B 1
Fe1 Fe 0.24372(5) 0.22717(6) 0.48959(3) 0.0338(2) Uani 1 1 d . . . . .
Fe2 Fe 0.26364(6) 0.79632(7) 0.51839(3) 0.0385(3) Uani 1 1 d . . . . .
Al2 Al 0.43574(8) 0.55146(10) 0.34976(4) 0.0202(3) Uani 1 1 d . . . . .
Al1 Al 0.05723(8) 0.43957(11) 0.64780(4) 0.0217(3) Uani 1 1 d . . . . .
P5 P 0.28830(11) 0.10038(12) 0.47883(5) 0.0461(5) Uani 1 1 d . . . . .
P4 P 0.18842(10) 0.11187(13) 0.47157(5) 0.0444(4) Uani 1 1 d . . . . .
P8 P 0.21721(12) 0.92043(13) 0.53291(5) 0.0515(5) Uani 1 1 d . . . . .
P1 P 0.33180(11) 0.20029(14) 0.45545(6) 0.0506(5) Uani 1 1 d . . . . .
P2 P 0.26008(13) 0.27471(12) 0.43308(5) 0.0504(5) Uani 1 1 d . . . . .
P3 P 0.17026(11) 0.21958(13) 0.44173(5) 0.0487(5) Uani 1 1 d . . . . .
P7 P 0.17495(11) 0.81591(16) 0.55317(6) 0.0555(6) Uani 1 1 d . . . . .
P9 P 0.31673(11) 0.91033(14) 0.53968(5) 0.0508(5) Uani 1 1 d . . . . .
P10 P 0.33645(12) 0.79885(15) 0.56625(6) 0.0570(6) Uani 1 1 d . . . . .
P6 P 0.24729(14) 0.73976(13) 0.57329(5) 0.0571(6) Uani 1 1 d . . . . .
F49C F 0.4224(2) 0.7624(3) 0.37622(14) 0.0546(12) Uani 1 1 d D . . . .
F28 F -0.0507(2) 0.5740(3) 0.75301(12) 0.0600(13) Uani 1 1 d . . . . .
F42 F 0.232029 0.470260 0.381881 0.0665(15) Uani 1 1 d . . . . .
O2 O 0.1384(2) 0.4407(3) 0.65493(12) 0.0329(10) Uani 1 1 d . . . . .
O6 O 0.4856(2) 0.6295(3) 0.34041(14) 0.0393(11) Uani 1 1 d . . . . .
O5 O 0.363(3) 0.584(3) 0.3532(10) 0.028(5) Uani 0.5 1 d . U P C 1
F58 F 0.4275(3) 0.3556(3) 0.40405(18) 0.0792(18) Uani 1 1 d D . . . .
F54A F 0.4051(5) 0.7357(4) 0.3080(3) 0.0552(19) Uani 0.74 1 d . U P D 1
F47C F 0.5903(2) 0.6647(3) 0.30856(16) 0.0664(15) Uani 1 1 d . . . . .
F29 F -0.0752(3) 0.5803(4) 0.69898(14) 0.089(2) Uani 1 1 d . . . . .
O1 O 0.0379(2) 0.4936(4) 0.61049(13) 0.0554(16) Uani 1 1 d . . . . .
F56 F 0.5885(2) 0.5541(4) 0.41064(15) 0.0711(16) Uani 1 1 d . . . . .
F31 F 0.1153(3) 0.4547(5) 0.73649(13) 0.090(2) Uani 1 1 d . . . . .
O4A O 0.0234(15) 0.4674(11) 0.6855(8) 0.027(4) Uani 0.47 1 d . U P E 1
F51A F 0.4995(4) 0.6958(5) 0.40189(18) 0.0547(19) Uani 0.74 1 d . . P F 1
F30 F -0.0775(3) 0.4686(4) 0.72524(19) 0.086(2) Uani 1 1 d . . . . .
F16 F 0.3042(2) 0.4404(4) 0.66556(17) 0.0766(17) Uani 1 1 d . . . . .
F10 F 0.2645(3) 0.3805(4) 0.60153(17) 0.084(2) Uani 1 1 d D . . . .
F15A F 0.2644(3) 0.5425(4) 0.6182(2) 0.0486(17) Uani 0.68 1 d . . P G 1
O7A O 0.4587(4) 0.5095(5) 0.39012(19) 0.0260(17) Uani 0.67 1 d . . P C 1
C5 C 0.7127(3) 0.0844(4) 0.31209(15) 0.0261(13) Uani 1 1 d . . . . .
F40 F 0.3147(3) 0.4969(4) 0.41715(15) 0.0826(19) Uani 1 1 d . . . . .
F46C F 0.5899(3) 0.7887(3) 0.3250(2) 0.099(3) Uani 1 1 d . . . . .
F48C F 0.6059(2) 0.6960(4) 0.36237(19) 0.087(2) Uani 1 1 d . . . . .
F34A F 0.0768(6) 0.6303(8) 0.7493(3) 0.066(3) Uani 0.47 1 d . . P H 1
C19 C 0.3249(3) 0.0952(4) 0.34180(15) 0.0255(12) Uani 1 1 d . . . . .
F39B F 0.2386(9) 0.6225(15) 0.4128(5) 0.074(5) Uani 0.5 1 d . U P C 1
F61A F 0.4408(5) 0.4489(6) 0.4595(2) 0.056(2) Uani 0.67 1 d . . P C 1
C22 C 0.2186(3) 0.0784(4) 0.32315(15) 0.0254(12) Uani 1 1 d . . . . .
F37B F 0.2793(9) 0.7160(10) 0.3807(4) 0.064(4) Uani 0.5 1 d . U P C 1
F50A F 0.5180(4) 0.8140(4) 0.3833(2) 0.064(2) Uani 0.74 1 d . . P F 1
C20 C 0.2944(3) 0.1708(4) 0.34071(16) 0.0277(13) Uani 1 1 d . . . . .
F60A F 0.5074(4) 0.3495(4) 0.37092(18) 0.0493(17) Uani 0.67 1 d D . P C 1
F53A F 0.4705(4) 0.8351(4) 0.3157(2) 0.0620(18) Uani 0.74 1 d . U P D 1
C18 C 0.2766(3) 0.0355(4) 0.33134(16) 0.0268(13) Uani 1 1 d . . . . .
F62A F 0.4908(4) 0.5617(4) 0.45350(17) 0.0515(17) Uani 0.67 1 d . . P C 1
O3A O 0.0275(4) 0.3445(5) 0.6369(2) 0.0337(18) Uani 0.67 1 d D U P E 1
C2 C 0.8176(3) 0.1145(5) 0.3276(2) 0.0382(16) Uani 1 1 d . U . . .
F33A F 0.0423(7) 0.3912(8) 0.7331(4) 0.081(4) Uani 0.47 1 d . . P I 1
F32A F 0.0515(9) 0.4830(10) 0.7734(4) 0.068(5) Uani 0.47 1 d . . P I 1
C67 C -0.0463(4) 0.5360(5) 0.72283(19) 0.0411(17) Uani 1 1 d . . . . .
C66 C 0.0241(3) 0.5221(4) 0.71349(16) 0.0342(15) Uani 1 1 d . . . . .
C78 C 0.5015(3) 0.4625(4) 0.40797(16) 0.0287(13) Uani 1 1 d D . . . .
F59A F 0.5135(6) 0.3235(6) 0.4269(3) 0.063(3) Uani 0.67 1 d D . P C 1
F52A F 0.4918(6) 0.7389(6) 0.2787(3) 0.068(3) Uani 0.74 1 d . . P D 1
C21 C 0.2287(3) 0.1639(4) 0.33024(16) 0.0277(13) Uani 1 1 d . . . . .
C4 C 0.7162(3) 0.1684(4) 0.32169(16) 0.0274(13) Uani 1 1 d . . . . .
F67A F 0.4139(5) 0.5047(5) 0.22639(19) 0.068(2) Uani 0.68 1 d . . P C 1
C68 C 0.0576(4) 0.4717(6) 0.7431(2) 0.050(2) Uani 1 1 d . . . . .
F27A F -0.0802(4) 0.3360(6) 0.6746(2) 0.065(2) Uani 0.67 1 d . . P E 1
F66A F 0.5477(4) 0.4867(7) 0.2939(3) 0.078(2) Uani 0.73 1 d . . P C 1
F63A F 0.5418(4) 0.4539(5) 0.46834(16) 0.058(2) Uani 0.67 1 d . . P C 1
C16 C 0.5982(3) 0.1983(5) 0.3245(2) 0.0426(17) Uani 1 1 d . . . . .
H16A H 0.596788 0.194911 0.350113 0.064 Uiso 1 1 calc R U . . .
H16B H 0.591008 0.144671 0.314235 0.064 Uiso 1 1 calc R U . . .
H16C H 0.565087 0.235300 0.315512 0.064 Uiso 1 1 calc R U . . .
C29 C 0.4031(3) 0.0379(4) 0.38777(18) 0.0373(16) Uani 1 1 d . . . . .
H29A H 0.381033 0.064879 0.406662 0.056 Uiso 1 1 calc R U . . .
H29B H 0.448495 0.033520 0.394288 0.056 Uiso 1 1 calc R U . . .
H29C H 0.385308 -0.016207 0.384080 0.056 Uiso 1 1 calc R U . . .
C30 C 0.4239(3) 0.1705(4) 0.3621(2) 0.0391(16) Uani 1 1 d . . . . .
H30A H 0.423123 0.203083 0.340613 0.059 Uiso 1 1 calc R U . . .
H30B H 0.467928 0.163958 0.370956 0.059 Uiso 1 1 calc R U . . .
H30C H 0.399171 0.197568 0.379937 0.059 Uiso 1 1 calc R U . . .
F18 F 0.2300(3) 0.3930(5) 0.7005(2) 0.107(3) Uani 1 1 d . . . . .
C27 C 0.3947(3) 0.0867(4) 0.35392(18) 0.0328(15) Uani 1 1 d . . . . .
C31 C 0.1845(3) 0.2302(4) 0.31807(18) 0.0323(15) Uani 1 1 d . . . . .
C23 C 0.2784(3) -0.0549(4) 0.32097(19) 0.0341(15) Uani 1 1 d . . . . .
C62A C 0.0068(6) 0.2728(7) 0.6474(3) 0.053(2) Uani 0.67 1 d D U P E 1
F22A F 0.0461(5) 0.1668(5) 0.6868(3) 0.075(3) Uani 0.67 1 d . . P E 1
F71A F 0.3878(16) 0.3500(13) 0.3152(6) 0.085(7) Uani 0.41 1 d . . P C 1
C3 C 0.7811(3) 0.1849(4) 0.33068(18) 0.0349(15) Uani 1 1 d . . . . .
C74 C 0.5007(3) 0.7072(4) 0.3396(2) 0.0366(15) Uani 1 1 d D U . . .
C1 C 0.7750(3) 0.0495(4) 0.31668(18) 0.0333(15) Uani 1 1 d . . . . .
F26A F -0.0808(4) 0.2045(5) 0.6717(2) 0.069(2) Uani 0.67 1 d . . P E 1
C6 C 0.7832(3) -0.0402(5) 0.3063(2) 0.0442(19) Uani 1 1 d . . . . .
F12A F 0.1621(4) 0.3567(7) 0.5965(3) 0.083(3) Uani 0.68 1 d . . P G 1
C34 C 0.1152(3) 0.2098(5) 0.3241(2) 0.049(2) Uani 1 1 d . . . . .
H34A H 0.104755 0.157626 0.313208 0.073 Uiso 1 1 calc R U . . .
H34B H 0.087751 0.251674 0.313495 0.073 Uiso 1 1 calc R U . . .
H34C H 0.108466 0.206905 0.349377 0.073 Uiso 1 1 calc R U . . .
F13A F 0.1790(3) 0.5157(5) 0.58840(17) 0.060(2) Uani 0.68 1 d . . P G 1
F11A F 0.2215(5) 0.3053(5) 0.6374(3) 0.089(3) Uani 0.68 1 d . . P G 1
C25 C 0.2126(4) -0.0937(4) 0.3231(2) 0.0468(19) Uani 1 1 d . . . . .
H25A H 0.197030 -0.086800 0.346824 0.070 Uiso 1 1 calc R U . . .
H25B H 0.215554 -0.151328 0.317679 0.070 Uiso 1 1 calc R U . . .
H25C H 0.183026 -0.067792 0.306039 0.070 Uiso 1 1 calc R U . . .
F20A F 0.0838(4) 0.1985(6) 0.6180(2) 0.074(2) Uani 0.67 1 d . . P E 1
F23A F 0.1053(3) 0.2691(5) 0.6816(2) 0.069(2) Uani 0.67 1 d . . P E 1
C14 C 0.6635(4) 0.2296(4) 0.3143(2) 0.0387(16) Uani 1 1 d . . . . .
C36 C 0.2152(4) 0.3366(4) 0.51209(18) 0.0401(17) Uani 1 1 d . . . . .
F36A F 0.0232(6) 0.6652(7) 0.7027(4) 0.068(3) Uani 0.47 1 d . . P H 1
C28 C 0.4329(3) 0.0494(6) 0.3245(2) 0.050(2) Uani 1 1 d . . . . .
H28A H 0.415956 -0.004268 0.318723 0.075 Uiso 1 1 calc R U . . .
H28B H 0.477619 0.044658 0.332350 0.075 Uiso 1 1 calc R U . . .
H28C H 0.429527 0.083836 0.303583 0.075 Uiso 1 1 calc R U . . .
F70A F 0.3360(3) 0.4024(6) 0.2720(2) 0.079(3) Uani 0.73 1 d . . P C 1
F68A F 0.4672(7) 0.5825(8) 0.2580(3) 0.047(3) Uani 0.41 1 d . . P C 1
C39 C 0.2256(6) 0.2205(5) 0.5428(2) 0.073(3) Uani 1 1 d . U . . .
C24 C 0.3232(4) -0.1073(5) 0.3439(3) 0.069(3) Uani 1 1 d . . . . .
H24A H 0.366936 -0.088264 0.341909 0.104 Uiso 1 1 calc R U . . .
H24B H 0.320118 -0.163479 0.335992 0.104 Uiso 1 1 calc R U . . .
H24C H 0.311097 -0.103797 0.368461 0.104 Uiso 1 1 calc R U . . .
F25A F -0.0985(4) 0.2739(6) 0.6240(3) 0.076(3) Uani 0.67 1 d . . P E 1
C33 C 0.2011(4) 0.3094(4) 0.3363(2) 0.051(2) Uani 1 1 d . . . . .
H33A H 0.194109 0.304291 0.361550 0.077 Uiso 1 1 calc R U . . .
H33B H 0.174143 0.352465 0.326407 0.077 Uiso 1 1 calc R U . . .
H33C H 0.245860 0.322354 0.332857 0.077 Uiso 1 1 calc R U . . .
F14A F 0.1771(3) 0.5851(4) 0.6359(2) 0.0562(18) Uani 0.68 1 d . . P G 1
F24A F 0.0188(5) 0.2790(6) 0.7104(2) 0.083(3) Uani 0.67 1 d . . P E 1
C35 C 0.1815(4) 0.2729(5) 0.5262(2) 0.053(2) Uani 1 1 d . U . . .
C79 C 0.5714(3) 0.4806(5) 0.3991(2) 0.0455(19) Uani 1 1 d . . . . .
C32 C 0.1927(5) 0.2399(5) 0.2784(2) 0.056(2) Uani 1 1 d . . . . .
H32A H 0.236740 0.255059 0.274100 0.085 Uiso 1 1 calc R U . . .
H32B H 0.163945 0.281988 0.269214 0.085 Uiso 1 1 calc R U . . .
H32C H 0.182722 0.188744 0.266510 0.085 Uiso 1 1 calc R U . . .
C15 C 0.6773(4) 0.3097(5) 0.3333(2) 0.053(2) Uani 1 1 d . . . . .
H15A H 0.718291 0.331019 0.326232 0.079 Uiso 1 1 calc R U . . .
H15B H 0.678787 0.300714 0.358809 0.079 Uiso 1 1 calc R U . . .
H15C H 0.643635 0.348603 0.327161 0.079 Uiso 1 1 calc R U . . .
C37 C 0.2813(4) 0.3252(5) 0.51942(18) 0.0449(18) Uani 1 1 d . . . . .
F19A F 0.0035(5) 0.2411(7) 0.5871(2) 0.081(3) Uani 0.67 1 d . . P E 1
C76A C 0.4844(5) 0.7458(6) 0.3756(3) 0.042(3) Uani 0.74 1 d D . P F 1
C69 C 0.0587(4) 0.6018(5) 0.7110(3) 0.056(2) Uani 1 1 d . . . . .
C41 C 0.1863(5) 0.4092(5) 0.4932(2) 0.059(2) Uani 1 1 d . . . . .
H41A H 0.147528 0.392700 0.479986 0.088 Uiso 1 1 calc R U . . .
H41B H 0.216817 0.431117 0.476888 0.088 Uiso 1 1 calc R U . . .
H41C H 0.175808 0.450502 0.510406 0.088 Uiso 1 1 calc R U . . .
C17 C 0.6628(4) 0.2437(5) 0.2742(2) 0.054(2) Uani 1 1 d . . . . .
H17A H 0.629013 0.282097 0.267578 0.080 Uiso 1 1 calc R U . . .
H17B H 0.654900 0.192458 0.261981 0.080 Uiso 1 1 calc R U . . .
H17C H 0.703898 0.265511 0.267635 0.080 Uiso 1 1 calc R U . . .
C77A C 0.4655(9) 0.7564(8) 0.3102(5) 0.053(3) Uani 0.74 1 d . U P D 1
F21A F -0.0048(6) 0.1412(6) 0.6220(3) 0.098(4) Uani 0.67 1 d . . P E 1
C72 C 0.2904(4) 0.4952(5) 0.3844(2) 0.0478(18) Uani 1 1 d D U . . .
C7 C 0.7229(4) -0.0748(5) 0.2888(3) 0.065(3) Uani 1 1 d . . . . .
H7A H 0.688587 -0.074169 0.305495 0.098 Uiso 1 1 calc R U . . .
H7B H 0.730703 -0.130407 0.281380 0.098 Uiso 1 1 calc R U . . .
H7C H 0.710478 -0.042105 0.268195 0.098 Uiso 1 1 calc R U . . .
C75 C 0.5727(4) 0.7146(5) 0.3334(3) 0.056(2) Uani 1 1 d . . . . .
C10 C 0.8890(4) 0.1187(5) 0.3343(2) 0.060(2) Uani 1 1 d D U . . .
C26 C 0.2970(4) -0.0568(6) 0.2826(2) 0.063(3) Uani 1 1 d . . . . .
H26A H 0.268457 -0.021548 0.268648 0.095 Uiso 1 1 calc R U . . .
H26B H 0.293525 -0.112068 0.273698 0.095 Uiso 1 1 calc R U . . .
H26C H 0.340848 -0.037890 0.280957 0.095 Uiso 1 1 calc R U . . .
C71B C 0.2882(11) 0.6404(15) 0.3942(6) 0.051(3) Uani 0.5 1 d D U P C 1
C8 C 0.8004(6) -0.0913(5) 0.3380(3) 0.080(4) Uani 1 1 d . . . . .
H8A H 0.833428 -0.064052 0.352443 0.119 Uiso 1 1 calc R U . . .
H8B H 0.816256 -0.143657 0.330289 0.119 Uiso 1 1 calc R U . . .
H8C H 0.762641 -0.099316 0.351873 0.119 Uiso 1 1 calc R U . . .
C44 C 0.2096(8) 0.1466(6) 0.5640(3) 0.107(5) Uani 1 1 d . U . . .
H44A H 0.243172 0.106218 0.561919 0.161 Uiso 1 1 calc R U . . .
H44B H 0.169021 0.124155 0.555160 0.161 Uiso 1 1 calc R U . . .
H44C H 0.206154 0.161653 0.588805 0.161 Uiso 1 1 calc R U . . .
C38 C 0.2882(5) 0.2526(6) 0.53907(19) 0.060(3) Uani 1 1 d . U . . .
C42 C 0.3329(5) 0.3815(6) 0.5102(3) 0.069(3) Uani 1 1 d . . . . .
H42A H 0.324668 0.401897 0.486261 0.104 Uiso 1 1 calc R U . . .
H42B H 0.373685 0.353048 0.511401 0.104 Uiso 1 1 calc R U . . .
H42C H 0.334256 0.426746 0.526744 0.104 Uiso 1 1 calc R U . . .
C81A C 0.4942(6) 0.4819(10) 0.4480(3) 0.052(3) Uani 0.67 1 d D U P C 1
C60A C 0.2071(7) 0.5255(7) 0.6212(3) 0.043(3) Uani 0.68 1 d . . P G 1
C40 C 0.1107(5) 0.2649(7) 0.5252(3) 0.091(4) Uani 1 1 d . U . . .
H40A H 0.099123 0.207964 0.527406 0.136 Uiso 1 1 calc R U . . .
H40B H 0.093137 0.286078 0.502814 0.136 Uiso 1 1 calc R U . . .
H40C H 0.093365 0.295534 0.544661 0.136 Uiso 1 1 calc R U . . .
F69A F 0.3736(7) 0.5674(8) 0.2717(3) 0.053(3) Uani 0.41 1 d . . P C 1
C85A C 0.3969(11) 0.3792(12) 0.2804(14) 0.043(3) Uani 0.41 1 d D U P C 1
C84A C 0.4240(9) 0.5279(13) 0.2592(6) 0.037(3) Uani 0.41 1 d D U P C 1
C61 C 0.2436(4) 0.4499(6) 0.6747(3) 0.060(2) Uani 1 1 d . U . . .
C58A C 0.1965(7) 0.4425(9) 0.6429(4) 0.048(3) Uani 0.68 1 d . U P G 1
C9 C 0.8348(5) -0.0453(7) 0.2786(3) 0.082(4) Uani 1 1 d . . . . .
H9A H 0.823588 -0.009247 0.258955 0.123 Uiso 1 1 calc R U . . .
H9B H 0.837519 -0.100861 0.269987 0.123 Uiso 1 1 calc R U . . .
H9C H 0.875890 -0.029206 0.289331 0.123 Uiso 1 1 calc R U . . .
C83A C 0.5094(7) 0.4299(16) 0.2754(7) 0.041(3) Uani 0.41 1 d D U P C 1
C65A C -0.0641(6) 0.2700(9) 0.6545(4) 0.060(3) Uani 0.67 1 d D U P E 1
C43 C 0.3486(6) 0.2191(7) 0.5547(3) 0.098(4) Uani 1 1 d . U . . .
H43A H 0.383555 0.231126 0.539277 0.148 Uiso 1 1 calc R U . . .
H43B H 0.344544 0.160558 0.557358 0.148 Uiso 1 1 calc R U . . .
H43C H 0.357404 0.243610 0.577827 0.148 Uiso 1 1 calc R U . . .
C13A C 0.9197(6) 0.0439(8) 0.3509(4) 0.074(5) Uani 0.75 1 d D . P J 1
H13A H 0.902711 0.035065 0.374239 0.111 Uiso 0.75 1 calc R U P J 1
H13B H 0.965853 0.051703 0.353283 0.111 Uiso 0.75 1 calc R U P J 1
H13C H 0.910399 -0.003062 0.336013 0.111 Uiso 0.75 1 calc R U P J 1
F65A F 0.5215(9) 0.3599(11) 0.2912(4) 0.084(6) Uani 0.41 1 d . . P C 1
C64A C 0.0453(8) 0.2465(10) 0.6815(4) 0.061(3) Uani 0.67 1 d D U P E 1
C59A C 0.2099(5) 0.3700(7) 0.6184(3) 0.039(2) Uani 0.68 1 d . . P G 1
C12A C 0.9191(5) 0.1367(9) 0.2977(3) 0.071(4) Uani 0.75 1 d D . P J 1
H12A H 0.905968 0.094763 0.280790 0.107 Uiso 0.75 1 calc R U P J 1
H12B H 0.965534 0.137048 0.300612 0.107 Uiso 0.75 1 calc R U P J 1
H12C H 0.904388 0.189363 0.289018 0.107 Uiso 0.75 1 calc R U P J 1
C63A C 0.0228(7) 0.2137(8) 0.6177(4) 0.057(2) Uani 0.67 1 d D U P E 1
F72A F 0.4204(9) 0.3177(10) 0.2644(6) 0.089(4) Uani 0.41 1 d . U P C 1
C54A C -0.0040(7) 0.5312(10) 0.5876(4) 0.058(2) Uani 0.59 1 d D U P K 1
C57A C -0.0243(8) 0.4642(10) 0.5608(4) 0.082(3) Uani 0.59 1 d D U P K 1
C56A C 0.0238(9) 0.6024(12) 0.5672(4) 0.073(3) Uani 0.59 1 d D U P K 1
F2A F -0.0810(5) 0.5063(9) 0.6294(2) 0.077(2) Uani 0.59 1 d D U P K 1
F1A F -0.1145(4) 0.5638(8) 0.5809(2) 0.082(2) Uani 0.59 1 d D U P K 1
F5A F 0.0499(10) 0.6533(10) 0.5923(4) 0.099(5) Uani 0.59 1 d . U P K 1
F6A F 0.0666(4) 0.5681(8) 0.5449(2) 0.087(3) Uani 0.59 1 d . U P K 1
F3A F -0.0545(6) 0.6300(9) 0.6208(3) 0.098(3) Uani 0.59 1 d D U P K 1
F7A F -0.0455(7) 0.4938(9) 0.5296(3) 0.085(3) Uani 0.59 1 d D U P K 1
F4A F -0.0201(5) 0.6464(6) 0.5506(3) 0.085(3) Uani 0.59 1 d . U P K 1
F8A F 0.0261(8) 0.4233(8) 0.5525(3) 0.086(4) Uani 0.59 1 d D U P K 1
F9A F -0.0648(6) 0.4140(8) 0.5773(3) 0.115(4) Uani 0.59 1 d D U P K 1
C55A C -0.0668(8) 0.5567(10) 0.6041(4) 0.082(2) Uani 0.59 1 d D U P K 1
I1B I 0.6066(4) 0.0017(5) 0.3835(2) 0.069(2) Uani 0.25 1 d . . P B 2
I2B I 0.1062(5) 0.0143(8) 0.3864(3) 0.062(3) Uani 0.25 1 d . . P A 2
C54B C 0.0151(11) 0.5366(18) 0.5890(6) 0.071(3) Uani 0.41 1 d D U P K 2
C57B C 0.0040(9) 0.5087(11) 0.5512(5) 0.069(3) Uani 0.41 1 d D U P K 2
F2B F -0.0818(8) 0.5327(11) 0.6161(6) 0.085(4) Uani 0.41 1 d . U P K 2
F1B F -0.0667(8) 0.6340(10) 0.5796(4) 0.090(4) Uani 0.41 1 d . U P K 2
F5B F 0.1026(7) 0.6078(9) 0.6180(4) 0.080(4) Uani 0.41 1 d . U P K 2
F6B F 0.1198(10) 0.5699(11) 0.5664(5) 0.107(5) Uani 0.41 1 d . U P K 2
F3B F -0.0130(7) 0.6366(9) 0.6305(3) 0.069(3) Uani 0.41 1 d . U P K 2
F7B F -0.0064(10) 0.5688(9) 0.5281(3) 0.096(5) Uani 0.41 1 d D U P K 2
F4B F 0.0612(13) 0.6635(16) 0.5766(5) 0.091(6) Uani 0.41 1 d . U P K 2
F8B F 0.0467(10) 0.4547(12) 0.5417(4) 0.080(5) Uani 0.41 1 d D U P K 2
F9B F -0.0565(11) 0.4791(11) 0.5482(6) 0.101(6) Uani 0.41 1 d D U P K 2
C55B C -0.0394(13) 0.5836(19) 0.6038(7) 0.075(3) Uani 0.41 1 d D U P K 2
C56B C 0.0713(14) 0.598(2) 0.5868(7) 0.079(4) Uani 0.41 1 d D U P K 2
F13B F 0.2649(6) 0.2989(10) 0.6647(5) 0.072(4) Uani 0.32 1 d D U P G 2
F17 F 0.2385(2) 0.5212(4) 0.68806(17) 0.0742(17) Uani 1 1 d . . . . .
F15B F 0.1764(7) 0.2883(9) 0.6260(4) 0.060(4) Uani 0.32 1 d D U P G 2
F11B F 0.1698(7) 0.4153(12) 0.5898(4) 0.062(4) Uani 0.32 1 d D U P G 2
F14B F 0.1686(5) 0.2996(9) 0.6862(4) 0.050(3) Uani 0.32 1 d D U P G 2
F12B F 0.2342(10) 0.5052(12) 0.6128(8) 0.102(7) Uani 0.32 1 d D U P G 2
C59B C 0.2180(8) 0.4270(12) 0.6130(9) 0.065(4) Uani 0.32 1 d D U P G 2
C58B C 0.1993(18) 0.413(2) 0.6511(11) 0.056(3) Uani 0.32 1 d . U P G 2
C60B C 0.2050(13) 0.320(2) 0.6577(11) 0.063(3) Uani 0.32 1 d . U P G 2
F27B F -0.0810(9) 0.3814(12) 0.6525(7) 0.110(6) Uani 0.33 1 d D U P E 2
F24B F -0.0320(9) 0.1485(10) 0.6686(5) 0.083(5) Uani 0.33 1 d D U P E 2
F25B F -0.1178(8) 0.2530(13) 0.6496(7) 0.109(6) Uani 0.33 1 d D U P E 2
F22B F 0.0580(10) 0.1694(13) 0.6433(7) 0.117(7) Uani 0.33 1 d D U P E 2
F23B F 0.0412(12) 0.2182(16) 0.6952(5) 0.097(7) Uani 0.33 1 d D U P E 2
F19B F -0.0647(10) 0.3258(11) 0.5991(6) 0.118(7) Uani 0.33 1 d D U P E 2
F26B F -0.0559(11) 0.2912(13) 0.6980(5) 0.106(6) Uani 0.33 1 d D U P E 2
F20B F 0.0327(10) 0.2727(13) 0.5894(6) 0.115(7) Uani 0.33 1 d D U P E 2
F21B F -0.0476(9) 0.1887(11) 0.6019(5) 0.092(6) Uani 0.33 1 d D U P E 2
C65B C -0.0698(10) 0.3034(11) 0.6630(5) 0.070(3) Uani 0.33 1 d D U P E 2
C64B C 0.0146(8) 0.2003(12) 0.6640(5) 0.067(3) Uani 0.33 1 d D U P E 2
C63B C -0.0222(9) 0.2641(10) 0.6076(6) 0.072(3) Uani 0.33 1 d D U P E 2
F35A F 0.1126(13) 0.6095(15) 0.6974(6) 0.066(6) Uani 0.47 1 d . . P H 1
C62B C -0.0051(11) 0.2805(13) 0.6468(6) 0.059(3) Uani 0.33 1 d D U P E 2
F35B F 0.1199(11) 0.5874(11) 0.7094(5) 0.064(5) Uani 0.53 1 d . . P H 2
F34B F 0.0467(6) 0.6558(6) 0.7306(3) 0.064(3) Uani 0.53 1 d . . P H 2
F36B F 0.0427(6) 0.6265(6) 0.6750(2) 0.074(3) Uani 0.53 1 d . . P H 2
F32B F 0.0665(8) 0.5248(9) 0.7723(4) 0.065(4) Uani 0.53 1 d . . P I 2
F33B F 0.0188(4) 0.4160(6) 0.7561(2) 0.049(2) Uani 0.53 1 d . . P I 2
F72B F 0.4046(5) 0.3501(5) 0.24665(19) 0.054(2) Uani 0.59 1 d . . P C 2
F64B F 0.5331(10) 0.3932(14) 0.2611(6) 0.070(5) Uani 0.32 1 d . U P C 2
F67B F 0.4321(8) 0.4394(14) 0.2210(4) 0.071(5) Uani 0.32 1 d . . P C 2
C82 C 0.4405(3) 0.4548(4) 0.28421(16) 0.0349(14) Uani 1 1 d D U . . .
F68B F 0.4772(10) 0.5459(15) 0.2438(5) 0.073(6) Uani 0.32 1 d . . P C 2
F69B F 0.3753(9) 0.5326(10) 0.2440(5) 0.054(4) Uani 0.32 1 d . . P C 2
C85B C 0.3871(14) 0.3899(17) 0.2793(15) 0.040(4) Uani 0.32 1 d D U P C 2
C84B C 0.4288(12) 0.4935(16) 0.2474(5) 0.039(3) Uani 0.32 1 d D U P C 2
C83B C 0.5101(9) 0.425(2) 0.2896(8) 0.046(3) Uani 0.32 1 d D U P C 2
F65B F 0.5136(9) 0.3731(11) 0.3149(5) 0.067(5) Uani 0.32 1 d . U P C 2
F71B F 0.3999(16) 0.3302(14) 0.3021(7) 0.057(5) Uani 0.32 1 d . U P C 2
F64A F 0.5209(4) 0.4215(6) 0.2436(2) 0.066(3) Uani 0.68 1 d . . P C 1
F66C F 0.5371(11) 0.5307(14) 0.2707(6) 0.070(6) Uani 0.27 1 d . . P C 3
F70C F 0.3674(13) 0.3594(17) 0.2985(7) 0.062(6) Uani 0.27 1 d . U P C 3
F68C F 0.4172(15) 0.5894(13) 0.2693(5) 0.064(5) Uani 0.27 1 d . U P C 3
F69C F 0.3461(11) 0.5019(15) 0.2605(6) 0.070(5) Uani 0.27 1 d . U P C 3
C85C C 0.4161(17) 0.3673(12) 0.2788(11) 0.042(4) Uani 0.27 1 d D U P C 3
C84C C 0.4043(17) 0.5177(19) 0.2604(10) 0.043(3) Uani 0.27 1 d D U P C 3
C83C C 0.5132(8) 0.457(2) 0.2769(11) 0.040(4) Uani 0.27 1 d D U P C 3
F65C F 0.5543(10) 0.4239(18) 0.2991(6) 0.065(6) Uani 0.27 1 d . . P C 3
F71C F 0.4594(13) 0.3141(11) 0.2929(5) 0.067(6) Uani 0.27 1 d . . P C 3
C44A C 0.2353(7) 0.7997(9) 0.4653(3) 0.047(3) Uani 0.7 1 d . U P L 1
C48A C 0.3034(6) 0.8039(8) 0.4688(3) 0.039(2) Uani 0.7 1 d . U P L 1
C46A C 0.2780(9) 0.6866(16) 0.4934(10) 0.056(3) Uani 0.7 1 d . U P L 1
C47A C 0.3281(7) 0.7342(9) 0.4863(3) 0.050(3) Uani 0.7 1 d . U P L 1
C45A C 0.2206(9) 0.7200(10) 0.4824(6) 0.058(3) Uani 0.7 1 d . U P L 1
C52A C 0.3981(7) 0.7184(10) 0.4914(4) 0.076(4) Uani 0.7 1 d . U P L 1
H52A H 0.420903 0.769827 0.493177 0.115 Uiso 0.7 1 calc R U P L 1
H52B H 0.412999 0.687895 0.471228 0.115 Uiso 0.7 1 calc R U P L 1
H52C H 0.405980 0.687185 0.512942 0.115 Uiso 0.7 1 calc R U P L 1
C53A C 0.3436(7) 0.8697(8) 0.4531(3) 0.065(3) Uani 0.7 1 d . U P L 1
H53A H 0.319688 0.920419 0.452434 0.098 Uiso 0.7 1 calc R U P L 1
H53B H 0.354477 0.854505 0.429230 0.098 Uiso 0.7 1 calc R U P L 1
H53C H 0.382691 0.876729 0.467655 0.098 Uiso 0.7 1 calc R U P L 1
C49A C 0.1917(7) 0.8554(10) 0.4469(3) 0.072(4) Uani 0.7 1 d . U P L 1
H49A H 0.149731 0.851857 0.457043 0.108 Uiso 0.7 1 calc R U P L 1
H49B H 0.188306 0.841114 0.421929 0.108 Uiso 0.7 1 calc R U P L 1
H49C H 0.207938 0.910578 0.449439 0.108 Uiso 0.7 1 calc R U P L 1
C51A C 0.2869(9) 0.6047(10) 0.5116(5) 0.077(4) Uani 0.7 1 d . U P L 1
H51A H 0.324443 0.606600 0.527608 0.116 Uiso 0.7 1 calc R U P L 1
H51B H 0.292593 0.562731 0.493878 0.116 Uiso 0.7 1 calc R U P L 1
H51C H 0.249236 0.592308 0.525010 0.116 Uiso 0.7 1 calc R U P L 1
C50A C 0.1555(8) 0.6880(12) 0.4825(4) 0.089(5) Uani 0.7 1 d . U P L 1
H50A H 0.150265 0.655688 0.503771 0.133 Uiso 0.7 1 calc R U P L 1
H50B H 0.147636 0.654103 0.461702 0.133 Uiso 0.7 1 calc R U P L 1
H50C H 0.125126 0.732811 0.482128 0.133 Uiso 0.7 1 calc R U P L 1
O3B O 0.0381(9) 0.3385(11) 0.6523(4) 0.032(3) Uani 0.33 1 d D U P E 2
O4B O 0.0235(15) 0.4936(12) 0.6809(7) 0.038(4) Uani 0.53 1 d . U P E 2
O8B O 0.4201(7) 0.5007(11) 0.3093(4) 0.030(3) Uani 0.35 1 d . U P C 2
O8A O 0.4398(4) 0.4769(5) 0.3190(2) 0.0315(18) Uani 0.65 1 d . U P C 1
F57 F 0.5788(3) 0.4804(4) 0.36553(13) 0.0707(16) Uani 1 1 d . . . . .
F55 F 0.6114(2) 0.4283(4) 0.41343(19) 0.097(2) Uani 1 1 d . . . . .
O7B O 0.4679(7) 0.4813(10) 0.3777(4) 0.027(3) Uani 0.33 1 d . . P C 2
F61B F 0.4268(11) 0.4754(15) 0.4505(5) 0.064(4) Uani 0.33 1 d D U P C 2
F62B F 0.4633(8) 0.5835(11) 0.4293(4) 0.068(4) Uani 0.33 1 d D U P C 2
F63B F 0.5249(8) 0.5081(13) 0.4657(4) 0.064(3) Uani 0.33 1 d D U P C 2
C80A C 0.4882(5) 0.3727(7) 0.4022(3) 0.057(3) Uani 0.67 1 d D U P C 1
C81B C 0.4804(10) 0.5105(13) 0.4405(5) 0.063(4) Uani 0.33 1 d D U P C 2
C11 C 0.9083(3) 0.1934(5) 0.3561(2) 0.051(2) Uani 1 1 d D . . . .
H11A H 0.894934 0.242268 0.343390 0.077 Uiso 1 1 calc R U . . .
H11B H 0.954529 0.194048 0.360190 0.077 Uiso 1 1 calc R U . . .
H11C H 0.887660 0.191563 0.378781 0.077 Uiso 1 1 calc R U . . .
C13B C 0.9040(18) 0.058(2) 0.3653(8) 0.062(4) Uani 0.25 1 d D U P J 2
H13D H 0.876252 0.069376 0.384799 0.093 Uiso 0.25 1 calc R U P J 2
H13E H 0.948531 0.063849 0.373454 0.093 Uiso 0.25 1 calc R U P J 2
H13F H 0.896673 0.002592 0.357059 0.093 Uiso 0.25 1 calc R U P J 2
C12B C 0.9343(14) 0.073(2) 0.3105(10) 0.064(4) Uani 0.25 1 d D U P J 2
H12D H 0.921425 0.016259 0.308874 0.097 Uiso 0.25 1 calc R U P J 2
H12E H 0.977831 0.076463 0.320453 0.097 Uiso 0.25 1 calc R U P J 2
H12F H 0.932471 0.097072 0.286955 0.097 Uiso 0.25 1 calc R U P J 2
F54B F 0.3980(15) 0.7030(13) 0.3061(8) 0.051(3) Uani 0.26 1 d . U P F 2
F51B F 0.5072(11) 0.7378(13) 0.3983(7) 0.053(4) Uani 0.26 1 d D U P F 2
F50B F 0.4975(10) 0.8383(11) 0.3654(6) 0.055(4) Uani 0.26 1 d D U P F 2
F53B F 0.4502(11) 0.8129(13) 0.3006(6) 0.054(3) Uani 0.26 1 d . U P F 2
F52B F 0.4779(18) 0.702(2) 0.2765(10) 0.075(10) Uani 0.26 1 d . . P F 2
C76B C 0.4811(9) 0.7651(11) 0.3697(6) 0.042(3) Uani 0.26 1 d D U P F 2
C77B C 0.461(3) 0.734(3) 0.3049(15) 0.054(3) Uani 0.26 1 d . U P F 2
F41 F 0.3227(2) 0.4377(3) 0.3677(2) 0.081(2) Uani 1 1 d . . . . .
F38B F 0.3392(9) 0.6442(14) 0.4162(7) 0.075(5) Uani 0.5 1 d . U P C 1
C70 C 0.3007(3) 0.5766(4) 0.3652(2) 0.0379(15) Uani 1 1 d D U . . .
F43B F 0.1954(12) 0.6040(15) 0.3447(7) 0.089(6) Uani 0.5 1 d . U P C 1
F44B F 0.2540(8) 0.5261(12) 0.3142(6) 0.071(5) Uani 0.5 1 d . U P C 1
F45B F 0.2712(9) 0.6571(11) 0.3158(6) 0.081(5) Uani 0.5 1 d . U P C 1
C73B C 0.2575(15) 0.5939(18) 0.3318(8) 0.058(4) Uani 0.5 1 d D U P C 1
F59B F 0.5185(16) 0.3513(17) 0.4435(7) 0.099(9) Uani 0.33 1 d D . P C 2
F60B F 0.5340(10) 0.3327(11) 0.3897(6) 0.082(6) Uani 0.33 1 d D . P C 2
C80B C 0.4911(7) 0.3691(11) 0.4110(6) 0.059(5) Uani 0.33 1 d D U P C 2
C48B C 0.2697(12) 0.805(2) 0.4639(9) 0.056(5) Uani 0.3 1 d D U P L 2
C44B C 0.2105(15) 0.7719(17) 0.4702(9) 0.063(5) Uani 0.3 1 d D U P L 2
C45B C 0.2227(16) 0.697(2) 0.4848(16) 0.063(5) Uani 0.3 1 d D U P L 2
C46B C 0.2872(15) 0.686(4) 0.491(3) 0.058(5) Uani 0.3 1 d D U P L 2
C47B C 0.3166(16) 0.7530(17) 0.4768(9) 0.057(5) Uani 0.3 1 d D U P L 2
C52B C 0.3881(14) 0.767(2) 0.4775(9) 0.079(6) Uani 0.3 1 d D U P L 2
H52D H 0.397028 0.824510 0.478160 0.119 Uiso 0.3 1 calc R U P L 2
H52E H 0.405806 0.743017 0.456356 0.119 Uiso 0.3 1 calc R U P L 2
H52F H 0.407619 0.740733 0.498416 0.119 Uiso 0.3 1 calc R U P L 2
C51B C 0.3214(16) 0.611(2) 0.5051(10) 0.066(6) Uani 0.3 1 d D U P L 2
H51D H 0.363508 0.626361 0.514794 0.100 Uiso 0.3 1 calc R U P L 2
H51E H 0.326031 0.572863 0.485796 0.100 Uiso 0.3 1 calc R U P L 2
H51F H 0.296655 0.586608 0.523489 0.100 Uiso 0.3 1 calc R U P L 2
C50B C 0.1714(17) 0.636(2) 0.4938(11) 0.083(7) Uani 0.3 1 d D U P L 2
H50D H 0.185858 0.604114 0.514431 0.125 Uiso 0.3 1 calc R U P L 2
H50E H 0.163357 0.599322 0.473845 0.125 Uiso 0.3 1 calc R U P L 2
H50F H 0.132215 0.664263 0.499085 0.125 Uiso 0.3 1 calc R U P L 2
C49B C 0.1468(15) 0.804(2) 0.4566(9) 0.084(7) Uani 0.3 1 d D U P L 2
H49D H 0.113931 0.790597 0.473144 0.126 Uiso 0.3 1 calc R U P L 2
H49E H 0.135907 0.780161 0.433618 0.126 Uiso 0.3 1 calc R U P L 2
H49F H 0.149293 0.863019 0.454145 0.126 Uiso 0.3 1 calc R U P L 2
C53B C 0.2829(16) 0.8832(17) 0.4439(8) 0.071(6) Uani 0.3 1 d D U P L 2
H53D H 0.249463 0.922618 0.448259 0.107 Uiso 0.3 1 calc R U P L 2
H53E H 0.283560 0.871753 0.418629 0.107 Uiso 0.3 1 calc R U P L 2
H53F H 0.324175 0.905123 0.451932 0.107 Uiso 0.3 1 calc R U P L 2
C71A C 0.2747(11) 0.6491(16) 0.3855(6) 0.050(3) Uani 0.5 1 d . U P C 2
F37A F 0.2672(10) 0.7109(13) 0.3640(5) 0.074(5) Uani 0.5 1 d . U P C 2
F38A F 0.3166(9) 0.6683(13) 0.4131(7) 0.075(6) Uani 0.5 1 d . . P C 2
F39A F 0.2192(8) 0.6319(14) 0.4001(5) 0.060(4) Uani 0.5 1 d . U P C 2
F44A F 0.2699(8) 0.4925(10) 0.3155(5) 0.062(4) Uani 0.5 1 d . . P C 2
C73A C 0.2594(13) 0.5633(13) 0.3303(7) 0.047(6) Uani 0.5 1 d . . P C 2
F43A F 0.1984(10) 0.5761(12) 0.3331(5) 0.068(5) Uani 0.5 1 d . . P C 2
F45A F 0.2808(10) 0.6200(11) 0.3070(5) 0.080(6) Uani 0.5 1 d . . P C 2
O5A O 0.360(3) 0.592(3) 0.3614(11) 0.029(5) Uani 0.5 1 d . U P C 2

loop_
_atom_site_aniso_label
_atom_site_aniso_U_11
_atom_site_aniso_U_22
_atom_site_aniso_U_33
_atom_site_aniso_U_23
_atom_site_aniso_U_13
_atom_site_aniso_U_12
Sb1 0.02419(19) 0.0238(2) 0.0337(2) 0.00055(16) -0.00717(15) -0.00091(16)
Sb2 0.02024(18) 0.0246(2) 0.0316(2) 0.00253(15) -0.00320(14) 0.00097(15)
I2A 0.0230(6) 0.0538(8) 0.0451(7) 0.0004(6) -0.0019(7) -0.0125(6)
I1A 0.0417(10) 0.0360(6) 0.0443(5) 0.0051(4) -0.0034(5) -0.0183(5)
Fe1 0.0494(6) 0.0273(6) 0.0249(5) 0.0031(4) 0.0028(4) 0.0084(5)
Fe2 0.0634(7) 0.0250(6) 0.0270(5) 0.0037(4) 0.0011(5) 0.0038(5)
Al2 0.0181(8) 0.0206(9) 0.0217(7) 0.0015(6) -0.0022(6) 0.0015(7)
Al1 0.0185(8) 0.0236(9) 0.0228(8) 0.0005(7) -0.0011(6) -0.0002(7)
P5 0.0601(12) 0.0355(11) 0.0425(10) 0.0005(8) -0.0019(9) 0.0166(9)
P4 0.0533(11) 0.0425(11) 0.0377(9) 0.0028(8) 0.0071(8) -0.0054(9)
P8 0.0741(15) 0.0384(11) 0.0416(10) -0.0006(8) -0.0033(10) 0.0160(11)
P1 0.0517(12) 0.0559(13) 0.0449(10) -0.0110(9) 0.0093(9) -0.0045(10)
P2 0.0892(16) 0.0328(10) 0.0292(9) 0.0025(7) 0.0025(9) -0.0039(11)
P3 0.0560(12) 0.0489(12) 0.0404(10) -0.0035(9) -0.0085(9) 0.0176(10)
P7 0.0576(13) 0.0655(15) 0.0437(11) -0.0108(10) 0.0042(9) -0.0138(11)
P9 0.0650(13) 0.0466(12) 0.0414(10) -0.0008(9) 0.0118(9) -0.0135(11)
P10 0.0674(14) 0.0578(14) 0.0449(11) -0.0064(10) -0.0101(10) 0.0225(12)
P6 0.108(2) 0.0310(11) 0.0318(9) 0.0048(8) -0.0005(11) -0.0092(12)
F49C 0.046(3) 0.046(3) 0.072(3) -0.010(2) 0.014(2) 0.004(2)
F28 0.056(3) 0.075(4) 0.049(3) -0.023(2) 0.012(2) 0.012(3)
F42 0.039(2) 0.056(3) 0.105(4) -0.005(3) 0.007(3) -0.016(2)
O2 0.020(2) 0.037(3) 0.042(2) 0.001(2) 0.0015(18) -0.0003(19)
O6 0.032(2) 0.024(2) 0.063(3) 0.002(2) 0.001(2) -0.002(2)
O5 0.018(6) 0.030(11) 0.035(16) -0.007(10) 0.006(11) 0.003(7)
F58 0.074(4) 0.053(3) 0.112(5) -0.009(3) 0.013(3) -0.033(3)
F54A 0.057(4) 0.047(5) 0.061(3) 0.008(4) -0.012(3) 0.014(4)
F47C 0.045(3) 0.059(3) 0.097(4) -0.006(3) 0.028(3) 0.000(2)
F29 0.068(3) 0.146(6) 0.052(3) 0.020(3) 0.001(3) 0.066(4)
O1 0.033(3) 0.105(5) 0.028(2) 0.022(3) -0.006(2) 0.016(3)
F56 0.051(3) 0.087(4) 0.075(3) -0.020(3) -0.005(3) -0.028(3)
F31 0.065(3) 0.162(6) 0.042(3) 0.004(3) -0.009(2) 0.070(4)
O4A 0.029(5) 0.023(10) 0.028(8) -0.004(8) -0.008(5) 0.017(9)
F51A 0.074(5) 0.047(4) 0.042(3) 0.003(3) -0.013(3) -0.001(4)
F30 0.064(3) 0.071(4) 0.128(6) -0.026(4) 0.047(4) -0.012(3)
F16 0.026(2) 0.105(5) 0.099(4) -0.006(4) -0.006(3) 0.011(3)
F10 0.057(3) 0.108(5) 0.090(4) -0.043(4) 0.032(3) 0.003(3)
F15A 0.034(3) 0.042(4) 0.069(4) 0.002(3) -0.003(3) -0.006(3)
O7A 0.029(4) 0.031(5) 0.018(4) 0.000(3) 0.000(3) 0.009(3)
C5 0.024(3) 0.028(3) 0.026(3) -0.003(2) -0.008(2) 0.004(3)
F40 0.085(4) 0.097(5) 0.064(3) 0.030(3) -0.018(3) -0.034(4)
F46C 0.084(4) 0.046(3) 0.172(7) -0.003(4) 0.061(5) -0.029(3)
F48C 0.027(2) 0.113(5) 0.119(5) -0.024(4) -0.014(3) -0.002(3)
F34A 0.077(8) 0.079(9) 0.042(6) -0.014(6) 0.003(6) 0.004(7)
C19 0.026(3) 0.026(3) 0.025(3) -0.003(2) -0.001(2) 0.001(3)
F39B 0.056(11) 0.082(11) 0.088(12) -0.039(9) 0.038(8) -0.011(9)
F61A 0.058(6) 0.075(7) 0.036(5) 0.010(4) 0.012(4) 0.002(5)
C22 0.023(3) 0.024(3) 0.028(3) 0.001(2) -0.005(2) 0.007(2)
F37B 0.072(10) 0.030(6) 0.093(10) -0.005(8) 0.031(9) 0.017(6)
F50A 0.076(5) 0.038(4) 0.076(5) -0.020(4) 0.001(4) -0.017(4)
C20 0.026(3) 0.029(3) 0.027(3) 0.001(2) -0.002(2) 0.001(3)
F60A 0.069(5) 0.035(4) 0.044(4) -0.014(3) -0.004(3) 0.016(3)
F53A 0.082(5) 0.035(4) 0.070(4) 0.015(3) 0.008(4) 0.006(3)
C18 0.023(3) 0.027(3) 0.030(3) -0.003(2) -0.004(2) 0.004(3)
F62A 0.074(5) 0.041(4) 0.039(4) -0.019(3) -0.005(3) 0.005(4)
O3A 0.033(4) 0.035(4) 0.032(5) -0.003(4) -0.005(4) -0.019(3)
C2 0.026(3) 0.039(4) 0.050(4) -0.020(3) 0.004(3) -0.004(3)
F33A 0.100(10) 0.055(8) 0.086(10) 0.025(7) -0.030(8) 0.012(7)
F32A 0.094(13) 0.082(12) 0.026(6) 0.021(8) 0.001(7) 0.029(10)
C67 0.045(4) 0.040(4) 0.038(4) 0.003(3) 0.004(3) 0.011(4)
C66 0.042(4) 0.037(4) 0.023(3) 0.004(3) -0.003(3) 0.010(3)
C78 0.032(3) 0.030(3) 0.023(3) 0.001(2) -0.014(2) 0.003(3)
F59A 0.079(7) 0.040(6) 0.069(7) 0.015(4) -0.006(6) 0.014(5)
F52A 0.093(9) 0.062(7) 0.050(5) 0.017(5) 0.021(5) 0.002(6)
C21 0.028(3) 0.021(3) 0.033(3) 0.005(2) -0.005(2) 0.001(3)
C4 0.025(3) 0.022(3) 0.034(3) 0.001(2) -0.002(2) 0.002(3)
F67A 0.114(8) 0.062(6) 0.026(4) 0.006(3) -0.018(4) 0.008(5)
C68 0.045(4) 0.065(6) 0.040(4) 0.014(4) -0.011(3) 0.008(4)
F27A 0.044(4) 0.072(6) 0.079(6) -0.017(5) 0.005(4) 0.016(4)
F66A 0.040(4) 0.096(7) 0.095(7) -0.004(6) -0.019(4) -0.008(5)
F63A 0.075(5) 0.075(5) 0.024(3) -0.002(3) -0.022(3) 0.030(4)
C16 0.034(4) 0.040(4) 0.054(4) 0.000(3) -0.005(3) 0.011(3)
C29 0.032(3) 0.037(4) 0.042(4) 0.006(3) -0.006(3) 0.000(3)
C30 0.018(3) 0.045(4) 0.054(4) 0.000(3) -0.003(3) -0.006(3)
F18 0.062(4) 0.128(6) 0.132(6) 0.073(5) 0.025(4) 0.029(4)
C27 0.016(3) 0.040(4) 0.042(3) -0.008(3) -0.005(3) 0.003(3)
C31 0.033(3) 0.021(3) 0.040(3) -0.002(3) -0.019(3) 0.000(3)
C23 0.022(3) 0.025(3) 0.054(4) -0.014(3) -0.012(3) 0.003(3)
C62A 0.053(5) 0.039(4) 0.066(4) 0.000(4) 0.000(4) -0.016(4)
F22A 0.081(6) 0.042(5) 0.102(7) 0.023(5) 0.004(5) 0.015(5)
F71A 0.134(19) 0.041(12) 0.079(15) 0.031(11) -0.002(15) -0.002(12)
C3 0.031(3) 0.034(4) 0.041(4) -0.005(3) 0.006(3) -0.008(3)
C74 0.034(3) 0.024(3) 0.052(4) 0.005(3) 0.004(3) -0.002(3)
C1 0.022(3) 0.032(4) 0.045(4) -0.006(3) -0.007(3) 0.009(3)
F26A 0.055(5) 0.062(5) 0.092(6) 0.018(5) 0.017(4) -0.024(4)
C6 0.036(4) 0.036(4) 0.059(5) -0.024(4) -0.018(3) 0.010(3)
F12A 0.064(5) 0.104(8) 0.081(6) -0.051(6) 0.007(5) -0.028(6)
C34 0.029(4) 0.036(4) 0.081(6) 0.014(4) -0.010(4) 0.007(3)
F13A 0.047(4) 0.096(6) 0.035(3) 0.014(3) -0.005(3) -0.009(4)
F11A 0.075(7) 0.046(5) 0.148(10) -0.020(6) 0.048(7) -0.004(5)
C25 0.041(4) 0.027(4) 0.071(5) -0.011(4) -0.010(4) -0.004(3)
F20A 0.070(6) 0.070(6) 0.083(6) -0.001(5) 0.014(5) 0.027(5)
F23A 0.042(4) 0.074(6) 0.090(6) 0.022(5) -0.024(4) 0.005(4)
C14 0.046(4) 0.024(3) 0.046(4) 0.003(3) -0.009(3) 0.006(3)
C36 0.054(4) 0.033(4) 0.033(3) -0.007(3) -0.002(3) 0.007(3)
F36A 0.072(7) 0.051(7) 0.084(9) 0.019(6) 0.020(7) 0.031(6)
C28 0.028(3) 0.070(6) 0.052(4) -0.025(4) 0.000(3) 0.005(4)
F70A 0.042(4) 0.123(8) 0.071(5) 0.015(5) -0.014(4) -0.029(4)
F68A 0.062(9) 0.040(8) 0.037(7) 0.009(5) 0.001(6) -0.019(7)
C39 0.159(10) 0.032(4) 0.031(4) 0.007(3) 0.040(5) 0.022(6)
C24 0.051(5) 0.034(5) 0.121(9) -0.011(5) -0.030(6) 0.012(4)
F25A 0.042(4) 0.089(7) 0.094(7) 0.011(5) -0.024(4) -0.009(4)
C33 0.063(5) 0.022(4) 0.067(5) -0.004(3) -0.026(4) 0.013(4)
F14A 0.046(4) 0.051(4) 0.072(5) 0.012(4) 0.008(3) 0.001(3)
F24A 0.116(8) 0.082(7) 0.051(5) 0.003(4) -0.001(5) 0.018(6)
C35 0.066(5) 0.041(5) 0.054(5) -0.015(4) 0.025(4) 0.005(4)
C79 0.033(4) 0.062(5) 0.040(4) 0.004(4) -0.011(3) 0.013(4)
C32 0.080(6) 0.041(5) 0.047(4) 0.018(4) -0.015(4) 0.005(4)
C15 0.057(5) 0.026(4) 0.075(6) -0.007(4) -0.017(4) 0.009(4)
C37 0.061(5) 0.043(5) 0.029(3) -0.011(3) -0.005(3) 0.003(4)
F19A 0.075(6) 0.115(9) 0.054(5) -0.018(5) 0.001(5) -0.033(6)
C76A 0.039(6) 0.022(5) 0.064(8) 0.001(5) -0.011(6) -0.006(4)
C69 0.059(5) 0.043(5) 0.065(5) 0.008(4) 0.013(4) 0.005(4)
C41 0.081(6) 0.032(4) 0.061(5) -0.007(4) -0.018(5) 0.013(4)
C17 0.070(6) 0.047(5) 0.043(4) 0.018(4) -0.005(4) 0.009(4)
C77A 0.061(4) 0.038(6) 0.060(5) 0.011(5) 0.004(4) 0.009(5)
F21A 0.115(8) 0.060(6) 0.124(9) -0.042(6) 0.042(7) -0.039(6)
C72 0.036(4) 0.044(4) 0.064(5) -0.004(4) -0.001(3) -0.005(3)
C7 0.051(5) 0.035(5) 0.108(8) -0.031(5) -0.017(5) 0.007(4)
C75 0.042(4) 0.047(5) 0.080(6) 0.002(5) 0.012(4) -0.011(4)
C10 0.027(3) 0.061(5) 0.093(6) -0.032(4) 0.004(4) 0.003(3)
C26 0.061(5) 0.066(6) 0.063(5) -0.039(5) 0.009(4) -0.003(5)
C71B 0.038(7) 0.048(6) 0.068(7) -0.015(6) 0.016(6) -0.004(6)
C8 0.100(8) 0.032(5) 0.103(8) -0.006(5) -0.049(7) 0.008(5)
C44 0.232(14) 0.047(6) 0.046(5) 0.013(4) 0.056(7) 0.013(8)
C38 0.083(6) 0.073(6) 0.024(3) -0.013(4) -0.011(4) 0.033(5)
C42 0.063(6) 0.071(7) 0.074(6) -0.025(5) -0.008(5) -0.018(5)
C81A 0.042(6) 0.081(8) 0.033(5) -0.002(5) 0.003(4) 0.010(5)
C60A 0.059(8) 0.028(6) 0.043(6) 0.002(5) 0.008(5) 0.011(6)
C40 0.083(7) 0.085(8) 0.108(8) -0.048(7) 0.040(7) -0.021(6)
F69A 0.056(8) 0.049(8) 0.056(8) 0.022(6) 0.009(6) 0.036(7)
C85A 0.054(7) 0.033(6) 0.043(5) -0.010(6) -0.004(6) 0.010(6)
C84A 0.041(7) 0.042(7) 0.027(5) 0.000(5) -0.006(6) 0.012(6)
C61 0.026(3) 0.072(6) 0.083(5) -0.012(5) 0.003(4) 0.000(4)
C58A 0.021(4) 0.062(7) 0.061(6) -0.020(5) 0.001(4) -0.004(5)
C9 0.060(6) 0.079(8) 0.107(9) -0.050(7) 0.004(6) 0.006(6)
C83A 0.052(6) 0.043(7) 0.028(6) -0.008(7) -0.011(6) 0.023(6)
C65A 0.052(5) 0.045(6) 0.082(6) -0.009(5) 0.004(5) -0.015(5)
C43 0.127(9) 0.108(9) 0.056(6) -0.024(6) -0.048(6) 0.068(7)
C13A 0.030(6) 0.079(10) 0.111(11) -0.036(9) -0.038(7) 0.021(6)
F65A 0.103(14) 0.095(14) 0.055(9) 0.016(9) 0.008(9) 0.076(12)
C64A 0.063(6) 0.046(6) 0.074(6) 0.007(5) -0.008(5) -0.008(5)
C59A 0.037(6) 0.024(6) 0.057(6) -0.008(5) 0.006(5) -0.005(5)
C12A 0.033(6) 0.093(11) 0.089(9) -0.042(8) 0.028(6) -0.018(6)
C63A 0.059(5) 0.049(5) 0.063(5) -0.002(4) 0.001(5) -0.016(5)
F72A 0.092(10) 0.064(9) 0.112(11) -0.037(9) 0.010(9) 0.008(8)
C54A 0.064(5) 0.081(5) 0.028(4) 0.015(4) -0.021(4) 0.017(5)
C57A 0.102(5) 0.091(5) 0.051(5) 0.010(4) -0.032(5) -0.002(5)
C56A 0.079(5) 0.089(6) 0.050(5) 0.023(5) -0.020(5) 0.007(5)
F2A 0.043(4) 0.149(6) 0.038(4) 0.041(4) -0.003(3) 0.016(5)
F1A 0.045(4) 0.152(6) 0.048(4) 0.035(4) -0.003(3) 0.029(4)
F5A 0.156(13) 0.056(7) 0.082(9) 0.009(7) -0.030(9) -0.010(8)
F6A 0.039(4) 0.180(11) 0.043(4) 0.042(6) 0.005(4) 0.003(6)
F3A 0.088(5) 0.143(6) 0.063(5) 0.000(5) -0.002(4) 0.046(5)
F7A 0.111(7) 0.108(8) 0.032(4) 0.005(5) -0.037(5) 0.005(6)
F4A 0.084(6) 0.080(7) 0.091(7) 0.058(6) -0.021(6) 0.012(5)
F8A 0.118(8) 0.076(7) 0.062(7) -0.030(5) -0.015(6) 0.013(6)
F9A 0.128(7) 0.108(7) 0.102(7) 0.048(6) -0.073(6) -0.068(6)
C55A 0.062(4) 0.136(5) 0.046(3) 0.026(4) -0.005(3) 0.028(4)
I1B 0.032(2) 0.082(5) 0.092(4) 0.002(3) -0.005(2) -0.023(3)
I2B 0.040(2) 0.072(5) 0.076(5) 0.012(4) 0.018(2) -0.012(2)
C54B 0.080(5) 0.090(5) 0.041(4) 0.014(4) -0.015(4) 0.015(5)
C57B 0.086(6) 0.083(6) 0.038(5) 0.015(5) -0.021(5) 0.013(5)
F2B 0.049(7) 0.097(9) 0.106(10) 0.043(8) -0.022(8) 0.013(7)
F1B 0.112(8) 0.092(8) 0.064(7) 0.010(7) -0.020(7) 0.054(7)
F5B 0.087(9) 0.063(8) 0.088(9) 0.012(7) -0.004(8) -0.018(7)
F6B 0.134(13) 0.104(11) 0.088(10) 0.030(9) 0.050(10) -0.007(10)
F3B 0.075(7) 0.076(7) 0.055(6) -0.021(6) -0.010(6) 0.029(6)
F7B 0.182(14) 0.065(9) 0.038(6) 0.016(6) -0.015(8) 0.035(10)
F4B 0.111(12) 0.085(13) 0.077(12) 0.010(11) 0.000(11) -0.037(10)
F8B 0.112(12) 0.083(12) 0.045(8) -0.009(7) 0.010(8) 0.035(10)
F9B 0.143(14) 0.068(10) 0.086(12) -0.007(9) -0.062(12) -0.002(10)
C55B 0.075(5) 0.096(6) 0.054(5) 0.011(5) -0.014(5) 0.030(5)
C56B 0.089(7) 0.090(7) 0.058(6) 0.016(6) -0.001(6) -0.002(7)
F13B 0.024(6) 0.058(8) 0.133(10) 0.011(8) 0.004(7) 0.010(6)
F17 0.051(3) 0.076(4) 0.096(4) -0.039(3) 0.009(3) -0.018(3)
F15B 0.034(6) 0.039(7) 0.106(9) -0.023(7) -0.001(7) -0.002(6)
F11B 0.057(9) 0.091(12) 0.040(7) -0.010(9) 0.006(7) 0.014(10)
F14B 0.027(5) 0.048(7) 0.074(8) 0.011(6) -0.004(6) 0.002(5)
F12B 0.097(15) 0.084(15) 0.125(16) 0.009(14) 0.020(14) 0.018(13)
C59B 0.042(7) 0.076(8) 0.078(8) -0.013(7) 0.001(7) 0.000(7)
C58B 0.025(5) 0.064(7) 0.078(7) -0.015(6) 0.003(6) -0.001(6)
C60B 0.031(6) 0.055(6) 0.102(7) -0.002(6) 0.000(6) 0.000(6)
F27B 0.044(9) 0.083(13) 0.201(18) -0.018(14) -0.007(12) 0.012(9)
F24B 0.089(11) 0.056(9) 0.102(12) 0.028(9) -0.025(10) -0.042(9)
F25B 0.038(9) 0.102(14) 0.188(17) -0.020(14) 0.010(11) -0.034(9)
F22B 0.089(13) 0.067(12) 0.193(18) -0.028(13) 0.000(14) 0.024(11)
F23B 0.113(14) 0.088(15) 0.085(13) 0.036(12) -0.045(12) -0.027(14)
F19B 0.128(14) 0.089(12) 0.130(14) 0.037(11) -0.073(12) -0.044(11)
F26B 0.119(14) 0.104(13) 0.100(13) -0.022(11) 0.048(11) -0.067(12)
F20B 0.150(15) 0.132(15) 0.063(10) -0.011(11) 0.011(12) -0.101(13)
F21B 0.114(13) 0.087(12) 0.073(10) -0.006(9) -0.023(10) -0.055(11)
C65B 0.058(6) 0.057(7) 0.096(7) -0.009(6) 0.004(6) -0.023(6)
C64B 0.067(6) 0.051(6) 0.082(6) 0.004(5) -0.008(5) -0.016(5)
C63B 0.079(6) 0.062(6) 0.074(6) -0.001(6) -0.008(6) -0.026(6)
F35A 0.055(8) 0.070(14) 0.076(13) 0.008(8) 0.027(9) 0.006(9)
C62B 0.058(5) 0.046(5) 0.073(5) -0.001(4) -0.002(5) -0.018(5)
F35B 0.063(10) 0.049(10) 0.081(12) -0.017(8) 0.027(9) -0.020(8)
F34B 0.106(9) 0.036(5) 0.050(6) -0.020(5) 0.025(6) -0.014(6)
F36B 0.142(11) 0.038(5) 0.044(5) 0.012(4) 0.015(6) -0.012(6)
F32B 0.074(8) 0.087(11) 0.033(6) -0.004(7) -0.010(5) -0.005(8)
F33B 0.053(5) 0.058(6) 0.038(4) 0.016(4) 0.009(4) 0.012(5)
F72B 0.094(7) 0.042(5) 0.024(3) -0.013(3) -0.014(4) 0.002(5)
F64B 0.060(10) 0.080(12) 0.071(12) -0.037(10) -0.006(10) 0.028(9)
F67B 0.072(11) 0.113(16) 0.028(7) -0.023(9) -0.006(7) 0.010(11)
C82 0.042(3) 0.036(3) 0.026(3) -0.004(2) -0.006(2) 0.013(3)
F68B 0.065(12) 0.098(18) 0.056(12) 0.023(11) 0.015(10) -0.041(13)
F69B 0.052(10) 0.054(10) 0.055(11) 0.025(9) -0.033(8) -0.004(8)
C85B 0.051(7) 0.034(7) 0.035(6) -0.008(6) -0.006(7) 0.006(6)
C84B 0.043(7) 0.044(7) 0.029(6) -0.008(6) -0.011(6) 0.007(6)
C83B 0.054(6) 0.046(7) 0.037(7) -0.011(6) -0.009(6) 0.022(6)
F65B 0.070(10) 0.063(10) 0.065(10) -0.009(8) -0.031(8) 0.046(9)
F71B 0.086(12) 0.029(9) 0.053(10) -0.014(8) -0.016(10) -0.001(9)
F64A 0.065(5) 0.096(8) 0.038(4) -0.020(4) 0.017(4) 0.014(5)
F66C 0.082(15) 0.065(14) 0.064(13) -0.013(11) 0.021(12) -0.019(12)
F70C 0.069(13) 0.065(14) 0.056(13) -0.025(11) 0.030(11) -0.021(11)
F68C 0.103(14) 0.045(11) 0.044(9) 0.005(8) -0.008(11) 0.024(12)
F69C 0.060(11) 0.077(13) 0.072(12) -0.015(11) -0.025(10) 0.036(10)
C85C 0.051(7) 0.037(7) 0.037(6) -0.010(6) 0.000(7) 0.006(6)
C84C 0.050(7) 0.045(7) 0.032(6) -0.008(6) -0.014(6) 0.013(6)
C83C 0.053(6) 0.040(8) 0.028(6) -0.010(7) -0.011(6) 0.020(6)
F65C 0.053(12) 0.077(16) 0.061(12) -0.016(13) -0.029(10) 0.021(13)
F71C 0.12(2) 0.030(10) 0.048(10) 0.017(8) -0.009(12) 0.018(11)
C44A 0.056(7) 0.060(7) 0.024(4) -0.006(5) -0.008(5) 0.013(6)
C48A 0.055(6) 0.042(5) 0.019(4) 0.004(4) -0.002(4) 0.015(5)
C46A 0.086(7) 0.045(6) 0.035(6) -0.012(5) -0.007(7) 0.002(6)
C47A 0.070(6) 0.051(6) 0.030(6) -0.005(5) -0.007(5) 0.024(5)
C45A 0.074(6) 0.064(8) 0.035(5) -0.026(7) 0.002(5) -0.022(6)
C52A 0.087(9) 0.085(10) 0.056(7) -0.023(7) -0.014(7) 0.045(8)
C53A 0.091(9) 0.069(8) 0.039(6) -0.006(5) 0.029(6) 0.005(7)
C49A 0.077(8) 0.092(9) 0.045(6) -0.011(6) -0.027(6) 0.031(7)
C51A 0.124(11) 0.043(7) 0.063(8) -0.008(6) -0.005(9) 0.002(9)
C50A 0.099(9) 0.105(11) 0.062(8) -0.039(8) 0.006(7) -0.040(9)
O3B 0.043(7) 0.037(7) 0.015(7) 0.008(7) -0.009(7) -0.013(6)
O4B 0.042(5) 0.044(12) 0.027(7) -0.006(9) -0.006(5) 0.030(10)
O8B 0.022(7) 0.044(8) 0.025(7) -0.006(6) 0.001(5) 0.003(6)
O8A 0.037(5) 0.038(5) 0.019(4) -0.002(3) -0.004(3) 0.008(4)
F57 0.071(3) 0.097(4) 0.046(3) -0.009(3) 0.020(3) -0.017(3)
F55 0.038(3) 0.130(6) 0.123(5) 0.071(5) 0.005(3) 0.031(3)
O7B 0.012(6) 0.036(10) 0.034(9) 0.004(7) -0.003(6) 0.010(6)
F61B 0.055(8) 0.095(10) 0.043(7) 0.006(7) 0.017(6) 0.007(7)
F62B 0.073(8) 0.077(9) 0.055(8) -0.013(7) 0.004(7) 0.008(8)
F63B 0.060(7) 0.094(9) 0.038(6) -0.008(7) -0.001(6) -0.001(7)
C80A 0.080(8) 0.047(6) 0.044(8) 0.011(5) 0.005(6) 0.019(6)
C81B 0.056(7) 0.089(9) 0.043(7) -0.005(6) 0.009(6) 0.004(7)
C11 0.029(4) 0.067(6) 0.058(5) -0.014(4) -0.001(3) -0.013(4)
C13B 0.028(6) 0.060(7) 0.098(8) -0.036(7) 0.003(6) 0.006(6)
C12B 0.033(6) 0.066(7) 0.095(8) -0.032(7) 0.005(6) 0.003(6)
F54B 0.052(6) 0.039(7) 0.061(6) 0.011(7) -0.008(5) 0.011(7)
F51B 0.052(8) 0.038(9) 0.069(9) -0.007(9) -0.010(8) -0.001(8)
F50B 0.063(9) 0.023(7) 0.079(9) -0.007(7) -0.005(8) -0.014(7)
F53B 0.063(6) 0.036(6) 0.063(6) 0.010(5) -0.003(5) 0.004(5)
F52B 0.066(16) 0.10(3) 0.054(14) 0.03(2) -0.007(11) -0.025(19)
C76B 0.042(5) 0.026(5) 0.060(6) 0.001(5) 0.002(5) -0.006(5)
C77B 0.062(5) 0.038(6) 0.061(6) 0.013(6) -0.001(5) 0.007(6)
F41 0.037(3) 0.037(3) 0.169(7) -0.021(3) 0.011(3) -0.003(2)
F38B 0.075(11) 0.086(13) 0.067(8) -0.042(9) 0.029(9) -0.018(8)
C70 0.022(3) 0.038(4) 0.054(4) -0.010(3) 0.004(3) 0.005(3)
F43B 0.036(7) 0.105(14) 0.126(15) 0.001(10) -0.008(10) 0.016(9)
F44B 0.042(8) 0.093(14) 0.076(8) -0.036(10) -0.030(7) 0.007(8)
F45B 0.049(6) 0.096(13) 0.096(12) 0.036(9) -0.023(7) 0.022(9)
C73B 0.031(7) 0.068(9) 0.075(8) -0.006(8) -0.011(6) 0.006(8)
F59B 0.107(18) 0.08(2) 0.11(2) 0.053(15) -0.032(19) 0.001(16)
F60B 0.093(14) 0.055(11) 0.097(15) -0.006(10) -0.021(12) 0.035(10)
C80B 0.084(10) 0.045(9) 0.049(12) 0.017(9) 0.011(9) 0.022(9)
C48B 0.083(11) 0.053(9) 0.032(8) -0.004(8) 0.001(10) 0.011(11)
C44B 0.077(10) 0.070(10) 0.040(8) -0.015(8) -0.011(8) 0.021(9)
C45B 0.080(9) 0.068(10) 0.042(8) -0.020(9) 0.001(8) -0.009(9)
C46B 0.083(9) 0.049(8) 0.041(8) -0.016(8) -0.006(8) 0.005(8)
C47B 0.077(9) 0.059(9) 0.035(9) -0.011(8) 0.005(8) 0.007(9)
C52B 0.086(12) 0.087(12) 0.064(11) -0.022(11) -0.005(11) 0.009(11)
C51B 0.092(13) 0.050(11) 0.055(11) -0.015(10) -0.016(12) 0.017(12)
C50B 0.088(14) 0.087(16) 0.076(14) -0.020(13) 0.013(12) -0.041(14)
C49B 0.093(14) 0.093(15) 0.063(12) -0.003(12) -0.037(12) 0.038(13)
C53B 0.098(12) 0.066(11) 0.050(10) -0.003(10) 0.015(11) 0.003(11)
C71A 0.035(7) 0.047(6) 0.069(7) -0.009(6) 0.012(6) 0.001(6)
F37A 0.072(9) 0.051(8) 0.100(11) 0.008(9) 0.012(10) 0.012(6)
F38A 0.069(12) 0.072(12) 0.085(10) -0.059(10) 0.017(10) -0.013(8)
F39A 0.036(8) 0.061(7) 0.086(11) -0.016(8) 0.026(6) 0.004(6)
F44A 0.050(9) 0.081(12) 0.056(7) -0.033(8) 0.002(7) -0.007(7)
C73A 0.036(10) 0.042(13) 0.063(12) 0.019(12) -0.014(10) -0.009(12)
F43A 0.027(6) 0.086(13) 0.090(11) 0.001(8) -0.025(7) 0.009(8)
F45A 0.091(13) 0.089(13) 0.059(9) 0.034(9) -0.016(8) -0.017(11)
O5A 0.022(6) 0.026(8) 0.040(17) -0.018(10) 0.006(11) 0.002(6)

loop_
_atom_type_symbol
_atom_type_description
_atom_type_scat_dispersion_real
_atom_type_scat_dispersion_imag
_atom_type_scat_source
Al Al 0.2130 0.2455 'International Tables Vol C Tables 4.2.6.8 and 6.1.1.4'
C C 0.0181 0.0091 'International Tables Vol C Tables 4.2.6.8 and 6.1.1.4'
F F 0.0727 0.0534 'International Tables Vol C Tables 4.2.6.8 and 6.1.1.4'
Fe Fe -1.1336 3.1974 'International Tables Vol C Tables 4.2.6.8 and 6.1.1.4'
H H 0.0000 0.0000 'International Tables Vol C Tables 4.2.6.8 and 6.1.1.4'
I I -0.3257 6.8362 'International Tables Vol C Tables 4.2.6.8 and 6.1.1.4'
O O 0.0492 0.0322 'International Tables Vol C Tables 4.2.6.8 and 6.1.1.4'
P P 0.2955 0.4335 'International Tables Vol C Tables 4.2.6.8 and 6.1.1.4'
Sb Sb -0.0562 5.8946 'International Tables Vol C Tables 4.2.6.8 and 6.1.1.4'

loop_
_exptl_crystal_face_index_h
_exptl_crystal_face_index_k
_exptl_crystal_face_index_l
_exptl_crystal_face_perp_dist
-1 10 6 0.0415
1 -10 -6 0.0415
-12 -5 0 0.2191
13 -4 -5 0.2385
1 -2 24 0.0525
-1 1 -24 0.0396
-1 -11 5 0.0543
1 11 -3 0.0368
-2 -7 -18 0.0591
2 6 21 0.0568
-1 -10 -6 0.0558
0 10 6 0.0362
0 -8 16 0.0400

loop_
_geom_angle_atom_site_label_1
_geom_angle_atom_site_label_2
_geom_angle_atom_site_label_3
_geom_angle
_geom_angle_site_symmetry_1
_geom_angle_site_symmetry_3
_geom_angle_publ_flag
C5 Sb1 I1A 90.89(16) . . ?
C5 Sb1 C4 35.0(2) . . ?
C5 Sb1 C3 53.7(2) . . ?
C5 Sb1 C1 33.49(19) . . ?
C5 Sb1 I1B 94.5(2) . . ?
C4 Sb1 I1A 111.88(15) . . ?
C4 Sb1 C3 31.9(2) . . ?
C4 Sb1 C1 55.7(2) . . ?
C4 Sb1 I1B 111.3(2) . . ?
C3 Sb1 I1A 142.56(15) . . ?
C3 Sb1 I1B 143.0(2) . . ?
C1 Sb1 I1A 106.15(16) . . ?
C1 Sb1 C3 52.2(2) . . ?
C1 Sb1 I1B 113.0(2) . . ?
C22 Sb2 I2A 94.03(16) . . ?
C22 Sb2 C18 33.50(19) . . ?
C22 Sb2 C21 35.3(2) . . ?
C22 Sb2 I2B 89.2(3) . . ?
C18 Sb2 I2A 112.08(16) . . ?
C18 Sb2 I2B 105.8(3) . . ?
C21 Sb2 I2A 111.35(16) . . ?
C21 Sb2 C18 56.2(2) . . ?
C21 Sb2 I2B 109.3(3) . . ?
P5 Fe1 P1 53.35(8) . . ?
P5 Fe1 P3 94.16(8) . . ?
P4 Fe1 P5 53.92(8) . . ?
P4 Fe1 P1 94.46(8) . . ?
P4 Fe1 P2 95.51(8) . . ?
P4 Fe1 P3 54.57(8) . . ?
P2 Fe1 P5 93.89(8) . . ?
P2 Fe1 P1 53.50(9) . . ?
P2 Fe1 P3 54.39(9) . . ?
P3 Fe1 P1 94.09(8) . . ?
C36 Fe1 P5 165.2(2) . . ?
C36 Fe1 P4 132.9(2) . . ?
C36 Fe1 P1 129.3(2) . . ?
C36 Fe1 P2 98.0(2) . . ?
C36 Fe1 P3 99.9(2) . . ?
C36 Fe1 C37 39.3(3) . . ?
C36 Fe1 C38 65.7(3) . . ?
C39 Fe1 P5 102.3(2) . . ?
C39 Fe1 P4 97.8(3) . . ?
C39 Fe1 P1 135.0(4) . . ?
C39 Fe1 P2 163.2(2) . . ?
C39 Fe1 P3 127.9(4) . . ?
C39 Fe1 C36 65.4(3) . . ?
C39 Fe1 C35 39.3(4) . . ?
C39 Fe1 C37 66.2(4) . . ?
C39 Fe1 C38 39.9(4) . . ?
C35 Fe1 P5 135.0(3) . . ?
C35 Fe1 P4 100.1(3) . . ?
C35 Fe1 P1 165.0(3) . . ?
C35 Fe1 P2 127.7(3) . . ?
C35 Fe1 P3 97.2(3) . . ?
C35 Fe1 C36 38.8(3) . . ?
C35 Fe1 C37 66.1(3) . . ?
C35 Fe1 C38 66.5(4) . . ?
C37 Fe1 P5 129.6(2) . . ?
C37 Fe1 P4 163.8(2) . . ?
C37 Fe1 P1 98.9(2) . . ?
C37 Fe1 P2 99.8(2) . . ?
C37 Fe1 P3 132.7(2) . . ?
C38 Fe1 P5 99.7(2) . . ?
C38 Fe1 P4 128.7(3) . . ?
C38 Fe1 P1 101.5(3) . . ?
C38 Fe1 P2 132.8(3) . . ?
C38 Fe1 P3 163.4(3) . . ?
C38 Fe1 C37 39.3(3) . . ?
P7 Fe2 P8 53.22(9) . . ?
P9 Fe2 P8 53.54(9) . . ?
P9 Fe2 P7 94.18(9) . . ?
P9 Fe2 P10 54.65(9) . . ?
P9 Fe2 P6 95.76(8) . . ?
P10 Fe2 P8 93.86(9) . . ?
P10 Fe2 P7 94.02(9) . . ?
P6 Fe2 P8 93.70(9) . . ?
P6 Fe2 P7 53.32(10) . . ?
P6 Fe2 P10 54.73(10) . . ?
C44A Fe2 P8 95.6(4) . . ?
C44A Fe2 P7 109.8(4) . . ?
C44A Fe2 P9 115.6(4) . . ?
C44A Fe2 P10 155.5(4) . . ?
C44A Fe2 P6 146.5(4) . . ?
C44A Fe2 C48A 40.1(5) . . ?
C44A Fe2 C47A 67.8(5) . . ?
C48A Fe2 P8 110.0(3) . . ?
C48A Fe2 P7 148.3(3) . . ?
C48A Fe2 P9 93.5(4) . . ?
C48A Fe2 P10 115.4(3) . . ?
C48A Fe2 P6 155.5(3) . . ?
C48A Fe2 C47A 39.4(4) . . ?
C46A Fe2 P8 160.2(8) . . ?
C46A Fe2 P7 120.7(5) . . ?
C46A Fe2 P9 142.6(5) . . ?
C46A Fe2 P10 105.7(8) . . ?
C46A Fe2 P6 95.0(8) . . ?
C46A Fe2 C44A 67.8(10) . . ?
C46A Fe2 C48A 64.6(8) . . ?
C46A Fe2 C47A 37.5(6) . . ?
C47A Fe2 P8 147.0(4) . . ?
C47A Fe2 P7 158.1(5) . . ?
C47A Fe2 P9 106.6(5) . . ?
C47A Fe2 P10 92.4(3) . . ?
C47A Fe2 P6 116.1(4) . . ?
C45A Fe2 P8 121.3(5) . . ?
C45A Fe2 P7 96.9(6) . . ?
C45A Fe2 P9 158.2(6) . . ?
C45A Fe2 P10 142.4(5) . . ?
C45A Fe2 P6 105.9(6) . . ?
C45A Fe2 C44A 42.8(7) . . ?
C45A Fe2 C48A 67.5(7) . . ?
C45A Fe2 C46A 39.0(8) . . ?
C45A Fe2 C47A 66.0(7) . . ?
C48B Fe2 P8 102.3(9) . . ?
C48B Fe2 P7 129.0(7) . . ?
C48B Fe2 P9 104.0(9) . . ?
C48B Fe2 P10 135.2(7) . . ?
C48B Fe2 P6 159.5(10) . . ?
C48B Fe2 C44B 38.4(9) . . ?
C48B Fe2 C45B 61.5(17) . . ?
C48B Fe2 C46B 64(2) . . ?
C48B Fe2 C47B 38.8(9) . . ?
C44B Fe2 P8 99.1(9) . . ?
C44B Fe2 P7 96.2(9) . . ?
C44B Fe2 P9 132.7(7) . . ?
C44B Fe2 P10 166.7(9) . . ?
C44B Fe2 P6 126.8(7) . . ?
C44B Fe2 C45B 36.7(9) . . ?
C44B Fe2 C46B 64(2) . . ?
C45B Fe2 P8 128.7(7) . . ?
C45B Fe2 P7 97.3(13) . . ?
C45B Fe2 P9 165.2(13) . . ?
C45B Fe2 P10 133.2(7) . . ?
C45B Fe2 P6 98.5(12) . . ?
C46B Fe2 P8 162.6(18) . . ?
C46B Fe2 P7 125.9(9) . . ?
C46B Fe2 P9 137.4(7) . . ?
C46B Fe2 P10 103.5(18) . . ?
C46B Fe2 P6 97.7(18) . . ?
C46B Fe2 C45B 36.4(12) . . ?
C47B Fe2 P8 135.6(7) . . ?
C47B Fe2 P7 158.2(10) . . ?
C47B Fe2 P9 106.2(9) . . ?
C47B Fe2 P10 104.0(9) . . ?
C47B Fe2 P6 129.8(7) . . ?
C47B Fe2 C44B 64.3(14) . . ?
C47B Fe2 C45B 61.4(17) . . ?
C47B Fe2 C46B 38.0(13) . . ?
O6 Al2 O7A 109.5(3) . . ?
O6 Al2 O8B 105.8(6) . . ?
O6 Al2 O5A 108.8(19) . . ?
O5 Al2 O6 110(2) . . ?
O5 Al2 O7A 107.0(16) . . ?
O5 Al2 O8A 111.6(15) . . ?
O8B Al2 O5A 104.7(15) . . ?
O8A Al2 O6 110.9(4) . . ?
O8A Al2 O7A 107.2(4) . . ?
O7B Al2 O6 114.5(6) . . ?
O7B Al2 O8B 105.9(8) . . ?
O7B Al2 O5A 116.1(19) . . ?
O2 Al1 O3A 113.2(4) . . ?
O2 Al1 O3B 103.2(7) . . ?
O2 Al1 O4B 108.3(11) . . ?
O1 Al1 O2 109.1(3) . . ?
O1 Al1 O3A 101.8(4) . . ?
O1 Al1 O3B 122.6(5) . . ?
O1 Al1 O4B 104.1(6) . . ?
O4A Al1 O2 108.1(11) . . ?
O4A Al1 O1 117.8(7) . . ?
O4A Al1 O3A 106.8(9) . . ?
O4B Al1 O3B 109.0(10) . . ?
P4 P5 Fe1 62.63(8) . . ?
P1 P5 Fe1 63.38(8) . . ?
P1 P5 P4 108.64(12) . . ?
P5 P4 Fe1 63.45(8) . . ?
P5 P4 P3 107.46(12) . . ?
P3 P4 Fe1 63.17(8) . . ?
P7 P8 Fe2 63.37(9) . . ?
P9 P8 Fe2 62.57(9) . . ?
P9 P8 P7 108.76(13) . . ?
P5 P1 Fe1 63.27(8) . . ?
P2 P1 Fe1 62.80(9) . . ?
P2 P1 P5 108.38(13) . . ?
P1 P2 Fe1 63.70(8) . . ?
P1 P2 P3 108.18(12) . . ?
P3 P2 Fe1 63.25(8) . . ?
P4 P3 Fe1 62.26(8) . . ?
P2 P3 Fe1 62.36(8) . . ?
P2 P3 P4 107.29(12) . . ?
P8 P7 Fe2 63.41(9) . . ?
P6 P7 Fe2 62.74(9) . . ?
P6 P7 P8 108.51(14) . . ?
P8 P9 Fe2 63.89(9) . . ?
P8 P9 P10 107.48(13) . . ?
P10 P9 Fe2 62.90(9) . . ?
P9 P10 Fe2 62.45(9) . . ?
P9 P10 P6 107.40(13) . . ?
P6 P10 Fe2 62.46(9) . . ?
P7 P6 Fe2 63.93(9) . . ?
P7 P6 P10 107.80(13) . . ?
P10 P6 Fe2 62.82(9) . . ?
C58A O2 Al1 150.6(8) . . ?
C58B O2 Al1 154.9(17) . . ?
C74 O6 Al2 152.5(5) . . ?
C70 O5 Al2 152(4) . . ?
C54A O1 Al1 153.2(7) . . ?
C54B O1 Al1 166.4(12) . . ?
C66 O4A Al1 146(2) . . ?
C78 O7A Al2 146.2(6) . . ?
C4 C5 Sb1 74.6(3) . . ?
C1 C5 Sb1 81.0(4) . . ?
C1 C5 C4 108.7(5) . . ?
C20 C19 C18 106.5(5) . . ?
C20 C19 C27 121.5(6) . . ?
C18 C19 C27 132.0(6) . . ?
C18 C22 Sb2 80.9(3) . . ?
C18 C22 C21 108.9(5) . . ?
C21 C22 Sb2 74.3(3) . . ?
C19 C20 C21 111.8(6) . . ?
C19 C18 Sb2 82.6(3) . . ?
C19 C18 C23 134.5(5) . . ?
C22 C18 Sb2 65.6(3) . . ?
C22 C18 C19 107.5(5) . . ?
C22 C18 C23 116.8(5) . . ?
C23 C18 Sb2 124.5(4) . . ?
C62A O3A Al1 148.9(8) . . ?
C3 C2 C1 107.9(6) . . ?
C3 C2 C10 119.3(6) . . ?
C1 C2 C10 132.8(6) . . ?
F28 C67 C66 111.8(6) . . ?
F29 C67 F28 106.9(6) . . ?
F29 C67 F30 108.1(8) . . ?
F29 C67 C66 110.4(6) . . ?
F30 C67 F28 107.3(6) . . ?
F30 C67 C66 112.2(6) . . ?
O4A C66 C67 106.7(15) . . ?
O4A C66 C68 101.4(10) . . ?
O4A C66 C69 120.6(13) . . ?
C68 C66 C67 108.9(6) . . ?
C69 C66 C67 110.5(6) . . ?
C69 C66 C68 108.1(7) . . ?
O4B C66 C67 106.9(15) . . ?
O4B C66 C68 118.4(10) . . ?
O4B C66 C69 103.9(13) . . ?
O7A C78 C79 113.4(6) . . ?
O7A C78 C81A 106.3(7) . . ?
O7A C78 C80A 111.9(7) . . ?
C79 C78 C81A 107.5(7) . . ?
C79 C78 C81B 112.2(9) . . ?
C79 C78 C80B 110.1(8) . . ?
O7B C78 C79 103.7(8) . . ?
O7B C78 C81B 113.7(11) . . ?
O7B C78 C80B 102.6(11) . . ?
C80A C78 C79 109.1(7) . . ?
C80A C78 C81A 108.3(8) . . ?
C81B C78 C80B 113.7(12) . . ?
C22 C21 Sb2 70.3(3) . . ?
C22 C21 C31 124.9(5) . . ?
C20 C21 Sb2 83.9(4) . . ?
C20 C21 C22 105.2(5) . . ?
C20 C21 C31 127.4(6) . . ?
C31 C21 Sb2 124.7(5) . . ?
C5 C4 Sb1 70.4(3) . . ?
C5 C4 C14 124.6(6) . . ?
C3 C4 Sb1 83.9(4) . . ?
C3 C4 C5 106.6(5) . . ?
C3 C4 C14 127.1(6) . . ?
C14 C4 Sb1 122.9(4) . . ?
F31 C68 F33A 86.9(9) . . ?
F31 C68 C66 112.5(7) . . ?
F31 C68 F32B 101.1(10) . . ?
F31 C68 F33B 121.1(9) . . ?
F33A C68 C66 102.6(7) . . ?
F32A C68 F31 111.6(11) . . ?
F32A C68 F33A 112.2(12) . . ?
F32A C68 C66 124.2(11) . . ?
F32B C68 C66 106.0(9) . . ?
F33B C68 C66 111.8(7) . . ?
F33B C68 F32B 101.7(9) . . ?
H16A C16 H16B 109.5 . . ?
H16A C16 H16C 109.5 . . ?
H16B C16 H16C 109.5 . . ?
C14 C16 H16A 109.5 . . ?
C14 C16 H16B 109.5 . . ?
C14 C16 H16C 109.5 . . ?
H29A C29 H29B 109.5 . . ?
H29A C29 H29C 109.5 . . ?
H29B C29 H29C 109.5 . . ?
C27 C29 H29A 109.5 . . ?
C27 C29 H29B 109.5 . . ?
C27 C29 H29C 109.5 . . ?
H30A C30 H30B 109.5 . . ?
H30A C30 H30C 109.5 . . ?
H30B C30 H30C 109.5 . . ?
C27 C30 H30A 109.5 . . ?
C27 C30 H30B 109.5 . . ?
C27 C30 H30C 109.5 . . ?
C19 C27 C30 110.4(5) . . ?
C19 C27 C28 110.0(5) . . ?
C29 C27 C19 112.5(5) . . ?
C29 C27 C30 105.9(6) . . ?
C29 C27 C28 110.8(6) . . ?
C28 C27 C30 107.1(6) . . ?
C21 C31 C34 112.1(6) . . ?
C21 C31 C33 111.3(5) . . ?
C21 C31 C32 106.7(6) . . ?
C34 C31 C32 108.4(6) . . ?
C33 C31 C34 109.2(7) . . ?
C33 C31 C32 109.1(6) . . ?
C25 C23 C18 111.3(5) . . ?
C24 C23 C18 115.1(6) . . ?
C24 C23 C25 105.7(7) . . ?
C26 C23 C18 105.8(6) . . ?
C26 C23 C25 107.9(6) . . ?
C26 C23 C24 111.0(7) . . ?
O3A C62A C65A 114.4(11) . . ?
O3A C62A C64A 109.4(11) . . ?
O3A C62A C63A 105.4(10) . . ?
C65A C62A C64A 108.7(12) . . ?
C65A C62A C63A 110.7(11) . . ?
C63A C62A C64A 108.1(12) . . ?
C2 C3 Sb1 79.0(4) . . ?
C2 C3 C4 110.1(6) . . ?
C4 C3 Sb1 64.3(3) . . ?
O6 C74 C76A 108.5(7) . . ?
O6 C74 C77A 114.8(8) . . ?
O6 C74 C75 108.4(6) . . ?
O6 C74 C76B 120.6(9) . . ?
O6 C74 C77B 99.9(17) . . ?
C77A C74 C76A 107.6(8) . . ?
C75 C74 C76A 110.5(7) . . ?
C75 C74 C77A 107.0(9) . . ?
C75 C74 C76B 110.5(9) . . ?
C75 C74 C77B 109(2) . . ?
C76B C74 C77B 107(2) . . ?
C5 C1 Sb1 65.5(3) . . ?
C5 C1 C2 106.7(6) . . ?
C5 C1 C6 117.7(6) . . ?
C2 C1 Sb1 82.2(4) . . ?
C2 C1 C6 135.3(6) . . ?
C6 C1 Sb1 119.9(5) . . ?
C7 C6 C1 111.9(6) . . ?
C7 C6 C9 106.0(7) . . ?
C8 C6 C1 111.2(7) . . ?
C8 C6 C7 108.0(8) . . ?
C8 C6 C9 111.2(8) . . ?
C9 C6 C1 108.4(7) . . ?
C31 C34 H34A 109.5 . . ?
C31 C34 H34B 109.5 . . ?
C31 C34 H34C 109.5 . . ?
H34A C34 H34B 109.5 . . ?
H34A C34 H34C 109.5 . . ?
H34B C34 H34C 109.5 . . ?
C23 C25 H25A 109.5 . . ?
C23 C25 H25B 109.5 . . ?
C23 C25 H25C 109.5 . . ?
H25A C25 H25B 109.5 . . ?
H25A C25 H25C 109.5 . . ?
H25B C25 H25C 109.5 . . ?
C4 C14 C16 112.4(6) . . ?
C4 C14 C15 111.5(6) . . ?
C4 C14 C17 105.3(6) . . ?
C16 C14 C15 109.2(7) . . ?
C16 C14 C17 109.0(6) . . ?
C15 C14 C17 109.3(7) . . ?
C35 C36 Fe1 70.2(4) . . ?
C35 C36 C37 109.4(7) . . ?
C35 C36 C41 125.7(8) . . ?
C37 C36 Fe1 70.9(4) . . ?
C37 C36 C41 124.8(8) . . ?
C41 C36 Fe1 127.3(5) . . ?
C27 C28 H28A 109.5 . . ?
C27 C28 H28B 109.5 . . ?
C27 C28 H28C 109.5 . . ?
H28A C28 H28B 109.5 . . ?
H28A C28 H28C 109.5 . . ?
H28B C28 H28C 109.5 . . ?
C35 C39 Fe1 70.8(5) . . ?
C35 C39 C44 125.7(12) . . ?
C35 C39 C38 108.7(8) . . ?
C44 C39 Fe1 128.0(6) . . ?
C38 C39 Fe1 71.3(4) . . ?
C38 C39 C44 125.4(11) . . ?
C23 C24 H24A 109.5 . . ?
C23 C24 H24B 109.5 . . ?
C23 C24 H24C 109.5 . . ?
H24A C24 H24B 109.5 . . ?
H24A C24 H24C 109.5 . . ?
H24B C24 H24C 109.5 . . ?
C31 C33 H33A 109.5 . . ?
C31 C33 H33B 109.5 . . ?
C31 C33 H33C 109.5 . . ?
H33A C33 H33B 109.5 . . ?
H33A C33 H33C 109.5 . . ?
H33B C33 H33C 109.5 . . ?
C36 C35 Fe1 71.1(4) . . ?
C36 C35 C39 107.7(8) . . ?
C36 C35 C40 125.4(9) . . ?
C39 C35 Fe1 69.8(4) . . ?
C39 C35 C40 126.8(10) . . ?
C40 C35 Fe1 126.8(7) . . ?
F56 C79 C78 110.5(6) . . ?
F57 C79 F56 106.5(7) . . ?
F57 C79 C78 111.5(6) . . ?
F57 C79 F55 108.0(7) . . ?
F55 C79 F56 107.7(7) . . ?
F55 C79 C78 112.4(7) . . ?
C31 C32 H32A 109.5 . . ?
C31 C32 H32B 109.5 . . ?
C31 C32 H32C 109.5 . . ?
H32A C32 H32B 109.5 . . ?
H32A C32 H32C 109.5 . . ?
H32B C32 H32C 109.5 . . ?
C14 C15 H15A 109.5 . . ?
C14 C15 H15B 109.5 . . ?
C14 C15 H15C 109.5 . . ?
H15A C15 H15B 109.5 . . ?
H15A C15 H15C 109.5 . . ?
H15B C15 H15C 109.5 . . ?
C36 C37 Fe1 69.8(4) . . ?
C36 C37 C42 126.0(8) . . ?
C38 C37 Fe1 70.2(5) . . ?
C38 C37 C36 107.1(8) . . ?
C38 C37 C42 126.7(9) . . ?
C42 C37 Fe1 128.1(6) . . ?
F49C C76A F50A 108.9(8) . . ?
F49C C76A C74 110.4(8) . . ?
F51A C76A F49C 108.7(9) . . ?
F51A C76A F50A 104.5(9) . . ?
F51A C76A C74 110.6(8) . . ?
F50A C76A C74 113.6(9) . . ?
C66 C69 F34A 107.8(8) . . ?
F36A C69 F34A 95.6(10) . . ?
F36A C69 C66 116.2(9) . . ?
F35A C69 F34A 99.0(15) . . ?
F35A C69 C66 123.5(14) . . ?
F35A C69 F36A 109.2(12) . . ?
F35B C69 C66 108.6(10) . . ?
F35B C69 F36B 101.5(11) . . ?
F34B C69 C66 120.0(9) . . ?
F34B C69 F35B 113.1(14) . . ?
F34B C69 F36B 109.3(10) . . ?
F36B C69 C66 102.2(8) . . ?
C36 C41 H41A 109.5 . . ?
C36 C41 H41B 109.5 . . ?
C36 C41 H41C 109.5 . . ?
H41A C41 H41B 109.5 . . ?
H41A C41 H41C 109.5 . . ?
H41B C41 H41C 109.5 . . ?
C14 C17 H17A 109.5 . . ?
C14 C17 H17B 109.5 . . ?
C14 C17 H17C 109.5 . . ?
H17A C17 H17B 109.5 . . ?
H17A C17 H17C 109.5 . . ?
H17B C17 H17C 109.5 . . ?
F54A C77A F53A 109.7(13) . . ?
F54A C77A F52A 108.2(13) . . ?
F54A C77A C74 110.1(12) . . ?
F53A C77A F52A 108.3(13) . . ?
F53A C77A C74 111.8(12) . . ?
F52A C77A C74 108.8(13) . . ?
F42 C72 F40 113.9(7) . . ?
F42 C72 F41 103.5(6) . . ?
F42 C72 C70 113.1(6) . . ?
F40 C72 F41 105.8(7) . . ?
F40 C72 C70 111.5(7) . . ?
F41 C72 C70 108.3(7) . . ?
C6 C7 H7A 109.5 . . ?
C6 C7 H7B 109.5 . . ?
C6 C7 H7C 109.5 . . ?
H7A C7 H7B 109.5 . . ?
H7A C7 H7C 109.5 . . ?
H7B C7 H7C 109.5 . . ?
F47C C75 F46C 108.8(8) . . ?
F47C C75 C74 111.3(7) . . ?
F46C C75 C74 112.8(7) . . ?
F48C C75 F47C 107.3(8) . . ?
F48C C75 F46C 106.1(8) . . ?
F48C C75 C74 110.2(7) . . ?
C2 C10 C13A 115.7(8) . . ?
C2 C10 C12A 106.8(7) . . ?
C2 C10 C11 111.5(6) . . ?
C2 C10 C13B 105.3(16) . . ?
C2 C10 C12B 120.7(15) . . ?
C13A C10 C12A 110.0(9) . . ?
C13A C10 C11 109.4(8) . . ?
C11 C10 C12A 102.6(8) . . ?
C11 C10 C13B 94.0(17) . . ?
C11 C10 C12B 124.0(15) . . ?
C12B C10 C13B 91(2) . . ?
C23 C26 H26A 109.5 . . ?
C23 C26 H26B 109.5 . . ?
C23 C26 H26C 109.5 . . ?
H26A C26 H26B 109.5 . . ?
H26A C26 H26C 109.5 . . ?
H26B C26 H26C 109.5 . . ?
F39B C71B F37B 108.0(19) . . ?
F39B C71B F38B 108(2) . . ?
F39B C71B C70 112.6(19) . . ?
F37B C71B C70 112.4(17) . . ?
F38B C71B F37B 107(2) . . ?
F38B C71B C70 108.7(16) . . ?
C6 C8 H8A 109.5 . . ?
C6 C8 H8B 109.5 . . ?
C6 C8 H8C 109.5 . . ?
H8A C8 H8B 109.5 . . ?
H8A C8 H8C 109.5 . . ?
H8B C8 H8C 109.5 . . ?
C39 C44 H44A 109.5 . . ?
C39 C44 H44B 109.5 . . ?
C39 C44 H44C 109.5 . . ?
H44A C44 H44B 109.5 . . ?
H44A C44 H44C 109.5 . . ?
H44B C44 H44C 109.5 . . ?
C39 C38 Fe1 68.8(5) . . ?
C39 C38 C43 126.5(10) . . ?
C37 C38 Fe1 70.6(4) . . ?
C37 C38 C39 107.0(8) . . ?
C37 C38 C43 126.4(11) . . ?
C43 C38 Fe1 128.6(6) . . ?
C37 C42 H42A 109.5 . . ?
C37 C42 H42B 109.5 . . ?
C37 C42 H42C 109.5 . . ?
H42A C42 H42B 109.5 . . ?
H42A C42 H42C 109.5 . . ?
H42B C42 H42C 109.5 . . ?
F61A C81A F62A 107.6(10) . . ?
F61A C81A C78 110.4(10) . . ?
F62A C81A C78 111.1(10) . . ?
F63A C81A F61A 107.0(11) . . ?
F63A C81A F62A 107.3(11) . . ?
F63A C81A C78 113.2(9) . . ?
F15A C60A F13A 109.0(10) . . ?
F15A C60A F14A 110.7(10) . . ?
F15A C60A C58A 113.0(11) . . ?
F13A C60A C58A 107.3(10) . . ?
F14A C60A F13A 106.2(10) . . ?
F14A C60A C58A 110.2(10) . . ?
C35 C40 H40A 109.5 . . ?
C35 C40 H40B 109.5 . . ?
C35 C40 H40C 109.5 . . ?
H40A C40 H40B 109.5 . . ?
H40A C40 H40C 109.5 . . ?
H40B C40 H40C 109.5 . . ?
F71A C85A C82 107(3) . . ?
F70A C85A F71A 99(3) . . ?
F70A C85A C82 109.9(16) . . ?
F72A C85A F71A 104(3) . . ?
F72A C85A F70A 119(3) . . ?
F72A C85A C82 116(2) . . ?
F67A C84A F69A 112.1(16) . . ?
F67A C84A C82 111.9(18) . . ?
F68A C84A F67A 105.2(16) . . ?
F68A C84A F69A 104(2) . . ?
F68A C84A C82 115.1(15) . . ?
F69A C84A C82 108.6(14) . . ?
F16 C61 F18 108.9(8) . . ?
F16 C61 C58A 112.1(9) . . ?
F16 C61 C58B 113.3(18) . . ?
F18 C61 C58A 110.8(9) . . ?
F18 C61 C58B 90.4(17) . . ?
F17 C61 F16 107.7(8) . . ?
F17 C61 F18 108.5(9) . . ?
F17 C61 C58A 108.7(9) . . ?
F17 C61 C58B 125.7(17) . . ?
O2 C58A C60A 110.1(11) . . ?
O2 C58A C61 107.8(11) . . ?
O2 C58A C59A 112.4(11) . . ?
C61 C58A C60A 103.5(11) . . ?
C61 C58A C59A 114.0(11) . . ?
C59A C58A C60A 108.6(11) . . ?
C6 C9 H9A 109.5 . . ?
C6 C9 H9B 109.5 . . ?
C6 C9 H9C 109.5 . . ?
H9A C9 H9B 109.5 . . ?
H9A C9 H9C 109.5 . . ?
H9B C9 H9C 109.5 . . ?
F66A C83A C82 103.6(14) . . ?
F65A C83A F66A 105(2) . . ?
F65A C83A C82 107.3(17) . . ?
F64A C83A F66A 115.5(18) . . ?
F64A C83A F65A 107.4(19) . . ?
F64A C83A C82 117.0(17) . . ?
F27A C65A C62A 109.7(11) . . ?
F26A C65A F27A 107.5(12) . . ?
F26A C65A C62A 113.2(12) . . ?
F26A C65A F25A 108.8(11) . . ?
F25A C65A F27A 107.7(12) . . ?
F25A C65A C62A 109.9(12) . . ?
C38 C43 H43A 109.5 . . ?
C38 C43 H43B 109.5 . . ?
C38 C43 H43C 109.5 . . ?
H43A C43 H43B 109.5 . . ?
H43A C43 H43C 109.5 . . ?
H43B C43 H43C 109.5 . . ?
C10 C13A H13A 109.5 . . ?
C10 C13A H13B 109.5 . . ?
C10 C13A H13C 109.5 . . ?
H13A C13A H13B 109.5 . . ?
H13A C13A H13C 109.5 . . ?
H13B C13A H13C 109.5 . . ?
F22A C64A C62A 113.7(12) . . ?
F22A C64A F24A 105.9(13) . . ?
F23A C64A C62A 112.8(13) . . ?
F23A C64A F22A 105.9(13) . . ?
F23A C64A F24A 107.9(13) . . ?
F24A C64A C62A 110.2(12) . . ?
F10 C59A C58A 111.3(9) . . ?
F12A C59A F10 111.8(10) . . ?
F12A C59A F11A 109.8(11) . . ?
F12A C59A C58A 111.2(10) . . ?
F11A C59A F10 102.9(9) . . ?
F11A C59A C58A 109.6(11) . . ?
C10 C12A H12A 109.5 . . ?
C10 C12A H12B 109.5 . . ?
C10 C12A H12C 109.5 . . ?
H12A C12A H12B 109.5 . . ?
H12A C12A H12C 109.5 . . ?
H12B C12A H12C 109.5 . . ?
F20A C63A C62A 110.9(11) . . ?
F20A C63A F21A 104.8(12) . . ?
F19A C63A C62A 111.4(12) . . ?
F19A C63A F20A 110.3(12) . . ?
F19A C63A F21A 107.5(12) . . ?
F21A C63A C62A 111.8(11) . . ?
O1 C54A C57A 104.3(12) . . ?
O1 C54A C56A 115.0(12) . . ?
O1 C54A C55A 114.1(11) . . ?
C56A C54A C57A 108.4(13) . . ?
C56A C54A C55A 110.0(14) . . ?
C55A C54A C57A 104.1(12) . . ?
F7A C57A C54A 113.1(13) . . ?
F7A C57A F9A 116.0(15) . . ?
F8A C57A C54A 108.9(13) . . ?
F8A C57A F7A 102.6(14) . . ?
F8A C57A F9A 108.9(15) . . ?
F9A C57A C54A 107.1(12) . . ?
F5A C56A C54A 105.5(13) . . ?
F5A C56A F6A 115.3(17) . . ?
F6A C56A C54A 105.3(14) . . ?
F4A C56A C54A 113.1(15) . . ?
F4A C56A F5A 104.3(17) . . ?
F4A C56A F6A 113.2(13) . . ?
F2A C55A C54A 110.2(13) . . ?
F2A C55A F1A 110.9(14) . . ?
F2A C55A F3A 105.4(14) . . ?
F1A C55A C54A 113.2(12) . . ?
F1A C55A F3A 110.6(14) . . ?
F3A C55A C54A 106.1(13) . . ?
O1 C54B C57B 121(2) . . ?
O1 C54B C55B 110.5(19) . . ?
O1 C54B C56B 98.1(19) . . ?
C57B C54B C56B 104(2) . . ?
C55B C54B C57B 115(2) . . ?
C55B C54B C56B 106(2) . . ?
F7B C57B C54B 114.2(19) . . ?
F7B C57B F9B 94.8(16) . . ?
F8B C57B C54B 112.4(17) . . ?
F8B C57B F7B 114.6(18) . . ?
F8B C57B F9B 112(2) . . ?
F9B C57B C54B 107.4(17) . . ?
F2B C55B C54B 109(2) . . ?
F2B C55B F1B 111(2) . . ?
F2B C55B F3B 113(2) . . ?
F1B C55B C54B 112(2) . . ?
F1B C55B F3B 104(2) . . ?
F3B C55B C54B 107(2) . . ?
F5B C56B C54B 112(2) . . ?
F5B C56B F6B 101(2) . . ?
F6B C56B C54B 113(3) . . ?
F4B C56B C54B 119(3) . . ?
F4B C56B F5B 105(3) . . ?
F4B C56B F6B 105(2) . . ?
F10 C59B F12B 112(2) . . ?
F10 C59B C58B 116(2) . . ?
F11B C59B F10 104.3(17) . . ?
F11B C59B F12B 109(2) . . ?
F11B C59B C58B 113(2) . . ?
F12B C59B C58B 103(2) . . ?
O2 C58B C61 113(3) . . ?
O2 C58B C59B 109(3) . . ?
O2 C58B C60B 112(3) . . ?
C61 C58B C59B 111(3) . . ?
C61 C58B C60B 106(3) . . ?
C59B C58B C60B 106(3) . . ?
F13B C60B F15B 116(3) . . ?
F13B C60B F14B 109(3) . . ?
F13B C60B C58B 111(3) . . ?
F15B C60B C58B 102(3) . . ?
F14B C60B F15B 110(2) . . ?
F14B C60B C58B 109(3) . . ?
F27B C65B F25B 110.1(13) . . ?
F27B C65B C62B 104.8(16) . . ?
F25B C65B C62B 109.9(18) . . ?
F26B C65B F27B 116.8(15) . . ?
F26B C65B F25B 113.2(14) . . ?
F26B C65B C62B 101.1(16) . . ?
F24B C64B F22B 111.0(15) . . ?
F24B C64B F23B 108.5(14) . . ?
F24B C64B C62B 115.6(17) . . ?
F22B C64B C62B 105.2(16) . . ?
F23B C64B F22B 109.8(15) . . ?
F23B C64B C62B 106.6(19) . . ?
F19B C63B C62B 102.8(16) . . ?
F20B C63B F19B 110.6(14) . . ?
F20B C63B C62B 107.3(17) . . ?
F21B C63B F19B 113.0(14) . . ?
F21B C63B F20B 110.1(14) . . ?
F21B C63B C62B 112.8(17) . . ?
C64B C62B C65B 105.5(13) . . ?
C64B C62B C63B 108.0(13) . . ?
C63B C62B C65B 104.4(13) . . ?
O3B C62B C65B 111.2(18) . . ?
O3B C62B C64B 112.7(18) . . ?
O3B C62B C63B 114.3(17) . . ?
C85A C82 C84A 116.7(18) . . ?
C85A C82 C83A 108.5(16) . . ?
C83A C82 C84A 105.0(14) . . ?
C84B C82 C85B 95(2) . . ?
C83B C82 C85B 118(2) . . ?
C83B C82 C84B 111.5(16) . . ?
C85C C82 C84C 113(2) . . ?
C85C C82 C83C 108.6(19) . . ?
C84C C82 C83C 110(2) . . ?
O8B C82 C85B 104(2) . . ?
O8B C82 C84B 111.9(13) . . ?
O8B C82 C83B 114.9(14) . . ?
O8A C82 C85A 106(2) . . ?
O8A C82 C84A 111.6(12) . . ?
O8A C82 C83A 108.7(12) . . ?
F72B C85B C82 102(3) . . ?
F71B C85B F72B 100(3) . . ?
F71B C85B C82 108(3) . . ?
F67B C84B C82 112.7(19) . . ?
F68B C84B F67B 107(2) . . ?
F68B C84B C82 105.3(17) . . ?
F69B C84B F67B 109.0(19) . . ?
F69B C84B C82 113.8(19) . . ?
F69B C84B F68B 109(2) . . ?
F64B C83B C82 113(2) . . ?
F65B C83B F64B 109(3) . . ?
F65B C83B C82 110(2) . . ?
F70C C85C C82 106(2) . . ?
F70C C85C F71C 104(3) . . ?
F71C C85C C82 110(2) . . ?
F68C C84C C82 112(3) . . ?
F69C C84C C82 108(2) . . ?
F69C C84C F68C 113(3) . . ?
F66C C83C C82 115(2) . . ?
F65C C83C C82 120(3) . . ?
F65C C83C F66C 105(3) . . ?
C48A C44A Fe2 70.4(6) . . ?
C48A C44A C45A 102.9(12) . . ?
C48A C44A C49A 128.3(14) . . ?
C45A C44A Fe2 67.3(9) . . ?
C49A C44A Fe2 129.2(10) . . ?
C49A C44A C45A 128.6(15) . . ?
C44A C48A Fe2 69.5(6) . . ?
C44A C48A C53A 124.7(11) . . ?
C47A C48A Fe2 71.4(7) . . ?
C47A C48A C44A 110.5(12) . . ?
C47A C48A C53A 124.6(12) . . ?
C53A C48A Fe2 130.1(8) . . ?
C47A C46A Fe2 73.1(15) . . ?
C47A C46A C45A 112.7(17) . . ?
C47A C46A C51A 121.6(18) . . ?
C45A C46A Fe2 69.3(15) . . ?
C45A C46A C51A 125.7(16) . . ?
C51A C46A Fe2 126(2) . . ?
C48A C47A Fe2 69.2(7) . . ?
C48A C47A C52A 122.8(14) . . ?
C46A C47A Fe2 69.4(16) . . ?
C46A C47A C48A 107.0(15) . . ?
C46A C47A C52A 129.9(16) . . ?
C52A C47A Fe2 131.0(9) . . ?
C44A C45A Fe2 69.8(8) . . ?
C46A C45A Fe2 71.7(17) . . ?
C46A C45A C44A 106.9(14) . . ?
C46A C45A C50A 131.3(17) . . ?
C50A C45A Fe2 127.6(14) . . ?
C50A C45A C44A 121.6(16) . . ?
C47A C52A H52A 109.5 . . ?
C47A C52A H52B 109.5 . . ?
C47A C52A H52C 109.5 . . ?
H52A C52A H52B 109.5 . . ?
H52A C52A H52C 109.5 . . ?
H52B C52A H52C 109.5 . . ?
C48A C53A H53A 109.5 . . ?
C48A C53A H53B 109.5 . . ?
C48A C53A H53C 109.5 . . ?
H53A C53A H53B 109.5 . . ?
H53A C53A H53C 109.5 . . ?
H53B C53A H53C 109.5 . . ?
C44A C49A H49A 109.5 . . ?
C44A C49A H49B 109.5 . . ?
C44A C49A H49C 109.5 . . ?
H49A C49A H49B 109.5 . . ?
H49A C49A H49C 109.5 . . ?
H49B C49A H49C 109.5 . . ?
C46A C51A H51A 109.5 . . ?
C46A C51A H51B 109.5 . . ?
C46A C51A H51C 109.5 . . ?
H51A C51A H51B 109.5 . . ?
H51A C51A H51C 109.5 . . ?
H51B C51A H51C 109.5 . . ?
C45A C50A H50A 109.5 . . ?
C45A C50A H50B 109.5 . . ?
C45A C50A H50C 109.5 . . ?
H50A C50A H50B 109.5 . . ?
H50A C50A H50C 109.5 . . ?
H50B C50A H50C 109.5 . . ?
C62B O3B Al1 147.1(16) . . ?
C66 O4B Al1 152(2) . . ?
C82 O8B Al2 148.8(11) . . ?
C82 O8A Al2 148.9(7) . . ?
C78 O7B Al2 149.9(13) . . ?
F58 C80A F60A 108.4(10) . . ?
F58 C80A C78 112.1(8) . . ?
F58 C80A F59A 101.1(10) . . ?
F60A C80A C78 110.5(9) . . ?
F60A C80A F59A 109.0(10) . . ?
F59A C80A C78 115.2(10) . . ?
F61B C81B C78 105.8(16) . . ?
F62B C81B C78 107.1(14) . . ?
F62B C81B F61B 105.4(18) . . ?
F63B C81B C78 110.4(14) . . ?
F63B C81B F61B 111.4(18) . . ?
F63B C81B F62B 116(2) . . ?
C10 C11 H11A 109.5 . . ?
C10 C11 H11B 109.5 . . ?
C10 C11 H11C 109.5 . . ?
H11A C11 H11B 109.5 . . ?
H11A C11 H11C 109.5 . . ?
H11B C11 H11C 109.5 . . ?
C10 C13B H13D 109.5 . . ?
C10 C13B H13E 109.5 . . ?
C10 C13B H13F 109.5 . . ?
H13D C13B H13E 109.5 . . ?
H13D C13B H13F 109.5 . . ?
H13E C13B H13F 109.5 . . ?
C10 C12B H12D 109.5 . . ?
C10 C12B H12E 109.5 . . ?
C10 C12B H12F 109.5 . . ?
H12D C12B H12E 109.5 . . ?
H12D C12B H12F 109.5 . . ?
H12E C12B H12F 109.5 . . ?
F49C C76B C74 114.0(13) . . ?
F49C C76B F51B 102.2(18) . . ?
F49C C76B F50B 109.2(18) . . ?
F51B C76B C74 106.8(18) . . ?
F50B C76B C74 114.2(17) . . ?
F50B C76B F51B 110(2) . . ?
F54B C77B C74 109(4) . . ?
F53B C77B C74 117(3) . . ?
F53B C77B F54B 101(4) . . ?
F52B C77B C74 116(4) . . ?
F52B C77B F54B 99(4) . . ?
F52B C77B F53B 111(4) . . ?
O5 C70 C72 112(2) . . ?
O5 C70 C71B 111(2) . . ?
O5 C70 C73B 104(3) . . ?
C72 C70 C71B 103.1(12) . . ?
C72 C70 C73B 117.0(14) . . ?
C72 C70 C73A 101.0(9) . . ?
C71B C70 C73B 110.0(15) . . ?
C71A C70 C72 112.6(12) . . ?
C71A C70 C73A 109.6(14) . . ?
O5A C70 C72 113(3) . . ?
O5A C70 C71A 105(2) . . ?
O5A C70 C73A 116(2) . . ?
F43B C73B C70 105(2) . . ?
F44B C73B C70 106.2(19) . . ?
F44B C73B F43B 104(2) . . ?
F45B C73B C70 114(2) . . ?
F45B C73B F43B 108(2) . . ?
F45B C73B F44B 119(3) . . ?
F58 C80B C78 106.6(11) . . ?
F58 C80B F59B 121(2) . . ?
F58 C80B F60B 118.1(17) . . ?
F59B C80B C78 103.0(16) . . ?
F59B C80B F60B 100(2) . . ?
F60B C80B C78 107.0(14) . . ?
C44B C48B Fe2 73(2) . . ?
C44B C48B C53B 127(2) . . ?
C47B C48B Fe2 71(2) . . ?
C47B C48B C44B 109(2) . . ?
C47B C48B C53B 124(2) . . ?
C53B C48B Fe2 125(2) . . ?
C48B C44B Fe2 68.5(19) . . ?
C48B C44B C49B 126(2) . . ?
C45B C44B Fe2 75(3) . . ?
C45B C44B C48B 106(3) . . ?
C45B C44B C49B 127(2) . . ?
C49B C44B Fe2 130(2) . . ?
C44B C45B Fe2 68(2) . . ?
C44B C45B C50B 124(2) . . ?
C46B C45B Fe2 69(4) . . ?
C46B C45B C44B 110(3) . . ?
C46B C45B C50B 125(2) . . ?
C50B C45B Fe2 128(4) . . ?
C45B C46B Fe2 75(4) . . ?
C45B C46B C47B 107(3) . . ?
C45B C46B C51B 128(2) . . ?
C47B C46B Fe2 69(3) . . ?
C47B C46B C51B 125(2) . . ?
C51B C46B Fe2 130(6) . . ?
C48B C47B Fe2 70(2) . . ?
C48B C47B C52B 127(2) . . ?
C46B C47B Fe2 73(4) . . ?
C46B C47B C48B 108(3) . . ?
C46B C47B C52B 125(2) . . ?
C52B C47B Fe2 119(2) . . ?
C47B C52B H52D 109.5 . . ?
C47B C52B H52E 109.5 . . ?
C47B C52B H52F 109.5 . . ?
H52D C52B H52E 109.5 . . ?
H52D C52B H52F 109.5 . . ?
H52E C52B H52F 109.5 . . ?
C46B C51B H51D 109.5 . . ?
C46B C51B H51E 109.5 . . ?
C46B C51B H51F 109.5 . . ?
H51D C51B H51E 109.5 . . ?
H51D C51B H51F 109.5 . . ?
H51E C51B H51F 109.5 . . ?
C45B C50B H50D 109.5 . . ?
C45B C50B H50E 109.5 . . ?
C45B C50B H50F 109.5 . . ?
H50D C50B H50E 109.5 . . ?
H50D C50B H50F 109.5 . . ?
H50E C50B H50F 109.5 . . ?
C44B C49B H49D 109.5 . . ?
C44B C49B H49E 109.5 . . ?
C44B C49B H49F 109.5 . . ?
H49D C49B H49E 109.5 . . ?
H49D C49B H49F 109.5 . . ?
H49E C49B H49F 109.5 . . ?
C48B C53B H53D 109.5 . . ?
C48B C53B H53E 109.5 . . ?
C48B C53B H53F 109.5 . . ?
H53D C53B H53E 109.5 . . ?
H53D C53B H53F 109.5 . . ?
H53E C53B H53F 109.5 . . ?
F37A C71A C70 109.5(18) . . ?
F37A C71A F38A 110(2) . . ?
F37A C71A F39A 109.7(19) . . ?
F38A C71A C70 109.3(15) . . ?
F39A C71A C70 112(2) . . ?
F39A C71A F38A 106(2) . . ?
F44A C73A C70 112.7(16) . . ?
F44A C73A F45A 105(2) . . ?
F43A C73A C70 115(2) . . ?
F43A C73A F44A 111(2) . . ?
F43A C73A F45A 106.7(19) . . ?
F45A C73A C70 105.2(16) . . ?
C70 O5A Al2 145(4) . . ?

loop_
_geom_bond_atom_site_label_1
_geom_bond_atom_site_label_2
_geom_bond_distance
_geom_bond_site_symmetry_2
_geom_bond_publ_flag
Sb1 I1A 2.781(2) . ?
Sb1 C5 2.371(6) . ?
Sb1 C4 2.427(6) . ?
Sb1 C3 2.680(7) . ?
Sb1 C1 2.573(7) . ?
Sb1 I1B 2.834(9) . ?
Sb2 I2A 2.787(3) . ?
Sb2 C22 2.373(6) . ?
Sb2 C18 2.572(6) . ?
Sb2 C21 2.426(6) . ?
Sb2 I2B 2.740(11) . ?
Fe1 P5 2.345(2) . ?
Fe1 P4 2.328(2) . ?
Fe1 P1 2.347(2) . ?
Fe1 P2 2.329(2) . ?
Fe1 P3 2.347(2) . ?
Fe1 C36 2.104(7) . ?
Fe1 C39 2.080(7) . ?
Fe1 C35 2.092(7) . ?
Fe1 C37 2.119(8) . ?
Fe1 C38 2.113(8) . ?
Fe2 P8 2.353(2) . ?
Fe2 P7 2.352(3) . ?
Fe2 P9 2.326(2) . ?
Fe2 P10 2.336(2) . ?
Fe2 P6 2.328(2) . ?
Fe2 C44A 2.086(12) . ?
Fe2 C48A 2.098(10) . ?
Fe2 C46A 2.08(4) . ?
Fe2 C47A 2.126(14) . ?
Fe2 C45A 2.050(18) . ?
Fe2 C48B 2.09(3) . ?
Fe2 C44B 2.15(3) . ?
Fe2 C45B 2.24(5) . ?
Fe2 C46B 2.16(9) . ?
Fe2 C47B 2.10(4) . ?
Al2 O6 1.713(5) . ?
Al2 O5 1.64(6) . ?
Al2 O7A 1.738(8) . ?
Al2 O8B 1.775(16) . ?
Al2 O8A 1.707(9) . ?
Al2 O7B 1.698(16) . ?
Al2 O5A 1.81(5) . ?
Al1 O2 1.719(4) . ?
Al1 O1 1.714(5) . ?
Al1 O4A 1.69(3) . ?
Al1 O3A 1.740(8) . ?
Al1 O3B 1.735(18) . ?
Al1 O4B 1.72(3) . ?
P5 P4 2.119(3) . ?
P5 P1 2.107(3) . ?
P4 P3 2.143(3) . ?
P8 P7 2.108(3) . ?
P8 P9 2.108(3) . ?
P1 P2 2.105(3) . ?
P2 P3 2.137(3) . ?
P7 P6 2.100(4) . ?
P9 P10 2.140(3) . ?
P10 P6 2.144(4) . ?
F49C C76A 1.335(12) . ?
F49C C76B 1.269(17) . ?
F28 C67 1.317(9) . ?
F42 C72 1.296(8) . ?
O2 C58A 1.324(16) . ?
O2 C58B 1.38(4) . ?
O6 C74 1.328(8) . ?
O5 C70 1.41(5) . ?
F58 C80A 1.313(12) . ?
F58 C80B 1.373(14) . ?
F54A C77A 1.32(2) . ?
F47C C75 1.320(11) . ?
F29 C67 1.301(9) . ?
O1 C54A 1.365(15) . ?
O1 C54B 1.17(3) . ?
F56 C79 1.341(10) . ?
F31 C68 1.282(10) . ?
O4A C66 1.40(3) . ?
F51A C76A 1.329(13) . ?
F30 C67 1.302(9) . ?
F16 C61 1.345(9) . ?
F10 C59A 1.349(12) . ?
F10 C59B 1.335(18) . ?
F15A C60A 1.247(16) . ?
O7A C78 1.354(10) . ?
C5 C4 1.442(9) . ?
C5 C1 1.438(8) . ?
F40 C72 1.331(10) . ?
F46C C75 1.325(10) . ?
F48C C75 1.319(12) . ?
F34A C69 1.566(15) . ?
C19 C20 1.408(9) . ?
C19 C18 1.463(8) . ?
C19 C27 1.530(8) . ?
F39B C71B 1.32(3) . ?
F61A C81A 1.339(15) . ?
C22 C18 1.438(8) . ?
C22 C21 1.458(9) . ?
F37B C71B 1.36(3) . ?
F50A C76A 1.361(12) . ?
C20 C21 1.430(8) . ?
F60A C80A 1.329(11) . ?
F53A C77A 1.326(14) . ?
C18 C23 1.551(9) . ?
F62A C81A 1.343(17) . ?
O3A C62A 1.332(12) . ?
C2 C3 1.405(10) . ?
C2 C1 1.453(9) . ?
C2 C10 1.517(10) . ?
F33A C68 1.423(16) . ?
F32A C68 1.180(18) . ?
C67 C66 1.555(10) . ?
C66 C68 1.551(9) . ?
C66 C69 1.514(11) . ?
C66 O4B 1.33(3) . ?
C78 C79 1.551(10) . ?
C78 C81A 1.571(12) . ?
C78 O7B 1.367(17) . ?
C78 C80A 1.529(14) . ?
C78 C81B 1.552(19) . ?
C78 C80B 1.569(19) . ?
F59A C80A 1.341(11) . ?
F52A C77A 1.37(2) . ?
C21 C31 1.502(8) . ?
C4 C3 1.423(9) . ?
C4 C14 1.521(9) . ?
F67A C84A 1.32(3) . ?
C68 F32B 1.422(17) . ?
C68 F33B 1.341(13) . ?
F27A C65A 1.386(16) . ?
F66A C83A 1.41(3) . ?
F63A C81A 1.327(15) . ?
C16 H16A 0.9800 . ?
C16 H16B 0.9800 . ?
C16 H16C 0.9800 . ?
C16 C14 1.533(10) . ?
C29 H29A 0.9800 . ?
C29 H29B 0.9800 . ?
C29 H29C 0.9800 . ?
C29 C27 1.527(9) . ?
C30 H30A 0.9800 . ?
C30 H30B 0.9800 . ?
C30 H30C 0.9800 . ?
C30 C27 1.546(10) . ?
F18 C61 1.402(12) . ?
C27 C28 1.535(9) . ?
C31 C34 1.524(10) . ?
C31 C33 1.520(9) . ?
C31 C32 1.535(10) . ?
C23 C25 1.533(9) . ?
C23 C24 1.531(11) . ?
C23 C26 1.525(11) . ?
C62A C65A 1.528(13) . ?
C62A C64A 1.567(14) . ?
C62A C63A 1.543(13) . ?
F22A C64A 1.337(17) . ?
F71A C85A 1.43(6) . ?
C74 C76A 1.561(13) . ?
C74 C77A 1.551(19) . ?
C74 C75 1.548(10) . ?
C74 C76B 1.56(2) . ?
C74 C77B 1.59(6) . ?
C1 C6 1.550(10) . ?
F26A C65A 1.322(17) . ?
C6 C7 1.525(10) . ?
C6 C8 1.506(13) . ?
C6 C9 1.545(13) . ?
F12A C59A 1.299(14) . ?
C34 H34A 0.9800 . ?
C34 H34B 0.9800 . ?
C34 H34C 0.9800 . ?
F13A C60A 1.372(15) . ?
F11A C59A 1.312(16) . ?
C25 H25A 0.9800 . ?
C25 H25B 0.9800 . ?
C25 H25C 0.9800 . ?
F20A C63A 1.310(17) . ?
F23A C64A 1.318(18) . ?
C14 C15 1.537(10) . ?
C14 C17 1.542(10) . ?
C36 C35 1.393(11) . ?
C36 C37 1.422(11) . ?
C36 C41 1.518(10) . ?
F36A C69 1.320(13) . ?
C28 H28A 0.9800 . ?
C28 H28B 0.9800 . ?
C28 H28C 0.9800 . ?
F70A C85A 1.37(3) . ?
F68A C84A 1.29(3) . ?
C39 C35 1.404(14) . ?
C39 C44 1.513(12) . ?
C39 C38 1.432(15) . ?
C24 H24A 0.9800 . ?
C24 H24B 0.9800 . ?
C24 H24C 0.9800 . ?
F25A C65A 1.347(18) . ?
C33 H33A 0.9800 . ?
C33 H33B 0.9800 . ?
C33 H33C 0.9800 . ?
F14A C60A 1.309(14) . ?
F24A C64A 1.36(2) . ?
C35 C40 1.496(14) . ?
C79 F57 1.293(9) . ?
C79 F55 1.313(9) . ?
C32 H32A 0.9800 . ?
C32 H32B 0.9800 . ?
C32 H32C 0.9800 . ?
C15 H15A 0.9800 . ?
C15 H15B 0.9800 . ?
C15 H15C 0.9800 . ?
C37 C38 1.421(12) . ?
C37 C42 1.484(12) . ?
F19A C63A 1.298(17) . ?
C69 F35A 1.27(3) . ?
C69 F35B 1.31(3) . ?
C69 F34B 1.199(12) . ?
C69 F36B 1.455(13) . ?
C41 H41A 0.9800 . ?
C41 H41B 0.9800 . ?
C41 H41C 0.9800 . ?
C17 H17A 0.9800 . ?
C17 H17B 0.9800 . ?
C17 H17C 0.9800 . ?
F21A C63A 1.347(15) . ?
C72 F41 1.344(10) . ?
C72 C70 1.553(10) . ?
C7 H7A 0.9800 . ?
C7 H7B 0.9800 . ?
C7 H7C 0.9800 . ?
C10 C13A 1.526(12) . ?
C10 C12A 1.581(11) . ?
C10 C11 1.537(9) . ?
C10 C13B 1.576(17) . ?
C10 C12B 1.541(16) . ?
C26 H26A 0.9800 . ?
C26 H26B 0.9800 . ?
C26 H26C 0.9800 . ?
C71B F38B 1.34(3) . ?
C71B C70 1.560(18) . ?
C8 H8A 0.9800 . ?
C8 H8B 0.9800 . ?
C8 H8C 0.9800 . ?
C44 H44A 0.9800 . ?
C44 H44B 0.9800 . ?
C44 H44C 0.9800 . ?
C38 C43 1.491(12) . ?
C42 H42A 0.9800 . ?
C42 H42B 0.9800 . ?
C42 H42C 0.9800 . ?
C60A C58A 1.625(19) . ?
C40 H40A 0.9800 . ?
C40 H40B 0.9800 . ?
C40 H40C 0.9800 . ?
F69A C84A 1.35(3) . ?
C85A F72A 1.30(4) . ?
C85A C82 1.556(14) . ?
C84A C82 1.573(13) . ?
C61 C58A 1.541(18) . ?
C61 F17 1.292(11) . ?
C61 C58B 1.41(4) . ?
C58A C59A 1.554(18) . ?
C9 H9A 0.9800 . ?
C9 H9B 0.9800 . ?
C9 H9C 0.9800 . ?
C83A F65A 1.33(3) . ?
C83A C82 1.559(14) . ?
C83A F64A 1.25(3) . ?
C43 H43A 0.9800 . ?
C43 H43B 0.9800 . ?
C43 H43C 0.9800 . ?
C13A H13A 0.9800 . ?
C13A H13B 0.9800 . ?
C13A H13C 0.9800 . ?
C12A H12A 0.9800 . ?
C12A H12B 0.9800 . ?
C12A H12C 0.9800 . ?
C54A C57A 1.557(15) . ?
C54A C56A 1.542(14) . ?
C54A C55A 1.545(15) . ?
C57A F7A 1.347(13) . ?
C57A F8A 1.310(14) . ?
C57A F9A 1.362(14) . ?
C56A F5A 1.38(3) . ?
C56A F6A 1.38(2) . ?
C56A F4A 1.320(18) . ?
F2A C55A 1.316(14) . ?
F1A C55A 1.317(13) . ?
F3A C55A 1.391(15) . ?
C54B C57B 1.519(16) . ?
C54B C55B 1.513(16) . ?
C54B C56B 1.563(17) . ?
C57B F7B 1.342(15) . ?
C57B F8B 1.329(16) . ?
C57B F9B 1.367(17) . ?
F2B C55B 1.33(3) . ?
F1B C55B 1.36(3) . ?
F5B C56B 1.35(3) . ?
F6B C56B 1.38(4) . ?
F3B C55B 1.44(3) . ?
F4B C56B 1.17(4) . ?
F13B C60B 1.33(3) . ?
F15B C60B 1.43(4) . ?
F11B C59B 1.334(19) . ?
F14B C60B 1.40(4) . ?
F12B C59B 1.341(19) . ?
C59B C58B 1.53(5) . ?
C58B C60B 1.56(5) . ?
F27B C65B 1.371(18) . ?
F24B C64B 1.320(17) . ?
F25B C65B 1.392(18) . ?
F22B C64B 1.332(18) . ?
F23B C64B 1.329(18) . ?
F19B C63B 1.390(17) . ?
F26B C65B 1.365(18) . ?
F20B C63B 1.379(18) . ?
F21B C63B 1.375(17) . ?
C65B C62B 1.564(17) . ?
C64B C62B 1.533(16) . ?
C63B C62B 1.543(17) . ?
C62B O3B 1.334(18) . ?
F72B C85B 1.47(5) . ?
F64B C83B 1.32(3) . ?
F67B C84B 1.35(3) . ?
C82 C85B 1.562(15) . ?
C82 C84B 1.551(14) . ?
C82 C83B 1.551(15) . ?
C82 C85C 1.550(15) . ?
C82 C84C 1.561(15) . ?
C82 C83C 1.568(15) . ?
C82 O8B 1.306(17) . ?
C82 O8A 1.375(11) . ?
F68B C84B 1.35(3) . ?
F69B C84B 1.30(3) . ?
C85B F71B 1.34(6) . ?
C83B F65B 1.29(4) . ?
F66C C83C 1.35(4) . ?
F70C C85C 1.30(5) . ?
F68C C84C 1.26(5) . ?
F69C C84C 1.25(5) . ?
C85C F71C 1.36(4) . ?
C83C F65C 1.31(4) . ?
C44A C48A 1.435(18) . ?
C44A C45A 1.51(2) . ?
C44A C49A 1.462(18) . ?
C48A C47A 1.424(16) . ?
C48A C53A 1.517(18) . ?
C46A C47A 1.35(2) . ?
C46A C45A 1.38(3) . ?
C46A C51A 1.53(2) . ?
C47A C52A 1.50(2) . ?
C45A C50A 1.47(2) . ?
C52A H52A 0.9800 . ?
C52A H52B 0.9800 . ?
C52A H52C 0.9800 . ?
C53A H53A 0.9800 . ?
C53A H53B 0.9800 . ?
C53A H53C 0.9800 . ?
C49A H49A 0.9800 . ?
C49A H49B 0.9800 . ?
C49A H49C 0.9800 . ?
C51A H51A 0.9800 . ?
C51A H51B 0.9800 . ?
C51A H51C 0.9800 . ?
C50A H50A 0.9800 . ?
C50A H50B 0.9800 . ?
C50A H50C 0.9800 . ?
F61B C81B 1.338(17) . ?
F62B C81B 1.329(17) . ?
F63B C81B 1.315(17) . ?
C11 H11A 0.9800 . ?
C11 H11B 0.9800 . ?
C11 H11C 0.9800 . ?
C13B H13D 0.9800 . ?
C13B H13E 0.9800 . ?
C13B H13F 0.9800 . ?
C12B H12D 0.9800 . ?
C12B H12E 0.9800 . ?
C12B H12F 0.9800 . ?
F54B C77B 1.43(6) . ?
F51B C76B 1.282(17) . ?
F50B C76B 1.274(17) . ?
F53B C77B 1.34(5) . ?
F52B C77B 1.26(7) . ?
C70 C73B 1.561(19) . ?
C70 C71A 1.54(3) . ?
C70 C73A 1.58(3) . ?
C70 O5A 1.29(6) . ?
F43B C73B 1.42(4) . ?
F44B C73B 1.31(3) . ?
F45B C73B 1.25(4) . ?
F59B C80B 1.375(15) . ?
F60B C80B 1.378(14) . ?
C48B C44B 1.39(3) . ?
C48B C47B 1.39(3) . ?
C48B C53B 1.53(3) . ?
C44B C45B 1.39(3) . ?
C44B C49B 1.52(3) . ?
C45B C46B 1.38(4) . ?
C45B C50B 1.53(4) . ?
C46B C47B 1.39(4) . ?
C46B C51B 1.52(4) . ?
C47B C52B 1.52(3) . ?
C52B H52D 0.9800 . ?
C52B H52E 0.9800 . ?
C52B H52F 0.9800 . ?
C51B H51D 0.9800 . ?
C51B H51E 0.9800 . ?
C51B H51F 0.9800 . ?
C50B H50D 0.9800 . ?
C50B H50E 0.9800 . ?
C50B H50F 0.9800 . ?
C49B H49D 0.9800 . ?
C49B H49E 0.9800 . ?
C49B H49F 0.9800 . ?
C53B H53D 0.9800 . ?
C53B H53E 0.9800 . ?
C53B H53F 0.9800 . ?
C71A F37A 1.32(3) . ?
C71A F38A 1.39(3) . ?
C71A F39A 1.34(3) . ?
F44A C73A 1.32(3) . ?
C73A F43A 1.31(3) . ?
C73A F45A 1.38(3) . ?

loop_
_geom_torsion_atom_site_label_1
_geom_torsion_atom_site_label_2
_geom_torsion_atom_site_label_3
_geom_torsion_atom_site_label_4
_geom_torsion
_geom_torsion_site_symmetry_1
_geom_torsion_site_symmetry_2
_geom_torsion_site_symmetry_3
_geom_torsion_site_symmetry_4
_geom_torsion_publ_flag
Sb1 C5 C4 C3 77.0(5) . . . . ?
Sb1 C5 C4 C14 -117.0(6) . . . . ?
Sb1 C5 C1 C2 -73.0(5) . . . . ?
Sb1 C5 C1 C6 112.3(6) . . . . ?
Sb1 C4 C3 C2 66.3(5) . . . . ?
Sb1 C4 C14 C16 -40.5(8) . . . . ?
Sb1 C4 C14 C15 82.4(7) . . . . ?
Sb1 C4 C14 C17 -159.2(5) . . . . ?
Sb1 C1 C6 C7 82.5(8) . . . . ?
Sb1 C1 C6 C8 -38.4(8) . . . . ?
Sb1 C1 C6 C9 -161.0(6) . . . . ?
Sb2 C22 C18 C19 -73.1(4) . . . . ?
Sb2 C22 C18 C23 117.9(5) . . . . ?
Sb2 C22 C21 C20 77.6(4) . . . . ?
Sb2 C22 C21 C31 -119.3(6) . . . . ?
Sb2 C18 C23 C25 45.9(7) . . . . ?
Sb2 C18 C23 C24 -74.3(8) . . . . ?
Sb2 C18 C23 C26 162.8(5) . . . . ?
Sb2 C21 C31 C34 -44.0(8) . . . . ?
Sb2 C21 C31 C33 78.6(7) . . . . ?
Sb2 C21 C31 C32 -162.5(5) . . . . ?
Fe1 C36 C35 C39 60.5(5) . . . . ?
Fe1 C36 C35 C40 -122.2(9) . . . . ?
Fe1 C36 C37 C38 -60.5(5) . . . . ?
Fe1 C36 C37 C42 123.1(8) . . . . ?
Fe1 C39 C35 C36 -61.3(5) . . . . ?
Fe1 C39 C35 C40 121.5(9) . . . . ?
Fe1 C39 C38 C37 60.6(5) . . . . ?
Fe1 C39 C38 C43 -123.0(9) . . . . ?
Fe1 C37 C38 C39 -59.4(5) . . . . ?
Fe1 C37 C38 C43 124.2(8) . . . . ?
Fe2 C44A C48A C47A 59.8(8) . . . . ?
Fe2 C44A C48A C53A -125.3(11) . . . . ?
Fe2 C44A C45A C46A -63(2) . . . . ?
Fe2 C44A C45A C50A 122.5(18) . . . . ?
Fe2 C48A C47A C46A 59.4(19) . . . . ?
Fe2 C48A C47A C52A -126.2(12) . . . . ?
Fe2 C46A C47A C48A -59.3(12) . . . . ?
Fe2 C46A C47A C52A 126.9(17) . . . . ?
Fe2 C46A C45A C44A 61.3(13) . . . . ?
Fe2 C46A C45A C50A -124(3) . . . . ?
Fe2 C48B C44B C45B -67(3) . . . . ?
Fe2 C48B C44B C49B 125(4) . . . . ?
Fe2 C48B C47B C46B 64(5) . . . . ?
Fe2 C48B C47B C52B -112(4) . . . . ?
Fe2 C44B C45B C46B -55(6) . . . . ?
Fe2 C44B C45B C50B 122(5) . . . . ?
Fe2 C45B C46B C47B -62(5) . . . . ?
Fe2 C45B C46B C51B 129(9) . . . . ?
Fe2 C46B C47B C48B -62(3) . . . . ?
Fe2 C46B C47B C52B 115(4) . . . . ?
Al2 O6 C74 C76A 44.9(14) . . . . ?
Al2 O6 C74 C77A -75.5(15) . . . . ?
Al2 O6 C74 C75 164.9(9) . . . . ?
Al2 O6 C74 C76B 36.1(17) . . . . ?
Al2 O6 C74 C77B -81(3) . . . . ?
Al2 O5 C70 C72 -4(7) . . . . ?
Al2 O5 C70 C71B 111(6) . . . . ?
Al2 O5 C70 C73B -131(6) . . . . ?
Al2 O7A C78 C79 44.1(14) . . . . ?
Al2 O7A C78 C81A 162.0(11) . . . . ?
Al2 O7A C78 C80A -79.9(13) . . . . ?
Al1 O2 C58A C60A 62.3(19) . . . . ?
Al1 O2 C58A C61 174.5(9) . . . . ?
Al1 O2 C58A C59A -59(2) . . . . ?
Al1 O2 C58B C61 -169.3(15) . . . . ?
Al1 O2 C58B C59B 68(5) . . . . ?
Al1 O2 C58B C60B -50(6) . . . . ?
Al1 O1 C54A C57A -90(2) . . . . ?
Al1 O1 C54A C56A 151.4(15) . . . . ?
Al1 O1 C54A C55A 23(3) . . . . ?
Al1 O1 C54B C57B -136(5) . . . . ?
Al1 O1 C54B C55B 3(7) . . . . ?
Al1 O1 C54B C56B 113(6) . . . . ?
Al1 O4A C66 C67 144(3) . . . . ?
Al1 O4A C66 C68 -102(3) . . . . ?
Al1 O4A C66 C69 17(3) . . . . ?
Al1 O3A C62A C65A 87.2(19) . . . . ?
Al1 O3A C62A C64A -35(2) . . . . ?
Al1 O3A C62A C63A -151.0(14) . . . . ?
F28 C67 C66 O4A 167.8(10) . . . . ?
F28 C67 C66 C68 59.1(8) . . . . ?
F28 C67 C66 C69 -59.5(8) . . . . ?
F28 C67 C66 O4B -171.9(10) . . . . ?
F42 C72 C70 O5 -151.2(18) . . . . ?
F42 C72 C70 C71B 89.6(11) . . . . ?
F42 C72 C70 C73B -31.3(17) . . . . ?
F42 C72 C70 C71A 75.0(12) . . . . ?
F42 C72 C70 C73A -41.9(14) . . . . ?
F42 C72 C70 O5A -166.2(17) . . . . ?
O2 Al1 O1 C54A -168.4(18) . . . . ?
O2 Al1 O1 C54B -137(6) . . . . ?
O2 Al1 O4A C66 46(3) . . . . ?
O2 Al1 O3A C62A 85.0(17) . . . . ?
O2 Al1 O3B C62B -164(3) . . . . ?
O2 Al1 O4B C66 -27(4) . . . . ?
O2 C58A C59A F10 169.0(10) . . . . ?
O2 C58A C59A F12A 43.7(15) . . . . ?
O2 C58A C59A F11A -77.9(13) . . . . ?
O2 C58B C60B F13B -161(3) . . . . ?
O2 C58B C60B F15B 75(3) . . . . ?
O2 C58B C60B F14B -40(4) . . . . ?
O6 Al2 O5 C70 -159(5) . . . . ?
O6 Al2 O7A C78 -74.5(12) . . . . ?
O6 Al2 O8B C82 71(3) . . . . ?
O6 Al2 O8A C82 -46.3(15) . . . . ?
O6 Al2 O7B C78 47(2) . . . . ?
O6 Al2 O5A C70 163(6) . . . . ?
O6 C74 C76A F49C -80.7(9) . . . . ?
O6 C74 C76A F51A 39.6(10) . . . . ?
O6 C74 C76A F50A 156.7(8) . . . . ?
O6 C74 C77A F54A 42.8(13) . . . . ?
O6 C74 C77A F53A 164.9(10) . . . . ?
O6 C74 C77A F52A -75.5(13) . . . . ?
O6 C74 C75 F47C 44.3(10) . . . . ?
O6 C74 C75 F46C 166.9(8) . . . . ?
O6 C74 C75 F48C -74.6(9) . . . . ?
O6 C74 C76B F49C -52(2) . . . . ?
O6 C74 C76B F51B 59.7(17) . . . . ?
O6 C74 C76B F50B -178.8(16) . . . . ?
O6 C74 C77B F54B 48(3) . . . . ?
O6 C74 C77B F53B 162(4) . . . . ?
O6 C74 C77B F52B -64(4) . . . . ?
O5 Al2 O6 C74 20.4(18) . . . . ?
O5 Al2 O7A C78 166(2) . . . . ?
O5 Al2 O8A C82 77(3) . . . . ?
O5 C70 C73B F43B -168(3) . . . . ?
O5 C70 C73B F44B 83(3) . . . . ?
O5 C70 C73B F45B -50(3) . . . . ?
F29 C67 C66 O4A -73.3(11) . . . . ?
F29 C67 C66 C68 178.0(7) . . . . ?
F29 C67 C66 C69 59.4(9) . . . . ?
F29 C67 C66 O4B -53.0(12) . . . . ?
O1 Al1 O2 C58A -32.2(16) . . . . ?
O1 Al1 O2 C58B -87(4) . . . . ?
O1 Al1 O4A C66 -78(3) . . . . ?
O1 Al1 O3A C62A -158.0(16) . . . . ?
O1 Al1 O3B C62B -41(3) . . . . ?
O1 Al1 O4B C66 -143(4) . . . . ?
O1 C54A C57A F7A -156.3(13) . . . . ?
O1 C54A C57A F8A -42.9(15) . . . . ?
O1 C54A C57A F9A 74.6(14) . . . . ?
O1 C54A C56A F5A -54(2) . . . . ?
O1 C54A C56A F6A 67.9(16) . . . . ?
O1 C54A C56A F4A -168.0(14) . . . . ?
O1 C54A C55A F2A -30.8(18) . . . . ?
O1 C54A C55A F1A -155.6(13) . . . . ?
O1 C54A C55A F3A 82.8(15) . . . . ?
O1 C54B C57B F7B -163(2) . . . . ?
O1 C54B C57B F8B -31(3) . . . . ?
O1 C54B C57B F9B 93(2) . . . . ?
O1 C54B C55B F2B -57(3) . . . . ?
O1 C54B C55B F1B 180(2) . . . . ?
O1 C54B C55B F3B 66(3) . . . . ?
O1 C54B C56B F5B -33(3) . . . . ?
O1 C54B C56B F6B 80(2) . . . . ?
O1 C54B C56B F4B -156(3) . . . . ?
O4A Al1 O2 C58A -161.4(16) . . . . ?
O4A Al1 O1 C54A -45(2) . . . . ?
O4A Al1 O3A C62A -33.9(19) . . . . ?
O4A C66 C68 F31 64.7(16) . . . . ?
O4A C66 C68 F33A -27.2(17) . . . . ?
O4A C66 C68 F32A -155.5(19) . . . . ?
O4A C66 C69 F34A -155.3(15) . . . . ?
O4A C66 C69 F36A 98.9(16) . . . . ?
O4A C66 C69 F35A -41(2) . . . . ?
F30 C67 C66 O4A 47.3(11) . . . . ?
F30 C67 C66 C68 -61.4(9) . . . . ?
F30 C67 C66 C69 -180.0(7) . . . . ?
F30 C67 C66 O4B 67.6(11) . . . . ?
F16 C61 C58A O2 170.8(9) . . . . ?
F16 C61 C58A C60A -72.6(12) . . . . ?
F16 C61 C58A C59A 45.3(15) . . . . ?
F16 C61 C58B O2 -163.6(19) . . . . ?
F16 C61 C58B C59B -41(3) . . . . ?
F16 C61 C58B C60B 73(3) . . . . ?
F10 C59B C58B O2 -157.4(19) . . . . ?
F10 C59B C58B C61 78(3) . . . . ?
F10 C59B C58B C60B -37(3) . . . . ?
F15A C60A C58A O2 160.1(10) . . . . ?
F15A C60A C58A C61 45.1(14) . . . . ?
F15A C60A C58A C59A -76.4(13) . . . . ?
O7A Al2 O6 C74 -97.2(12) . . . . ?
O7A Al2 O5 C70 -39(6) . . . . ?
O7A Al2 O8A C82 -165.9(13) . . . . ?
O7A C78 C79 F56 67.2(8) . . . . ?
O7A C78 C79 F57 -51.0(9) . . . . ?
O7A C78 C79 F55 -172.4(7) . . . . ?
O7A C78 C81A F61A 73.9(12) . . . . ?
O7A C78 C81A F62A -45.4(12) . . . . ?
O7A C78 C81A F63A -166.2(11) . . . . ?
O7A C78 C80A F58 -44.0(11) . . . . ?
O7A C78 C80A F60A 77.1(10) . . . . ?
O7A C78 C80A F59A -158.8(10) . . . . ?
C5 C4 C3 Sb1 -67.4(4) . . . . ?
C5 C4 C3 C2 -1.1(8) . . . . ?
C5 C4 C14 C16 47.2(9) . . . . ?
C5 C4 C14 C15 170.1(7) . . . . ?
C5 C4 C14 C17 -71.4(8) . . . . ?
C5 C1 C6 C7 6.2(10) . . . . ?
C5 C1 C6 C8 -114.7(8) . . . . ?
C5 C1 C6 C9 122.7(8) . . . . ?
F40 C72 C70 O5 79.0(19) . . . . ?
F40 C72 C70 C71B -40.2(12) . . . . ?
F40 C72 C70 C73B -161.1(15) . . . . ?
F40 C72 C70 C71A -54.9(12) . . . . ?
F40 C72 C70 C73A -171.7(13) . . . . ?
F40 C72 C70 O5A 64.0(18) . . . . ?
C19 C20 C21 Sb2 65.5(5) . . . . ?
C19 C20 C21 C22 -2.2(7) . . . . ?
C19 C20 C21 C31 -164.7(6) . . . . ?
C19 C18 C23 C25 163.0(7) . . . . ?
C19 C18 C23 C24 42.8(11) . . . . ?
C19 C18 C23 C26 -80.1(9) . . . . ?
F39B C71B C70 O5 -163(3) . . . . ?
F39B C71B C70 C72 -42.4(19) . . . . ?
F39B C71B C70 C73B 83(2) . . . . ?
C22 C18 C23 C25 -31.8(8) . . . . ?
C22 C18 C23 C24 -151.9(7) . . . . ?
C22 C18 C23 C26 85.1(7) . . . . ?
C22 C21 C31 C34 45.1(9) . . . . ?
C22 C21 C31 C33 167.6(7) . . . . ?
C22 C21 C31 C32 -73.4(8) . . . . ?
F37B C71B C70 O5 75(3) . . . . ?
F37B C71B C70 C72 -164.7(16) . . . . ?
F37B C71B C70 C73B -39(2) . . . . ?
C20 C19 C18 Sb2 -59.7(4) . . . . ?
C20 C19 C18 C22 1.8(7) . . . . ?
C20 C19 C18 C23 168.0(7) . . . . ?
C20 C19 C27 C29 115.2(7) . . . . ?
C20 C19 C27 C30 -2.8(8) . . . . ?
C20 C19 C27 C28 -120.8(7) . . . . ?
C20 C21 C31 C34 -155.6(7) . . . . ?
C20 C21 C31 C33 -33.0(10) . . . . ?
C20 C21 C31 C32 85.9(8) . . . . ?
C18 C19 C20 C21 0.3(7) . . . . ?
C18 C19 C27 C29 -61.4(9) . . . . ?
C18 C19 C27 C30 -179.5(6) . . . . ?
C18 C19 C27 C28 62.5(9) . . . . ?
C18 C22 C21 Sb2 -74.3(4) . . . . ?
C18 C22 C21 C20 3.3(7) . . . . ?
C18 C22 C21 C31 166.4(6) . . . . ?
O3A Al1 O2 C58A 80.4(16) . . . . ?
O3A Al1 O1 C54A 71.7(19) . . . . ?
O3A Al1 O4A C66 168(3) . . . . ?
O3A C62A C65A F27A -46.6(17) . . . . ?
O3A C62A C65A F26A -166.5(11) . . . . ?
O3A C62A C65A F25A 71.6(15) . . . . ?
O3A C62A C64A F22A -156.4(13) . . . . ?
O3A C62A C64A F23A -35.8(17) . . . . ?
O3A C62A C64A F24A 84.9(15) . . . . ?
O3A C62A C63A F20A 73.7(14) . . . . ?
O3A C62A C63A F19A -49.6(14) . . . . ?
O3A C62A C63A F21A -169.8(12) . . . . ?
C2 C1 C6 C7 -166.5(9) . . . . ?
C2 C1 C6 C8 72.5(12) . . . . ?
C2 C1 C6 C9 -50.0(12) . . . . ?
C67 C66 C68 F31 177.0(8) . . . . ?
C67 C66 C68 F33A 85.1(10) . . . . ?
C67 C66 C68 F32A -43.2(16) . . . . ?
C67 C66 C68 F32B -73.3(10) . . . . ?
C67 C66 C68 F33B 36.8(10) . . . . ?
C67 C66 C69 F34A 79.4(9) . . . . ?
C67 C66 C69 F36A -26.4(12) . . . . ?
C67 C66 C69 F35A -166.4(14) . . . . ?
C67 C66 C69 F35B 168.8(10) . . . . ?
C67 C66 C69 F34B 36.5(14) . . . . ?
C67 C66 C69 F36B -84.5(8) . . . . ?
C67 C66 O4B Al1 -155(4) . . . . ?
C21 C22 C18 Sb2 69.9(4) . . . . ?
C21 C22 C18 C19 -3.2(7) . . . . ?
C21 C22 C18 C23 -172.2(5) . . . . ?
C4 C5 C1 Sb1 70.3(4) . . . . ?
C4 C5 C1 C2 -2.7(8) . . . . ?
C4 C5 C1 C6 -177.4(6) . . . . ?
F67A C84A C82 C85A -47(3) . . . . ?
F67A C84A C82 C83A 73.1(18) . . . . ?
F67A C84A C82 O8A -169.3(13) . . . . ?
C68 C66 C69 F34A -39.6(9) . . . . ?
C68 C66 C69 F36A -145.4(10) . . . . ?
C68 C66 C69 F35A 74.6(16) . . . . ?
C68 C66 C69 F35B 49.7(12) . . . . ?
C68 C66 C69 F34B -82.5(13) . . . . ?
C68 C66 C69 F36B 156.5(8) . . . . ?
C68 C66 O4B Al1 -32(5) . . . . ?
F66A C83A C82 C85A -155(2) . . . . ?
F66A C83A C82 C84A 80(2) . . . . ?
F66A C83A C82 O8A -39.6(19) . . . . ?
F18 C61 C58A O2 49.0(13) . . . . ?
F18 C61 C58A C60A 165.5(9) . . . . ?
F18 C61 C58A C59A -76.6(13) . . . . ?
F18 C61 C58B O2 86(2) . . . . ?
F18 C61 C58B C59B -152(2) . . . . ?
F18 C61 C58B C60B -37(3) . . . . ?
C27 C19 C20 C21 -177.1(6) . . . . ?
C27 C19 C18 Sb2 117.4(6) . . . . ?
C27 C19 C18 C22 178.9(6) . . . . ?
C27 C19 C18 C23 -14.9(12) . . . . ?
F71A C85A C82 C84A -140(2) . . . . ?
F71A C85A C82 C83A 101(2) . . . . ?
F71A C85A C82 O8A -15(2) . . . . ?
C3 C2 C1 Sb1 -59.4(5) . . . . ?
C3 C2 C1 C5 2.1(8) . . . . ?
C3 C2 C1 C6 175.4(8) . . . . ?
C3 C2 C10 C13A 146.4(9) . . . . ?
C3 C2 C10 C12A -90.9(9) . . . . ?
C3 C2 C10 C11 20.5(11) . . . . ?
C3 C2 C10 C13B 121.2(17) . . . . ?
C3 C2 C10 C12B -138(2) . . . . ?
C3 C4 C14 C16 -149.7(7) . . . . ?
C3 C4 C14 C15 -26.8(10) . . . . ?
C3 C4 C14 C17 91.6(8) . . . . ?
C1 C5 C4 Sb1 -74.7(5) . . . . ?
C1 C5 C4 C3 2.4(7) . . . . ?
C1 C5 C4 C14 168.3(6) . . . . ?
C1 C2 C3 Sb1 56.6(5) . . . . ?
C1 C2 C3 C4 -0.6(8) . . . . ?
C1 C2 C10 C13A -36.5(14) . . . . ?
C1 C2 C10 C12A 86.2(11) . . . . ?
C1 C2 C10 C11 -162.4(8) . . . . ?
C1 C2 C10 C13B -61.7(18) . . . . ?
C1 C2 C10 C12B 39(3) . . . . ?
F13A C60A C58A O2 -79.6(13) . . . . ?
F13A C60A C58A C61 165.4(9) . . . . ?
F13A C60A C58A C59A 43.9(13) . . . . ?
C14 C4 C3 Sb1 127.1(7) . . . . ?
C14 C4 C3 C2 -166.6(7) . . . . ?
C36 C37 C38 Fe1 60.3(5) . . . . ?
C36 C37 C38 C39 0.8(8) . . . . ?
C36 C37 C38 C43 -175.6(8) . . . . ?
F70A C85A C82 C84A -34(4) . . . . ?
F70A C85A C82 C83A -152(3) . . . . ?
F70A C85A C82 O8A 91(3) . . . . ?
F68A C84A C82 C85A -167(2) . . . . ?
F68A C84A C82 C83A -47(2) . . . . ?
F68A C84A C82 O8A 71(2) . . . . ?
F14A C60A C58A O2 35.6(15) . . . . ?
F14A C60A C58A C61 -79.4(13) . . . . ?
F14A C60A C58A C59A 159.1(11) . . . . ?
C35 C36 C37 Fe1 59.8(5) . . . . ?
C35 C36 C37 C38 -0.7(8) . . . . ?
C35 C36 C37 C42 -177.2(7) . . . . ?
C35 C39 C38 Fe1 -61.3(6) . . . . ?
C35 C39 C38 C37 -0.7(9) . . . . ?
C35 C39 C38 C43 175.7(8) . . . . ?
C79 C78 C81A F61A -164.3(9) . . . . ?
C79 C78 C81A F62A 76.4(11) . . . . ?
C79 C78 C81A F63A -44.4(14) . . . . ?
C79 C78 O7B Al2 -76(2) . . . . ?
C79 C78 C80A F58 -170.3(8) . . . . ?
C79 C78 C80A F60A -49.2(10) . . . . ?
C79 C78 C80A F59A 74.9(11) . . . . ?
C79 C78 C81B F61B -165.0(13) . . . . ?
C79 C78 C81B F62B 83.0(15) . . . . ?
C79 C78 C81B F63B -44.3(19) . . . . ?
C79 C78 C80B F58 -155.2(11) . . . . ?
C79 C78 C80B F59B 76.8(19) . . . . ?
C79 C78 C80B F60B -28.0(17) . . . . ?
C37 C36 C35 Fe1 -60.2(5) . . . . ?
C37 C36 C35 C39 0.3(9) . . . . ?
C37 C36 C35 C40 177.5(8) . . . . ?
C76A C74 C77A F54A -78.1(11) . . . . ?
C76A C74 C77A F53A 44.1(15) . . . . ?
C76A C74 C77A F52A 163.6(10) . . . . ?
C76A C74 C75 F47C 163.1(8) . . . . ?
C76A C74 C75 F46C -74.3(10) . . . . ?
C76A C74 C75 F48C 44.1(10) . . . . ?
C69 C66 C68 F31 -62.9(10) . . . . ?
C69 C66 C68 F33A -154.8(9) . . . . ?
C69 C66 C68 F32A 76.9(15) . . . . ?
C69 C66 C68 F32B 46.8(10) . . . . ?
C69 C66 C68 F33B 156.8(8) . . . . ?
C69 C66 O4B Al1 88(4) . . . . ?
C41 C36 C35 Fe1 122.3(7) . . . . ?
C41 C36 C35 C39 -177.2(7) . . . . ?
C41 C36 C35 C40 0.1(13) . . . . ?
C41 C36 C37 Fe1 -122.7(7) . . . . ?
C41 C36 C37 C38 176.8(7) . . . . ?
C41 C36 C37 C42 0.3(12) . . . . ?
C77A C74 C76A F49C 44.1(11) . . . . ?
C77A C74 C76A F51A 164.4(10) . . . . ?
C77A C74 C76A F50A -78.6(12) . . . . ?
C77A C74 C75 F47C -80.0(9) . . . . ?
C77A C74 C75 F46C 42.6(11) . . . . ?
C77A C74 C75 F48C 161.0(8) . . . . ?
C72 C70 C73B F43B 68(2) . . . . ?
C72 C70 C73B F44B -42(3) . . . . ?
C72 C70 C73B F45B -174(2) . . . . ?
C72 C70 C71A F37A -161.2(15) . . . . ?
C72 C70 C71A F38A 78(2) . . . . ?
C72 C70 C71A F39A -39.3(19) . . . . ?
C72 C70 C73A F44A -47(2) . . . . ?
C72 C70 C73A F43A 81.4(18) . . . . ?
C72 C70 C73A F45A -161.6(17) . . . . ?
C72 C70 O5A Al2 43(7) . . . . ?
C75 C74 C76A F49C 160.6(7) . . . . ?
C75 C74 C76A F51A -79.1(10) . . . . ?
C75 C74 C76A F50A 38.0(11) . . . . ?
C75 C74 C77A F54A 163.1(9) . . . . ?
C75 C74 C77A F53A -74.7(14) . . . . ?
C75 C74 C77A F52A 44.8(13) . . . . ?
C75 C74 C76B F49C 179.8(13) . . . . ?
C75 C74 C76B F51B -68.1(16) . . . . ?
C75 C74 C76B F50B 53(2) . . . . ?
C75 C74 C77B F54B 161(2) . . . . ?
C75 C74 C77B F53B -85(4) . . . . ?
C75 C74 C77B F52B 50(4) . . . . ?
C10 C2 C3 Sb1 -125.7(7) . . . . ?
C10 C2 C3 C4 177.1(7) . . . . ?
C10 C2 C1 Sb1 123.2(9) . . . . ?
C10 C2 C1 C5 -175.3(8) . . . . ?
C10 C2 C1 C6 -2.0(15) . . . . ?
C71B C70 C73B F43B -49(2) . . . . ?
C71B C70 C73B F44B -159(2) . . . . ?
C71B C70 C73B F45B 68(3) . . . . ?
C44 C39 C35 Fe1 -123.6(9) . . . . ?
C44 C39 C35 C36 175.1(8) . . . . ?
C44 C39 C35 C40 -2.1(14) . . . . ?
C44 C39 C38 Fe1 123.8(8) . . . . ?
C44 C39 C38 C37 -175.6(7) . . . . ?
C44 C39 C38 C43 0.8(14) . . . . ?
C38 C39 C35 Fe1 61.5(5) . . . . ?
C38 C39 C35 C36 0.2(9) . . . . ?
C38 C39 C35 C40 -176.9(8) . . . . ?
C42 C37 C38 Fe1 -123.3(8) . . . . ?
C42 C37 C38 C39 177.3(8) . . . . ?
C42 C37 C38 C43 0.9(13) . . . . ?
C81A C78 C79 F56 -50.0(9) . . . . ?
C81A C78 C79 F57 -168.3(8) . . . . ?
C81A C78 C79 F55 70.3(10) . . . . ?
C81A C78 C80A F58 72.9(11) . . . . ?
C81A C78 C80A F60A -166.0(9) . . . . ?
C81A C78 C80A F59A -41.9(12) . . . . ?
C60A C58A C59A F10 46.9(14) . . . . ?
C60A C58A C59A F12A -78.4(13) . . . . ?
C60A C58A C59A F11A 160.1(11) . . . . ?
F69A C84A C82 C85A 77(3) . . . . ?
F69A C84A C82 C83A -162.6(19) . . . . ?
F69A C84A C82 O8A -45(2) . . . . ?
C85A C82 O8A Al2 -137.3(16) . . . . ?
C84A C82 O8A Al2 -9.2(18) . . . . ?
C61 C58A C59A F10 -67.9(14) . . . . ?
C61 C58A C59A F12A 166.8(11) . . . . ?
C61 C58A C59A F11A 45.2(15) . . . . ?
C61 C58B C60B F13B -37(4) . . . . ?
C61 C58B C60B F15B -161(2) . . . . ?
C61 C58B C60B F14B 83(3) . . . . ?
C83A C82 O8A Al2 106.1(17) . . . . ?
C65A C62A C64A F22A 78.1(16) . . . . ?
C65A C62A C64A F23A -161.3(12) . . . . ?
C65A C62A C64A F24A -40.6(16) . . . . ?
C65A C62A C63A F20A -162.1(12) . . . . ?
C65A C62A C63A F19A 74.6(14) . . . . ?
C65A C62A C63A F21A -45.6(17) . . . . ?
F65A C83A C82 C85A -44(3) . . . . ?
F65A C83A C82 C84A -169(2) . . . . ?
F65A C83A C82 O8A 71(2) . . . . ?
C64A C62A C65A F27A 76.0(15) . . . . ?
C64A C62A C65A F26A -44.0(16) . . . . ?
C64A C62A C65A F25A -165.9(11) . . . . ?
C64A C62A C63A F20A -43.2(15) . . . . ?
C64A C62A C63A F19A -166.4(11) . . . . ?
C64A C62A C63A F21A 73.3(15) . . . . ?
C63A C62A C65A F27A -165.4(12) . . . . ?
C63A C62A C65A F26A 74.6(16) . . . . ?
C63A C62A C65A F25A -47.2(15) . . . . ?
C63A C62A C64A F22A -42.1(17) . . . . ?
C63A C62A C64A F23A 78.5(15) . . . . ?
C63A C62A C64A F24A -160.8(11) . . . . ?
F72A C85A C82 C84A 105(3) . . . . ?
F72A C85A C82 C83A -14(4) . . . . ?
F72A C85A C82 O8A -130(3) . . . . ?
C57A C54A C56A F5A -170.7(15) . . . . ?
C57A C54A C56A F6A -48.3(16) . . . . ?
C57A C54A C56A F4A 75.8(19) . . . . ?
C57A C54A C55A F2A 82.2(14) . . . . ?
C57A C54A C55A F1A -42.6(17) . . . . ?
C57A C54A C55A F3A -164.1(11) . . . . ?
C56A C54A C57A F7A -33.3(18) . . . . ?
C56A C54A C57A F8A 80.1(16) . . . . ?
C56A C54A C57A F9A -162.4(13) . . . . ?
C56A C54A C55A F2A -161.9(13) . . . . ?
C56A C54A C55A F1A 73.3(17) . . . . ?
C56A C54A C55A F3A -48.2(14) . . . . ?
C55A C54A C57A F7A 83.8(15) . . . . ?
C55A C54A C57A F8A -162.8(12) . . . . ?
C55A C54A C57A F9A -45.3(15) . . . . ?
C55A C54A C56A F5A 76.1(17) . . . . ?
C55A C54A C56A F6A -161.5(12) . . . . ?
C55A C54A C56A F4A -37.4(19) . . . . ?
C57B C54B C55B F2B 85(3) . . . . ?
C57B C54B C55B F1B -39(4) . . . . ?
C57B C54B C55B F3B -153(2) . . . . ?
C57B C54B C56B F5B -158(2) . . . . ?
C57B C54B C56B F6B -45(3) . . . . ?
C57B C54B C56B F4B 79(3) . . . . ?
C55B C54B C57B F7B 60(3) . . . . ?
C55B C54B C57B F8B -167(2) . . . . ?
C55B C54B C57B F9B -44(3) . . . . ?
C55B C54B C56B F5B 81(3) . . . . ?
C55B C54B C56B F6B -166(2) . . . . ?
C55B C54B C56B F4B -42(4) . . . . ?
C56B C54B C57B F7B -55(3) . . . . ?
C56B C54B C57B F8B 78(3) . . . . ?
C56B C54B C57B F9B -159(2) . . . . ?
C56B C54B C55B F2B -162(2) . . . . ?
C56B C54B C55B F1B 75(3) . . . . ?
C56B C54B C55B F3B -39(3) . . . . ?
F17 C61 C58A O2 -70.2(12) . . . . ?
F17 C61 C58A C60A 46.4(12) . . . . ?
F17 C61 C58A C59A 164.3(10) . . . . ?
F17 C61 C58B O2 -28(4) . . . . ?
F17 C61 C58B C59B 94(3) . . . . ?
F17 C61 C58B C60B -151(2) . . . . ?
F11B C59B C58B O2 -37(3) . . . . ?
F11B C59B C58B C61 -161.3(19) . . . . ?
F11B C59B C58B C60B 84(3) . . . . ?
F12B C59B C58B O2 80(3) . . . . ?
F12B C59B C58B C61 -44(3) . . . . ?
F12B C59B C58B C60B -159(2) . . . . ?
C59B C58B C60B F13B 80(4) . . . . ?
C59B C58B C60B F15B -43(3) . . . . ?
C59B C58B C60B F14B -159(2) . . . . ?
F27B C65B C62B C64B 169.3(15) . . . . ?
F27B C65B C62B C63B -77.0(17) . . . . ?
F27B C65B C62B O3B 46.8(18) . . . . ?
F24B C64B C62B C65B 39.3(19) . . . . ?
F24B C64B C62B C63B -71.9(17) . . . . ?
F24B C64B C62B O3B 160.9(18) . . . . ?
F25B C65B C62B C64B -72.3(16) . . . . ?
F25B C65B C62B C63B 41.4(17) . . . . ?
F25B C65B C62B O3B 165.1(17) . . . . ?
F22B C64B C62B C65B 162.1(15) . . . . ?
F22B C64B C62B C63B 50.9(19) . . . . ?
F22B C64B C62B O3B -76(2) . . . . ?
F23B C64B C62B C65B -81.3(18) . . . . ?
F23B C64B C62B C63B 167.5(15) . . . . ?
F23B C64B C62B O3B 40(2) . . . . ?
F19B C63B C62B C65B 41.8(17) . . . . ?
F19B C63B C62B C64B 153.7(14) . . . . ?
F19B C63B C62B O3B -80(2) . . . . ?
F26B C65B C62B C64B 47.5(18) . . . . ?
F26B C65B C62B C63B 161.2(14) . . . . ?
F26B C65B C62B O3B -75.1(17) . . . . ?
F20B C63B C62B C65B 158.5(14) . . . . ?
F20B C63B C62B C64B -89.6(18) . . . . ?
F20B C63B C62B O3B 37(2) . . . . ?
F21B C63B C62B C65B -80.1(16) . . . . ?
F21B C63B C62B C64B 31.8(19) . . . . ?
F21B C63B C62B O3B 158.1(19) . . . . ?
C65B C62B O3B Al1 -55(3) . . . . ?
C64B C62B O3B Al1 -173(2) . . . . ?
C63B C62B O3B Al1 63(3) . . . . ?
C85B C82 C84B F67B -55(3) . . . . ?
C85B C82 C84B F68B -172(3) . . . . ?
C85B C82 C84B F69B 69(3) . . . . ?
C85B C82 C83B F64B 70(4) . . . . ?
C85B C82 C83B F65B -52(4) . . . . ?
C85B C82 O8B Al2 132(3) . . . . ?
C84B C82 C85B F72B 55(2) . . . . ?
C84B C82 C85B F71B 159(3) . . . . ?
C84B C82 C83B F64B -39(3) . . . . ?
C84B C82 C83B F65B -161(2) . . . . ?
C84B C82 O8B Al2 -127(2) . . . . ?
C83B C82 C85B F72B -63(3) . . . . ?
C83B C82 C85B F71B 41(4) . . . . ?
C83B C82 C84B F67B 68(2) . . . . ?
C83B C82 C84B F68B -49(3) . . . . ?
C83B C82 C84B F69B -168(2) . . . . ?
C83B C82 O8B Al2 2(3) . . . . ?
F64A C83A C82 C85A 77(3) . . . . ?
F64A C83A C82 C84A -48(2) . . . . ?
F64A C83A C82 O8A -167.9(18) . . . . ?
C85C C82 C84C F68C 169(3) . . . . ?
C85C C82 C84C F69C 43(4) . . . . ?
C85C C82 C83C F66C 162(3) . . . . ?
C85C C82 C83C F65C -72(4) . . . . ?
C84C C82 C85C F70C -84(4) . . . . ?
C84C C82 C85C F71C 164(3) . . . . ?
C84C C82 C83C F66C 37(4) . . . . ?
C84C C82 C83C F65C 164(3) . . . . ?
C83C C82 C85C F70C 153(3) . . . . ?
C83C C82 C85C F71C 42(4) . . . . ?
C83C C82 C84C F68C -70(4) . . . . ?
C83C C82 C84C F69C 165(3) . . . . ?
C44A C48A C47A Fe2 -58.6(8) . . . . ?
C44A C48A C47A C46A 1(2) . . . . ?
C44A C48A C47A C52A 175.1(12) . . . . ?
C48A C44A C45A Fe2 62.0(8) . . . . ?
C48A C44A C45A C46A -1(2) . . . . ?
C48A C44A C45A C50A -175.5(15) . . . . ?
C47A C46A C45A Fe2 -60(3) . . . . ?
C47A C46A C45A C44A 1(4) . . . . ?
C47A C46A C45A C50A 175(2) . . . . ?
C45A C44A C48A Fe2 -59.9(10) . . . . ?
C45A C44A C48A C47A -0.1(14) . . . . ?
C45A C44A C48A C53A 174.8(12) . . . . ?
C45A C46A C47A Fe2 58(2) . . . . ?
C45A C46A C47A C48A -1(3) . . . . ?
C45A C46A C47A C52A -175.0(19) . . . . ?
C53A C48A C47A Fe2 126.4(11) . . . . ?
C53A C48A C47A C46A -174(2) . . . . ?
C53A C48A C47A C52A 0.2(18) . . . . ?
C49A C44A C48A Fe2 125.0(14) . . . . ?
C49A C44A C48A C47A -175.3(13) . . . . ?
C49A C44A C48A C53A 0(2) . . . . ?
C49A C44A C45A Fe2 -122.8(14) . . . . ?
C49A C44A C45A C46A 175(2) . . . . ?
C49A C44A C45A C50A 0(3) . . . . ?
C51A C46A C47A Fe2 -122(3) . . . . ?
C51A C46A C47A C48A 179(2) . . . . ?
C51A C46A C47A C52A 5(5) . . . . ?
C51A C46A C45A Fe2 120(3) . . . . ?
C51A C46A C45A C44A -179(3) . . . . ?
C51A C46A C45A C50A -4(5) . . . . ?
O3B Al1 O2 C58B 45(4) . . . . ?
O3B Al1 O1 C54B 102(6) . . . . ?
O3B Al1 O4B C66 85(4) . . . . ?
O4B Al1 O2 C58B 160(4) . . . . ?
O4B Al1 O1 C54B -22(6) . . . . ?
O4B Al1 O3B C62B 81(3) . . . . ?
O4B C66 C68 F31 54.7(19) . . . . ?
O4B C66 C68 F32B 164.4(18) . . . . ?
O4B C66 C68 F33B -85.6(18) . . . . ?
O4B C66 C69 F35B -76.9(16) . . . . ?
O4B C66 C69 F34B 150.8(16) . . . . ?
O4B C66 C69 F36B 29.8(14) . . . . ?
O8B Al2 O6 C74 121.9(12) . . . . ?
O8B Al2 O7B C78 163(2) . . . . ?
O8B Al2 O5A C70 50(7) . . . . ?
O8B C82 C85B F72B 168.8(18) . . . . ?
O8B C82 C85B F71B -87(3) . . . . ?
O8B C82 C84B F67B -162.1(17) . . . . ?
O8B C82 C84B F68B 82(2) . . . . ?
O8B C82 C84B F69B -37(2) . . . . ?
O8B C82 C83B F64B -167(2) . . . . ?
O8B C82 C83B F65B 71(3) . . . . ?
O8A Al2 O6 C74 144.6(11) . . . . ?
O8A Al2 O5 C70 78(6) . . . . ?
O8A Al2 O7A C78 46.0(13) . . . . ?
O7B Al2 O6 C74 -121.9(13) . . . . ?
O7B Al2 O8B C82 -51(3) . . . . ?
O7B Al2 O5A C70 -66(7) . . . . ?
O7B C78 C79 F56 97.0(10) . . . . ?
O7B C78 C79 F57 -21.3(11) . . . . ?
O7B C78 C79 F55 -142.7(10) . . . . ?
O7B C78 C81B F61B 77.8(17) . . . . ?
O7B C78 C81B F62B -34.3(19) . . . . ?
O7B C78 C81B F63B -161.6(16) . . . . ?
O7B C78 C80B F58 -45.3(17) . . . . ?
O7B C78 C80B F59B -173.3(19) . . . . ?
O7B C78 C80B F60B 81.9(16) . . . . ?
C80A C78 C79 F56 -167.3(7) . . . . ?
C80A C78 C79 F57 74.4(9) . . . . ?
C80A C78 C79 F55 -47.0(9) . . . . ?
C80A C78 C81A F61A -46.6(12) . . . . ?
C80A C78 C81A F62A -165.8(9) . . . . ?
C80A C78 C81A F63A 73.3(13) . . . . ?
C81B C78 C79 F56 -26.1(11) . . . . ?
C81B C78 C79 F57 -144.4(10) . . . . ?
C81B C78 C79 F55 94.2(11) . . . . ?
C81B C78 O7B Al2 46(3) . . . . ?
C81B C78 C80B F58 78.0(17) . . . . ?
C81B C78 C80B F59B -50(2) . . . . ?
C81B C78 C80B F60B -154.8(15) . . . . ?
C76B C74 C75 F47C 178.6(11) . . . . ?
C76B C74 C75 F46C -58.8(13) . . . . ?
C76B C74 C75 F48C 59.6(12) . . . . ?
C76B C74 C77B F54B -79(3) . . . . ?
C76B C74 C77B F53B 35(5) . . . . ?
C76B C74 C77B F52B 170(3) . . . . ?
C77B C74 C75 F47C -63.7(19) . . . . ?
C77B C74 C75 F46C 59(2) . . . . ?
C77B C74 C75 F48C 177.4(18) . . . . ?
C77B C74 C76B F49C 61(3) . . . . ?
C77B C74 C76B F51B 173(3) . . . . ?
C77B C74 C76B F50B -66(3) . . . . ?
F41 C72 C70 O5 -37.0(19) . . . . ?
F41 C72 C70 C71B -156.2(10) . . . . ?
F41 C72 C70 C73B 82.9(16) . . . . ?
F41 C72 C70 C71A -170.9(11) . . . . ?
F41 C72 C70 C73A 72.3(14) . . . . ?
F41 C72 C70 O5A -52.0(18) . . . . ?
F38B C71B C70 O5 -43(3) . . . . ?
F38B C71B C70 C72 77(2) . . . . ?
F38B C71B C70 C73B -157(2) . . . . ?
C80B C78 C79 F56 -153.8(10) . . . . ?
C80B C78 C79 F57 87.9(11) . . . . ?
C80B C78 C79 F55 -33.5(12) . . . . ?
C80B C78 O7B Al2 169(2) . . . . ?
C80B C78 C81B F61B -39.2(17) . . . . ?
C80B C78 C81B F62B -151.3(14) . . . . ?
C80B C78 C81B F63B 81.4(19) . . . . ?
C48B C44B C45B Fe2 62(3) . . . . ?
C48B C44B C45B C46B 7(7) . . . . ?
C48B C44B C45B C50B -176(5) . . . . ?
C44B C48B C47B Fe2 -64(3) . . . . ?
C44B C48B C47B C46B 0(6) . . . . ?
C44B C48B C47B C52B -176(3) . . . . ?
C44B C45B C46B Fe2 55(5) . . . . ?
C44B C45B C46B C47B -7(9) . . . . ?
C44B C45B C46B C51B -176(7) . . . . ?
C45B C46B C47B Fe2 66(6) . . . . ?
C45B C46B C47B C48B 4(8) . . . . ?
C45B C46B C47B C52B -179(5) . . . . ?
C47B C48B C44B Fe2 63(3) . . . . ?
C47B C48B C44B C45B -4(5) . . . . ?
C47B C48B C44B C49B -172(3) . . . . ?
C51B C46B C47B Fe2 -124(8) . . . . ?
C51B C46B C47B C48B 174(7) . . . . ?
C51B C46B C47B C52B -9(11) . . . . ?
C50B C45B C46B Fe2 -122(6) . . . . ?
C50B C45B C46B C47B 176(5) . . . . ?
C50B C45B C46B C51B 6(13) . . . . ?
C49B C44B C45B Fe2 -130(4) . . . . ?
C49B C44B C45B C46B 175(6) . . . . ?
C49B C44B C45B C50B -8(8) . . . . ?
C53B C48B C44B Fe2 -121(4) . . . . ?
C53B C48B C44B C45B 172(4) . . . . ?
C53B C48B C44B C49B 4(6) . . . . ?
C53B C48B C47B Fe2 120(3) . . . . ?
C53B C48B C47B C46B -176(5) . . . . ?
C53B C48B C47B C52B 7(6) . . . . ?
C71A C70 C73A F44A -166(2) . . . . ?
C71A C70 C73A F43A -38(2) . . . . ?
C71A C70 C73A F45A 79(2) . . . . ?
C71A C70 O5A Al2 166(6) . . . . ?
C73A C70 C71A F37A -50(2) . . . . ?
C73A C70 C71A F38A -170.8(19) . . . . ?
C73A C70 C71A F39A 72(2) . . . . ?
C73A C70 O5A Al2 -73(7) . . . . ?
O5A Al2 O6 C74 10(2) . . . . ?
O5A Al2 O8B C82 -174(3) . . . . ?
O5A Al2 O7B C78 -82(3) . . . . ?
O5A C70 C71A F37A 76(3) . . . . ?
O5A C70 C71A F38A -45(3) . . . . ?
O5A C70 C71A F39A -162(3) . . . . ?
O5A C70 C73A F44A 75(3) . . . . ?
O5A C70 C73A F43A -157(3) . . . . ?
O5A C70 C73A F45A -40(4) . . . . ?

loop_
_smtbx_masks_void_nr
_smtbx_masks_void_average_x
_smtbx_masks_void_average_y
_smtbx_masks_void_average_z
_smtbx_masks_void_volume
_smtbx_masks_void_count_electrons
_smtbx_masks_void_content
1 0.000 0.000 0.500 267.6 48.7 '1 C6H14'
2 0.000 0.500 0.000 226.9 52.8 '1 C6H14'
3 -0.144 0.318 0.752 53.6 0.0 ?
4 0.144 0.682 0.248 53.6 0.0 ?
5 0.186 0.767 0.755 27.1 0.8 ?
6 0.356 0.182 0.252 53.6 0.0 ?
7 0.314 0.267 0.745 27.1 0.6 ?
8 0.500 0.500 0.000 267.6 48.7 '1 C6H14'
9 0.500 0.000 0.500 226.9 52.8 '1 C6H14'
10 0.644 0.818 0.748 53.6 0.0 ?
11 0.686 0.733 0.255 27.1 0.8 ?
12 0.814 0.233 0.245 27.1 0.6 ?
